data_7131013
loop_
_publ_author_name
'Dabringhaus, Philipp'
'Zedlitz, Silja'
'Krossing, Ingo'

_publ_section_title
;
 Cationic dialanes with fluxional &#x3c0;-bridged cyclopentadienyl
 ligands.
;
_journal_issue 2
_journal_name_full 'Chemical communications (Cambridge, England)'
_journal_page_first 187
_journal_page_last 190
_journal_paper_doi 10.1039/d2cc05786g
_journal_volume 59
_journal_year 2022
_chemical_absolute_configuration unk
_chemical_formula_moiety 'C16 Al F36 O4, C20 H25 Al2'
_chemical_formula_sum 'C36 H25 Al3 F36 O4'
_chemical_formula_weight 1286.43
_chemical_properties_physical Air-sensitive,Moisture-sensitive,Hygroscopic
_space_group_crystal_system orthorhombic
_space_group_IT_number 19
_space_group_name_Hall 'P 2ac 2ab'
_space_group_name_H-M_alt 'P 21 21 21'
_atom_sites_solution_hydrogens geom
_atom_sites_solution_primary direct
_audit_creation_method
;FinalCif V109 by Daniel Kratzert, Freiburg 2022,
https://dkratzert.de/finalcif.html
;
_audit_update_record
;
2022-10-01 deposited with the CCDC.	2022-11-21 downloaded from the CCDC.
;
_cell_angle_alpha 90
_cell_angle_beta 90
_cell_angle_gamma 90
_cell_formula_units_Z 16
_cell_length_a 20.350(2)
_cell_length_b 22.947(3)
_cell_length_c 40.507(4)
_cell_measurement_reflns_used 9888
_cell_measurement_temperature 100(2)
_cell_measurement_theta_max 29.916
_cell_measurement_theta_min 2.196
_cell_volume 18916(4)
_computing_cell_refinement 'SAINT V8.40B'
_computing_data_collection 'Bruker BIS V6.2.15 Patch 4/2021-03-15 && APEX4 2021.10-0'
_computing_data_reduction 'SAINT V8.40B'
_computing_structure_refinement 'SHELXL-2018/3 (Sheldrick, 2018)'
_computing_structure_solution 'SHELXT 2018/2 (Sheldrick, 2018)'
_diffrn_ambient_environment N~2~
_diffrn_ambient_temperature 100(2)
_diffrn_detector CPAD
_diffrn_detector_area_resol_mean 7.41
_diffrn_detector_type 'Bruker PHOTON III'
_diffrn_measured_fraction_theta_full 0.998
_diffrn_measured_fraction_theta_max 0.979
_diffrn_measurement_device 'three-circle diffractometer'
_diffrn_measurement_device_type 'Bruker D8 VENTURE dual wavelength Mo/Cu'
_diffrn_measurement_method '\w and \f scans'
_diffrn_measurement_specimen_support 'MiTeGen micromount'
_diffrn_radiation_monochromator 'mirror optics'
_diffrn_radiation_probe x-ray
_diffrn_radiation_type MoK\a
_diffrn_radiation_wavelength 0.71073
_diffrn_reflns_av_R_equivalents 0.0392
_diffrn_reflns_av_unetI/netI 0.0269
_diffrn_reflns_Laue_measured_fraction_full 0.998
_diffrn_reflns_Laue_measured_fraction_max 0.979
_diffrn_reflns_limit_h_max 27
_diffrn_reflns_limit_h_min -28
_diffrn_reflns_limit_k_max 32
_diffrn_reflns_limit_k_min -30
_diffrn_reflns_limit_l_max 54
_diffrn_reflns_limit_l_min -55
_diffrn_reflns_number 482475
_diffrn_reflns_point_group_measured_fraction_full 0.999
_diffrn_reflns_point_group_measured_fraction_max 0.972
_diffrn_reflns_theta_full 25.242
_diffrn_reflns_theta_max 30.166
_diffrn_reflns_theta_min 1.337
_diffrn_source 'microfocus sealed X-ray tube'
_diffrn_source_current 1.4
_diffrn_source_type 'Incoatec I\ms'
_diffrn_source_voltage 50.0
_exptl_absorpt_coefficient_mu 0.262
_exptl_absorpt_correction_T_max 0.746
_exptl_absorpt_correction_T_min 0.6753
_exptl_absorpt_correction_type multi-scan
_exptl_absorpt_process_details
;
SADABS-2016/2 - Bruker AXS area detector scaling and absorption correction:
Krause, L., Herbst-Irmer, R., Sheldrick G.M. & Stalke D., J. Appl. Cryst. 48
(2015) 3-10
;
_exptl_crystal_colour colourless
_exptl_crystal_density_diffrn 1.807
_exptl_crystal_description block
_exptl_crystal_F_000 10175
_exptl_crystal_recrystallization_method 'layering a solution of 1,2-difluorobenzene with n-heptane'
_exptl_crystal_size_max 0.272
_exptl_crystal_size_mid 0.196
_exptl_crystal_size_min 0.158
_refine_diff_density_max 0.694
_refine_diff_density_min -0.402
_refine_diff_density_rms 0.053
_refine_ls_abs_structure_details
;
 Flack x determined using 18325 quotients [(I+)-(I-)]/[(I+)+(I-)]
 (Parsons, Flack and Wagner, Acta Cryst. B69 (2013) 249-259).
;
_refine_ls_abs_structure_Flack 0.004(15)
_refine_ls_extinction_method none
_refine_ls_goodness_of_fit_ref 1.045
_refine_ls_hydrogen_treatment constr
_refine_ls_matrix_type full
_refine_ls_number_parameters 5952
_refine_ls_number_reflns 54386
_refine_ls_number_restraints 220340
_refine_ls_restrained_S_all 1.495
_refine_ls_R_factor_all 0.0625
_refine_ls_R_factor_gt 0.0488
_refine_ls_shift/su_max 0.006
_refine_ls_shift/su_mean 0.000
_refine_ls_structure_factor_coef Fsqd
_refine_ls_weighting_details 'w=1/[\s^2^(Fo^2^)+(0.0574P)^2^+9.9550P] where P=(Fo^2^+2Fc^2^)/3'
_refine_ls_weighting_scheme calc
_refine_ls_wR_factor_gt 0.1127
_refine_ls_wR_factor_ref 0.1207
_reflns_Friedel_coverage 0.870
_reflns_Friedel_fraction_full 0.999
_reflns_Friedel_fraction_max 0.963
_reflns_number_gt 46133
_reflns_number_total 54386
_reflns_threshold_expression 'I > 2\s(I)'
_cod_data_source_file d2cc05786g2.cif
_cod_data_source_block P212121_a
_cod_depositor_comments 'Adding full bibliography for 7131010--7131014.cif.'
_cod_original_cell_volume 18915(4)
_cod_database_code 7131013
_shelx_shelxl_version_number 2018/3
_shelx_space_group_comment
;
The symmetry employed for this shelxl refinement is uniquely defined
by the following loop, which should always be used as a source of
symmetry information in preference to the above space-group names.
They are only intended as comments.
;
_olex2_diffrn_ambient_temperature_device 'Oxford Cryostream 800'

loop_
_space_group_symop_operation_xyz
'x, y, z'
'-x+1/2, -y, z+1/2'
'-x, y+1/2, -z+1/2'
'x+1/2, -y+1/2, -z'

loop_
_atom_site_label
_atom_site_type_symbol
_atom_site_fract_x
_atom_site_fract_y
_atom_site_fract_z
_atom_site_U_iso_or_equiv
_atom_site_adp_type
_atom_site_occupancy
_atom_site_site_symmetry_order
_atom_site_calc_flag
_atom_site_refinement_flags_posn
_atom_site_refinement_flags_adp
_atom_site_refinement_flags_occupancy
_atom_site_disorder_assembly
_atom_site_disorder_group
Al1 Al 0.27473(6) 1.02489(5) 0.50277(3) 0.0333(2) Uani 1 1 d . . . . .
Al3 Al -0.25432(5) 0.52793(5) 0.74061(3) 0.0331(2) Uani 1 1 d . . . . .
Al4 Al -0.28385(5) 0.49690(5) 0.79737(2) 0.02664(19) Uani 1 1 d . . . . .
Al5 Al 0.35490(5) 0.50105(4) 0.73206(2) 0.02424(18) Uani 1 1 d . . . . .
Al6 Al 0.24265(5) 0.46560(5) 0.74620(2) 0.02632(19) Uani 1 1 d . . . . .
Al7 Al 0.24741(5) 0.47787(5) 0.49285(2) 0.0297(2) Uani 1 1 d . . . . .
Al8 Al 0.22088(5) 0.50177(4) 0.55114(2) 0.02491(18) Uani 1 1 d . . . . .
Al9 Al 0.03522(4) 0.74256(4) 0.41741(2) 0.01725(15) Uani 1 1 d . U . . .
Al10 Al 0.05468(5) 0.74631(4) 0.65182(2) 0.02227(17) Uani 1 1 d . . . . .
Al11 Al 0.46555(4) 0.75488(4) 0.84257(2) 0.01817(16) Uani 1 1 d . . . . .
Al12 Al 0.94585(4) 0.74805(4) 0.89857(2) 0.01917(16) Uani 1 1 d . . . . .
Al2 Al 0.16595(5) 0.99450(5) 0.52511(3) 0.0319(2) Uani 1 1 d . . . . .
C1_1 C -0.20244(18) 0.46393(17) 0.83114(10) 0.0377(8) Uani 1 1 d D U . A 1
H1_1 H -0.164095 0.444250 0.823749 0.045 Uiso 1 1 calc R U . A 1
C2_1 C -0.20843(18) 0.52391(17) 0.83668(9) 0.0346(7) Uani 1 1 d D U . A 1
H2_1 H -0.172813 0.553486 0.833757 0.041 Uiso 1 1 calc R U . A 1
C3_1 C -0.2733(2) 0.5355(2) 0.84698(9) 0.0427(9) Uani 1 1 d D U . A 1
H3_1 H -0.290792 0.574222 0.854172 0.051 Uiso 1 1 calc R U . A 1
C4_1 C -0.30679(19) 0.4824(2) 0.84861(10) 0.0454(10) Uani 1 1 d D U . A 1
H4_1 H -0.351800 0.476412 0.857924 0.054 Uiso 1 1 calc R U . A 1
C5_1 C -0.2635(2) 0.43796(19) 0.83850(11) 0.0441(9) Uani 1 1 d D U . A 1
H5_1 H -0.272858 0.395180 0.838976 0.053 Uiso 1 1 calc R U . A 1
C1_2 C -0.3598(4) 0.4414(3) 0.7482(3) 0.0470(19) Uani 0.652(12) 1 d D U P A 1
H1_2 H -0.348838 0.401661 0.744765 0.056 Uiso 0.652(12) 1 calc R U P A 1
C2_2 C -0.3556(3) 0.4864(4) 0.72498(17) 0.0329(15) Uani 0.652(12) 1 d D U P A 1
H2_2 H -0.340459 0.482415 0.702915 0.039 Uiso 0.652(12) 1 calc R U P A 1
C3_2 C -0.3774(3) 0.5386(3) 0.7396(2) 0.0375(16) Uani 0.652(12) 1 d D U P A 1
H3_2 H -0.379883 0.575630 0.729200 0.045 Uiso 0.652(12) 1 calc R U P A 1
C4_2 C -0.3947(3) 0.5261(5) 0.7720(2) 0.050(2) Uani 0.652(12) 1 d D U P A 1
H4_2 H -0.411313 0.552992 0.787819 0.060 Uiso 0.652(12) 1 calc R U P A 1
C5_2 C -0.3830(4) 0.4657(6) 0.7772(2) 0.053(2) Uani 0.652(12) 1 d D U P A 1
H5_2 H -0.390037 0.445305 0.797265 0.064 Uiso 0.652(12) 1 calc R U P A 1
C1_3 C 0.0869(9) 0.9277(4) 0.5211(3) 0.037(2) Uani 0.750(15) 1 d D U P B 1
H1_3 H 0.092397 0.884959 0.524869 0.045 Uiso 0.750(15) 1 calc R U P B 1
C2_3 C 0.0900(4) 0.9560(4) 0.49013(17) 0.0401(15) Uani 0.750(15) 1 d D U P B 1
H2_3 H 0.099328 0.937046 0.468409 0.048 Uiso 0.750(15) 1 calc R U P B 1
C3_3 C 0.0734(3) 1.0143(3) 0.49499(19) 0.0362(16) Uani 0.750(15) 1 d D U P B 1
H3_3 H 0.069598 1.044538 0.477292 0.043 Uiso 0.750(15) 1 calc R U P B 1
C4_3 C 0.0611(2) 1.0233(2) 0.52890(18) 0.0336(14) Uani 0.750(15) 1 d D U P B 1
H4_3 H 0.045192 1.060345 0.539184 0.040 Uiso 0.750(15) 1 calc R U P B 1
C5_3 C 0.0693(4) 0.9693(3) 0.54528(17) 0.0324(13) Uani 0.750(15) 1 d D U P B 1
H5_3 H 0.059107 0.961015 0.568968 0.039 Uiso 0.750(15) 1 calc R U P B 1
C1_4 C 0.20889(18) 1.03890(16) 0.57467(9) 0.0331(7) Uani 1 1 d D U . C 1
H1_4 H 0.169586 1.058291 0.580948 0.040 Uiso 1 1 calc R U . C 1
C2_4 C 0.26598(19) 1.06533(17) 0.56375(9) 0.0371(8) Uani 1 1 d D U . C 1
H2_4 H 0.272658 1.106075 0.561284 0.045 Uiso 1 1 calc R U . C 1
C3_4 C 0.31235(19) 1.0217(2) 0.55694(9) 0.0445(10) Uani 1 1 d D U . C 1
H3_4 H 0.355523 1.027637 0.548680 0.053 Uiso 1 1 calc R U . C 1
C4_4 C 0.2836(2) 0.9674(2) 0.56451(10) 0.0462(10) Uani 1 1 d D U . C 1
H4_4 H 0.304247 0.930431 0.562847 0.055 Uiso 1 1 calc R U . C 1
C5_4 C 0.2193(2) 0.97785(16) 0.57487(9) 0.0358(8) Uani 1 1 d D U . C 1
H5_4 H 0.187984 0.949092 0.580983 0.043 Uiso 1 1 calc R U . C 1
C1_5 C 0.3218(2) 0.5000(3) 0.67744(9) 0.0553(13) Uani 1 1 d D U . D 1
H1_5 H 0.366787 0.501250 0.671136 0.066 Uiso 1 1 calc R U . D 1
C2_5 C 0.2839(3) 0.5483(2) 0.68738(11) 0.0554(12) Uani 1 1 d D U . D 1
H2_5 H 0.298195 0.587649 0.688404 0.066 Uiso 1 1 calc R U . D 1
C3_5 C 0.2218(2) 0.52780(19) 0.69538(10) 0.0430(9) Uani 1 1 d D U . D 1
H3_5 H 0.185968 0.550701 0.703018 0.052 Uiso 1 1 calc R U . D 1
C4_5 C 0.22104(18) 0.46672(18) 0.69015(8) 0.0349(7) Uani 1 1 d D U . D 1
H4_5 H 0.184872 0.441439 0.693998 0.042 Uiso 1 1 calc R U . D 1
C5_5 C 0.2827(2) 0.4502(2) 0.67838(9) 0.0435(9) Uani 1 1 d D U . D 1
H5_5 H 0.295704 0.412023 0.672142 0.052 Uiso 1 1 calc R U . D 1
C1_6 C 0.4256(2) 0.57011(19) 0.74451(13) 0.0495(10) Uani 1 1 d D U . E 1
H1_6 H 0.418860 0.612815 0.740967 0.059 Uiso 1 1 calc R U . E 1
C2_6 C 0.45345(19) 0.5319(2) 0.72206(10) 0.0446(9) Uani 1 1 d D U . E 1
H2_6 H 0.471021 0.542664 0.699831 0.054 Uiso 1 1 calc R U . E 1
C3_6 C 0.45942(17) 0.47710(19) 0.73701(11) 0.0438(9) Uani 1 1 d D U . E 1
H3_6 H 0.481144 0.441988 0.727283 0.053 Uiso 1 1 calc R U . E 1
C4_6 C 0.43573(19) 0.4827(2) 0.76988(11) 0.0486(11) Uani 1 1 d D U . E 1
H4_6 H 0.435275 0.451476 0.787128 0.058 Uiso 1 1 calc R U . E 1
C5_6 C 0.4151(2) 0.5404(2) 0.77389(11) 0.0508(11) Uani 1 1 d D U . E 1
H5_6 H 0.396890 0.557651 0.794640 0.061 Uiso 1 1 calc R U . E 1
C1_7 C 0.1363(2) 0.55961(19) 0.51125(14) 0.0583(13) Uani 1 1 d D U . F 1
H1_7 H 0.142351 0.600163 0.514877 0.070 Uiso 1 1 calc R U . F 1
C2_7 C 0.1478(2) 0.5291(2) 0.48131(10) 0.0465(10) Uani 1 1 d D U . F 1
H2_7 H 0.163910 0.544890 0.461188 0.056 Uiso 1 1 calc R U . F 1
C3_7 C 0.13065(18) 0.4709(2) 0.48747(10) 0.0412(9) Uani 1 1 d D U . F 1
H3_7 H 0.132770 0.439973 0.471887 0.049 Uiso 1 1 calc R U . F 1
C4_7 C 0.11043(19) 0.4658(2) 0.51943(12) 0.0507(11) Uani 1 1 d D U . F 1
H4_7 H 0.095809 0.430790 0.529574 0.061 Uiso 1 1 calc R U . F 1
C5_7 C 0.1144(2) 0.5186(2) 0.53451(10) 0.0528(12) Uani 1 1 d D U . F 1
H5_7 H 0.104157 0.526356 0.556956 0.063 Uiso 1 1 calc R U . F 1
C1_8 C 0.2104(2) 0.5343(2) 0.60092(10) 0.0457(10) Uani 1 1 d D U . G 1
H1_8 H 0.174231 0.560085 0.609035 0.055 Uiso 1 1 calc R U . G 1
C2_8 C 0.2726(2) 0.5533(2) 0.58975(11) 0.0458(10) Uani 1 1 d D U . G 1
H2_8 H 0.287537 0.594657 0.587722 0.055 Uiso 1 1 calc R U . G 1
C3_8 C 0.31148(18) 0.5037(2) 0.58511(9) 0.0429(9) Uani 1 1 d D U . G 1
H3_8 H 0.358295 0.503571 0.577609 0.052 Uiso 1 1 calc R U . G 1
C4_8 C 0.2744(2) 0.4547(2) 0.59236(10) 0.0459(10) Uani 1 1 d D U . G 1
H4_8 H 0.290138 0.413458 0.591768 0.055 Uiso 1 1 calc R U . G 1
C5_8 C 0.2109(2) 0.4736(2) 0.60223(9) 0.0474(10) Uani 1 1 d D U . G 1
H5_8 H 0.175186 0.448288 0.611281 0.057 Uiso 1 1 calc R U . G 1
C1_9 C -0.1508(5) 0.5131(4) 0.7219(2) 0.0305(15) Uani 0.671(16) 1 d D U P A 1
C2_9 C -0.1981(6) 0.5139(5) 0.6958(3) 0.033(2) Uani 0.671(16) 1 d D U P A 1
C3_9 C -0.2284(5) 0.5694(5) 0.6955(2) 0.0396(18) Uani 0.671(16) 1 d D U P A 1
C4_9 C -0.2007(4) 0.6030(3) 0.7227(2) 0.0382(16) Uani 0.671(16) 1 d D U P A 1
C5_9 C -0.1522(4) 0.5674(4) 0.73756(18) 0.0314(14) Uani 0.671(16) 1 d D U P A 1
C6_9 C -0.1075(4) 0.5854(5) 0.76588(19) 0.055(2) Uani 0.671(16) 1 d D U P A 1
H6A_9 H -0.069097 0.605976 0.757075 0.082 Uiso 0.671(16) 1 calc R U P A 1
H6B_9 H -0.093036 0.550641 0.777897 0.082 Uiso 0.671(16) 1 calc R U P A 1
H6C_9 H -0.131554 0.611213 0.780898 0.082 Uiso 0.671(16) 1 calc R U P A 1
C7_9 C -0.2157(6) 0.6657(3) 0.7299(3) 0.067(3) Uani 0.671(16) 1 d D U P A 1
H7A_9 H -0.260647 0.674643 0.722824 0.100 Uiso 0.671(16) 1 calc R U P A 1
H7B_9 H -0.184749 0.690674 0.717873 0.100 Uiso 0.671(16) 1 calc R U P A 1
H7C_9 H -0.211462 0.672851 0.753633 0.100 Uiso 0.671(16) 1 calc R U P A 1
C8_9 C -0.2764(5) 0.5914(6) 0.6706(3) 0.068(3) Uani 0.671(16) 1 d D U P A 1
H8A_9 H -0.254204 0.618483 0.655574 0.102 Uiso 0.671(16) 1 calc R U P A 1
H8B_9 H -0.312361 0.611648 0.681884 0.102 Uiso 0.671(16) 1 calc R U P A 1
H8C_9 H -0.294118 0.558542 0.657972 0.102 Uiso 0.671(16) 1 calc R U P A 1
C9_9 C -0.2092(7) 0.4656(6) 0.6711(3) 0.051(3) Uani 0.671(16) 1 d D U P A 1
H9A_9 H -0.256258 0.462207 0.666396 0.076 Uiso 0.671(16) 1 calc R U P A 1
H9B_9 H -0.192985 0.428751 0.680225 0.076 Uiso 0.671(16) 1 calc R U P A 1
H9C_9 H -0.185471 0.474545 0.650668 0.076 Uiso 0.671(16) 1 calc R U P A 1
C10_9 C -0.1051(6) 0.4642(5) 0.7305(3) 0.047(2) Uani 0.671(16) 1 d D U P A 1
H10A_9 H -0.119494 0.428498 0.719403 0.070 Uiso 0.671(16) 1 calc R U P A 1
H10B_9 H -0.105486 0.458066 0.754485 0.070 Uiso 0.671(16) 1 calc R U P A 1
H10C_9 H -0.060468 0.474044 0.723381 0.070 Uiso 0.671(16) 1 calc R U P A 1
C1_10 C 0.1682(5) 0.4868(4) 0.7835(2) 0.0441(19) Uani 0.594(11) 1 d D U P D 1
C2_10 C 0.1430(3) 0.4440(5) 0.76079(18) 0.0380(16) Uani 0.594(11) 1 d D U P D 1
C3_10 C 0.1814(4) 0.3934(3) 0.76390(19) 0.0314(15) Uani 0.594(11) 1 d D U P D 1
C4_10 C 0.2294(7) 0.4030(5) 0.7886(4) 0.036(2) Uani 0.594(11) 1 d D U P D 1
C5_10 C 0.2212(6) 0.4609(5) 0.8006(3) 0.038(2) Uani 0.594(11) 1 d D U P D 1
C6_10 C 0.2631(7) 0.4879(6) 0.8268(3) 0.067(3) Uani 0.594(11) 1 d D U P D 1
H6A_10 H 0.307540 0.471574 0.825703 0.100 Uiso 0.594(11) 1 calc R U P D 1
H6B_10 H 0.244042 0.479737 0.848547 0.100 Uiso 0.594(11) 1 calc R U P D 1
H6C_10 H 0.265131 0.530163 0.823395 0.100 Uiso 0.594(11) 1 calc R U P D 1
C7_10 C 0.2790(6) 0.3588(6) 0.7997(3) 0.062(3) Uani 0.594(11) 1 d D U P D 1
H7A_10 H 0.272147 0.322273 0.787633 0.093 Uiso 0.594(11) 1 calc R U P D 1
H7B_10 H 0.273729 0.351710 0.823440 0.093 Uiso 0.594(11) 1 calc R U P D 1
H7C_10 H 0.323361 0.373406 0.795367 0.093 Uiso 0.594(11) 1 calc R U P D 1
C8_10 C 0.1692(6) 0.3365(4) 0.7461(2) 0.062(3) Uani 0.594(11) 1 d D U P D 1
H8A_10 H 0.141319 0.343609 0.726738 0.093 Uiso 0.594(11) 1 calc R U P D 1
H8B_10 H 0.147129 0.309152 0.760963 0.093 Uiso 0.594(11) 1 calc R U P D 1
H8C_10 H 0.211218 0.319932 0.738896 0.093 Uiso 0.594(11) 1 calc R U P D 1
C9_10 C 0.0828(4) 0.4526(7) 0.7398(3) 0.072(3) Uani 0.594(11) 1 d D U P D 1
H9A_10 H 0.081056 0.493070 0.732096 0.109 Uiso 0.594(11) 1 calc R U P D 1
H9B_10 H 0.043490 0.443913 0.752814 0.109 Uiso 0.594(11) 1 calc R U P D 1
H9C_10 H 0.084783 0.426380 0.720691 0.109 Uiso 0.594(11) 1 calc R U P D 1
C10_10 C 0.1421(7) 0.5462(4) 0.7898(3) 0.079(4) Uani 0.594(11) 1 d D U P D 1
H10A_10 H 0.121222 0.561250 0.769753 0.119 Uiso 0.594(11) 1 calc R U P D 1
H10B_10 H 0.178170 0.572090 0.796298 0.119 Uiso 0.594(11) 1 calc R U P D 1
H10C_10 H 0.109554 0.544545 0.807660 0.119 Uiso 0.594(11) 1 calc R U P D 1
C1_11 C 0.3478(2) 0.4373(2) 0.48809(10) 0.0536(12) Uani 1 1 d D U . H 1
C2_11 C 0.2989(2) 0.40422(19) 0.47036(12) 0.0564(13) Uani 1 1 d D U . H 1
C3_11 C 0.27333(18) 0.44138(19) 0.44535(9) 0.0394(8) Uani 1 1 d D U . H 1
C4_11 C 0.30406(17) 0.49649(19) 0.44849(9) 0.0370(8) Uani 1 1 d D U . H 1
C5_11 C 0.34957(17) 0.4932(2) 0.47476(10) 0.0441(9) Uani 1 1 d D U . H 1
C6_11 C 0.3925(2) 0.5435(3) 0.48546(17) 0.0764(19) Uani 1 1 d D U . H 1
H6A_11 H 0.434283 0.542053 0.473476 0.115 Uiso 1 1 calc R U . H 1
H6B_11 H 0.400870 0.540776 0.509232 0.115 Uiso 1 1 calc R U . H 1
H6C_11 H 0.370108 0.580347 0.480605 0.115 Uiso 1 1 calc R U . H 1
C7_11 C 0.2936(3) 0.5471(3) 0.42558(14) 0.0641(14) Uani 1 1 d D U . H 1
H7A_11 H 0.324134 0.544219 0.406949 0.096 Uiso 1 1 calc R U . H 1
H7B_11 H 0.301449 0.583608 0.437495 0.096 Uiso 1 1 calc R U . H 1
H7C_11 H 0.248303 0.546517 0.417334 0.096 Uiso 1 1 calc R U . H 1
C8_11 C 0.2256(2) 0.4247(3) 0.41857(14) 0.078(2) Uani 1 1 d D U . H 1
H8A_11 H 0.196318 0.457666 0.413987 0.117 Uiso 1 1 calc R U . H 1
H8B_11 H 0.199513 0.391182 0.425811 0.117 Uiso 1 1 calc R U . H 1
H8C_11 H 0.249862 0.414525 0.398495 0.117 Uiso 1 1 calc R U . H 1
C9_11 C 0.2826(4) 0.3412(2) 0.4749(2) 0.115(4) Uani 1 1 d D U . H 1
H9A_11 H 0.314985 0.317244 0.463246 0.173 Uiso 1 1 calc R U . H 1
H9B_11 H 0.238687 0.333445 0.465965 0.173 Uiso 1 1 calc R U . H 1
H9C_11 H 0.283317 0.331635 0.498478 0.173 Uiso 1 1 calc R U . H 1
C10_11 C 0.3885(4) 0.4167(4) 0.51679(13) 0.115(4) Uani 1 1 d D U . H 1
H10A_11 H 0.430426 0.401416 0.508676 0.172 Uiso 1 1 calc R U . H 1
H10B_11 H 0.364791 0.385858 0.528573 0.172 Uiso 1 1 calc R U . H 1
H10C_11 H 0.396654 0.449361 0.531812 0.172 Uiso 1 1 calc R U . H 1
C1_12 C 0.37024(19) 1.0238(2) 0.48014(10) 0.0462(10) Uani 1 1 d D U . I 1
C2_12 C 0.3264(2) 0.9933(2) 0.45861(10) 0.0448(9) Uani 1 1 d D U . I 1
C3_12 C 0.2782(2) 1.0334(2) 0.44771(9) 0.0484(10) Uani 1 1 d D U . I 1
C4_12 C 0.2902(2) 1.0874(2) 0.46210(10) 0.0491(10) Uani 1 1 d D U . I 1
C5_12 C 0.3472(2) 1.0829(2) 0.48224(10) 0.0450(10) Uani 1 1 d D U . I 1
C6_12 C 0.3787(3) 1.1325(2) 0.50058(13) 0.0632(14) Uani 1 1 d D U . I 1
H6A_12 H 0.400282 1.158695 0.484823 0.095 Uiso 1 1 calc R U . I 1
H6B_12 H 0.411426 1.117165 0.516064 0.095 Uiso 1 1 calc R U . I 1
H6C_12 H 0.345027 1.154090 0.512813 0.095 Uiso 1 1 calc R U . I 1
C7_12 C 0.2515(3) 1.1428(3) 0.45530(14) 0.0701(16) Uani 1 1 d D U . I 1
H7A_12 H 0.269259 1.162063 0.435648 0.105 Uiso 1 1 calc R U . I 1
H7B_12 H 0.255038 1.169027 0.474304 0.105 Uiso 1 1 calc R U . I 1
H7C_12 H 0.205230 1.132927 0.451577 0.105 Uiso 1 1 calc R U . I 1
C8_12 C 0.2213(3) 1.0194(3) 0.42444(12) 0.0732(18) Uani 1 1 d D U . I 1
H8A_12 H 0.231750 1.033645 0.402235 0.110 Uiso 1 1 calc R U . I 1
H8B_12 H 0.181295 1.038574 0.432411 0.110 Uiso 1 1 calc R U . I 1
H8C_12 H 0.214425 0.977201 0.423746 0.110 Uiso 1 1 calc R U . I 1
C9_12 C 0.3328(3) 0.9301(3) 0.44964(16) 0.0696(16) Uani 1 1 d D U . I 1
H9A_12 H 0.365402 0.925757 0.432015 0.104 Uiso 1 1 calc R U . I 1
H9B_12 H 0.290214 0.915393 0.441995 0.104 Uiso 1 1 calc R U . I 1
H9C_12 H 0.346886 0.907908 0.469057 0.104 Uiso 1 1 calc R U . I 1
C10_12 C 0.4315(2) 1.0002(3) 0.49570(13) 0.0618(14) Uani 1 1 d D U . I 1
H10A_12 H 0.464750 0.993490 0.478603 0.093 Uiso 1 1 calc R U . I 1
H10B_12 H 0.421554 0.963319 0.506848 0.093 Uiso 1 1 calc R U . I 1
H10C_12 H 0.448351 1.028292 0.511834 0.093 Uiso 1 1 calc R U . I 1
O1_13 O 0.47207(10) 0.69550(9) 0.86865(6) 0.0225(4) Uani 1 1 d D U . J 1
C1_13 C 0.51183(15) 0.65528(13) 0.88209(8) 0.0241(6) Uani 1 1 d D U . J 1
C2_13 C 0.56868(17) 0.68463(15) 0.90169(10) 0.0335(7) Uani 1 1 d D U . J 1
F1_13 F 0.54759(14) 0.70515(11) 0.93050(6) 0.0480(6) Uani 1 1 d D U . J 1
F2_13 F 0.61828(12) 0.64798(10) 0.90806(7) 0.0498(6) Uani 1 1 d D U . J 1
F3_13 F 0.59278(10) 0.72920(9) 0.88473(6) 0.0376(5) Uani 1 1 d D U . J 1
C3_13 C 0.54181(17) 0.61516(15) 0.85511(10) 0.0345(7) Uani 1 1 d D U . J 1
F4_13 F 0.49722(12) 0.60227(11) 0.83228(6) 0.0442(6) Uani 1 1 d D U . J 1
F5_13 F 0.59251(11) 0.64083(10) 0.83996(6) 0.0426(5) Uani 1 1 d D U . J 1
F6_13 F 0.56456(13) 0.56441(10) 0.86745(7) 0.0498(6) Uani 1 1 d D U . J 1
C4_13 C 0.47080(18) 0.61736(15) 0.90647(10) 0.0345(7) Uani 1 1 d D U . J 1
F7_13 F 0.43314(11) 0.57976(9) 0.88964(7) 0.0451(6) Uani 1 1 d D U . J 1
F8_13 F 0.50796(13) 0.58628(11) 0.92710(7) 0.0497(6) Uani 1 1 d D U . J 1
F9_13 F 0.43087(12) 0.65019(10) 0.92434(6) 0.0421(5) Uani 1 1 d D U . J 1
O1_14 O 0.3833(3) 0.7658(4) 0.8330(2) 0.0216(14) Uani 0.776(5) 1 d D U P J 1
C1_14 C 0.3254(3) 0.7396(2) 0.82616(13) 0.0292(9) Uani 0.776(5) 1 d D U P J 1
C2_14 C 0.3073(2) 0.6925(3) 0.85185(16) 0.0535(14) Uani 0.776(5) 1 d D U P J 1
F1_14 F 0.3403(5) 0.6445(3) 0.8476(2) 0.076(2) Uani 0.776(5) 1 d D U P J 1
F2_14 F 0.24350(18) 0.6787(3) 0.85096(14) 0.0769(16) Uani 0.776(5) 1 d D U P J 1
F3_14 F 0.3217(3) 0.7097(3) 0.88210(13) 0.0694(16) Uani 0.776(5) 1 d D U P J 1
C3_14 C 0.2725(3) 0.7882(3) 0.82635(15) 0.0394(11) Uani 0.776(5) 1 d D U P J 1
F4_14 F 0.2951(4) 0.8347(3) 0.80979(19) 0.0565(18) Uani 0.776(5) 1 d D U P J 1
F5_14 F 0.25865(16) 0.8047(2) 0.85655(11) 0.0618(12) Uani 0.776(5) 1 d D U P J 1
F6_14 F 0.2164(3) 0.7715(5) 0.8121(3) 0.053(2) Uani 0.776(5) 1 d D U P J 1
C4_14 C 0.3283(2) 0.7109(3) 0.79123(15) 0.0472(12) Uani 0.776(5) 1 d D U P J 1
F7_14 F 0.32736(19) 0.7508(2) 0.76776(9) 0.0642(11) Uani 0.776(5) 1 d D U P J 1
F8_14 F 0.27878(18) 0.6744(2) 0.78588(14) 0.0673(13) Uani 0.776(5) 1 d D U P J 1
F9_14 F 0.3840(2) 0.6825(3) 0.78766(15) 0.0633(15) Uani 0.776(5) 1 d D U P J 1
O1_15 O 0.5144(4) 0.7395(4) 0.80795(17) 0.0227(12) Uani 0.808(18) 1 d D U P J 1
C1_15 C 0.5484(3) 0.7630(3) 0.78269(14) 0.0269(9) Uani 0.808(18) 1 d D U P J 1
C2_15 C 0.5026(4) 0.7966(3) 0.75882(14) 0.0379(12) Uani 0.808(18) 1 d D U P J 1
F1_15 F 0.4663(3) 0.7600(3) 0.74082(12) 0.0553(13) Uani 0.808(18) 1 d D U P J 1
F2_15 F 0.5355(4) 0.8319(2) 0.73795(12) 0.0536(13) Uani 0.808(18) 1 d D U P J 1
F3_15 F 0.4609(3) 0.8303(2) 0.77566(15) 0.0413(11) Uani 0.808(18) 1 d D U P J 1
C3_15 C 0.6027(3) 0.8059(3) 0.79520(17) 0.0314(12) Uani 0.808(18) 1 d D U P J 1
F4_15 F 0.6292(3) 0.7858(3) 0.82269(15) 0.0363(12) Uani 0.808(18) 1 d D U P J 1
F5_15 F 0.5759(4) 0.8580(3) 0.8015(2) 0.0413(17) Uani 0.808(18) 1 d D U P J 1
F6_15 F 0.6509(3) 0.8137(3) 0.77319(15) 0.0476(12) Uani 0.808(18) 1 d D U P J 1
C4_15 C 0.5821(4) 0.7121(3) 0.76371(17) 0.0420(13) Uani 0.808(18) 1 d D U P J 1
F7_15 F 0.6337(3) 0.6922(3) 0.78080(17) 0.0500(12) Uani 0.808(18) 1 d D U P J 1
F8_15 F 0.6032(3) 0.7278(3) 0.73386(13) 0.0563(14) Uani 0.808(18) 1 d D U P J 1
F9_15 F 0.5409(3) 0.6677(3) 0.75988(19) 0.0564(14) Uani 0.808(18) 1 d D U P J 1
O1_16 O 0.4950(12) 0.8208(9) 0.8590(6) 0.0197(18) Uani 0.520(5) 1 d D U P J 1
C1_16 C 0.4807(5) 0.8658(6) 0.8792(3) 0.0263(11) Uani 0.520(5) 1 d D U P J 1
C2_16 C 0.4188(4) 0.9003(3) 0.8673(2) 0.0376(12) Uani 0.520(5) 1 d D U P J 1
F1_16 F 0.3638(2) 0.8736(2) 0.87598(19) 0.0536(15) Uani 0.520(5) 1 d D U P J 1
F2_16 F 0.4168(10) 0.9529(6) 0.8815(4) 0.051(3) Uani 0.520(5) 1 d D U P J 1
F3_16 F 0.4195(7) 0.9045(9) 0.8345(3) 0.053(2) Uani 0.520(5) 1 d D U P J 1
C3_16 C 0.5406(3) 0.9077(3) 0.87845(19) 0.0356(11) Uani 0.520(5) 1 d D U P J 1
F4_16 F 0.5964(7) 0.8763(8) 0.8806(4) 0.049(2) Uani 0.520(5) 1 d D U P J 1
F5_16 F 0.5423(3) 0.9389(2) 0.85072(14) 0.0484(12) Uani 0.520(5) 1 d D U P J 1
F6_16 F 0.5402(10) 0.9454(4) 0.9035(3) 0.051(2) Uani 0.520(5) 1 d D U P J 1
C4_16 C 0.4692(4) 0.8445(3) 0.91492(17) 0.0395(12) Uani 0.520(5) 1 d D U P J 1
F7_16 F 0.5265(4) 0.8302(3) 0.92887(14) 0.0553(14) Uani 0.520(5) 1 d D U P J 1
F8_16 F 0.4443(6) 0.8851(6) 0.9344(4) 0.055(3) Uani 0.520(5) 1 d D U P J 1
F9_16 F 0.4291(7) 0.7980(5) 0.9153(5) 0.045(2) Uani 0.520(5) 1 d D U P J 1
O1_17 O 0.9971(4) 0.6892(2) 0.8948(2) 0.0232(12) Uani 0.742(3) 1 d D U P K 1
C1_17 C 1.0216(2) 0.6480(2) 0.87455(11) 0.0228(7) Uani 0.742(3) 1 d D U P K 1
C2_17 C 1.0819(2) 0.6202(2) 0.89305(13) 0.0330(8) Uani 0.742(3) 1 d D U P K 1
F1_17 F 1.06345(19) 0.58389(16) 0.91566(10) 0.0504(9) Uani 0.742(3) 1 d D U P K 1
F2_17 F 1.1213(3) 0.5909(2) 0.87074(13) 0.0504(12) Uani 0.742(3) 1 d D U P K 1
F3_17 F 1.1197(4) 0.6601(4) 0.90607(17) 0.0443(14) Uani 0.742(3) 1 d D U P K 1
C3_17 C 1.0435(2) 0.6761(2) 0.84122(11) 0.0340(8) Uani 0.742(3) 1 d D U P K 1
F4_17 F 0.99864(18) 0.71405(15) 0.83117(7) 0.0434(8) Uani 0.742(3) 1 d D U P K 1
F5_17 F 1.09950(18) 0.70545(19) 0.84484(9) 0.0561(10) Uani 0.742(3) 1 d D U P K 1
F6_17 F 1.05169(18) 0.63783(15) 0.81724(8) 0.0463(8) Uani 0.742(3) 1 d D U P K 1
C4_17 C 0.9707(2) 0.59968(19) 0.86725(13) 0.0321(8) Uani 0.742(3) 1 d D U P K 1
F7_17 F 0.9252(2) 0.6188(2) 0.84581(11) 0.0425(10) Uani 0.742(3) 1 d D U P K 1
F8_17 F 0.99786(18) 0.55227(14) 0.85388(10) 0.0457(8) Uani 0.742(3) 1 d D U P K 1
F9_17 F 0.93985(18) 0.58430(15) 0.89392(9) 0.0495(8) Uani 0.742(3) 1 d D U P K 1
O1_18 O 0.97627(17) 0.81009(14) 0.87936(11) 0.0256(7) Uani 0.719(3) 1 d D U P K 1
C1_18 C 1.0141(3) 0.8583(3) 0.88111(15) 0.0252(10) Uani 0.719(3) 1 d D U P K 1
C2_18 C 1.0877(3) 0.8437(3) 0.88581(18) 0.0391(13) Uani 0.719(3) 1 d D U P K 1
F1_18 F 1.11406(18) 0.82555(18) 0.85758(11) 0.0570(10) Uani 0.719(3) 1 d D U P K 1
F2_18 F 1.12325(19) 0.88884(19) 0.89613(12) 0.0514(10) Uani 0.719(3) 1 d D U P K 1
F3_18 F 1.0955(5) 0.7997(5) 0.90692(18) 0.0566(19) Uani 0.719(3) 1 d D U P K 1
C3_18 C 0.9916(3) 0.8984(2) 0.91004(13) 0.0320(9) Uani 0.719(3) 1 d D U P K 1
F4_18 F 0.92638(16) 0.89861(15) 0.91233(9) 0.0430(8) Uani 0.719(3) 1 d D U P K 1
F5_18 F 1.01377(17) 0.87803(14) 0.93890(8) 0.0412(8) Uani 0.719(3) 1 d D U P K 1
F6_18 F 1.01220(19) 0.95287(13) 0.90717(9) 0.0468(9) Uani 0.719(3) 1 d D U P K 1
C4_18 C 1.0055(3) 0.8921(2) 0.84819(13) 0.0325(10) Uani 0.719(3) 1 d D U P K 1
F7_18 F 0.94638(19) 0.91858(16) 0.84733(11) 0.0406(9) Uani 0.719(3) 1 d D U P K 1
F8_18 F 1.05020(17) 0.93366(14) 0.84391(9) 0.0441(8) Uani 0.719(3) 1 d D U P K 1
F9_18 F 1.0077(2) 0.85700(15) 0.82260(8) 0.0488(9) Uani 0.719(3) 1 d D U P K 1
O1_19 O 0.8707(2) 0.7313(3) 0.88111(13) 0.0303(11) Uani 0.675(4) 1 d D U P K 1
C1_19 C 0.8138(3) 0.7495(3) 0.86736(17) 0.0312(9) Uani 0.675(4) 1 d D U P K 1
C2_19 C 0.7777(2) 0.6947(2) 0.85444(13) 0.0304(8) Uani 0.675(4) 1 d D U P K 1
F1_19 F 0.8056(6) 0.6757(3) 0.8265(2) 0.0549(19) Uani 0.675(4) 1 d D U P K 1
F2_19 F 0.71431(15) 0.70375(15) 0.84840(11) 0.0367(8) Uani 0.675(4) 1 d D U P K 1
F3_19 F 0.7819(2) 0.65141(15) 0.87601(11) 0.0394(9) Uani 0.675(4) 1 d D U P K 1
C3_19 C 0.7698(3) 0.7797(3) 0.89351(17) 0.0443(10) Uani 0.675(4) 1 d D U P K 1
F4_19 F 0.8048(2) 0.8165(2) 0.91177(17) 0.0735(16) Uani 0.675(4) 1 d D U P K 1
F5_19 F 0.7434(3) 0.7416(3) 0.91382(17) 0.0528(13) Uani 0.675(4) 1 d D U P K 1
F6_19 F 0.7199(2) 0.8094(2) 0.88013(16) 0.0600(13) Uani 0.675(4) 1 d D U P K 1
C4_19 C 0.8257(3) 0.7912(3) 0.83806(19) 0.0571(13) Uani 0.675(4) 1 d D U P K 1
F7_19 F 0.8384(4) 0.8455(3) 0.8500(2) 0.088(2) Uani 0.675(4) 1 d D U P K 1
F8_19 F 0.77311(17) 0.7951(2) 0.81827(13) 0.0682(14) Uani 0.675(4) 1 d D U P K 1
F9_19 F 0.8765(2) 0.7743(3) 0.82036(15) 0.0793(16) Uani 0.675(4) 1 d D U P K 1
O1_20 O 0.93629(19) 0.76376(15) 0.94020(8) 0.0268(7) Uani 0.717(3) 1 d D U P K 1
C1_20 C 0.9319(3) 0.7391(2) 0.97056(16) 0.0266(12) Uani 0.717(3) 1 d D U P K 1
C2_20 C 0.9991(3) 0.7126(3) 0.98094(14) 0.0294(12) Uani 0.717(3) 1 d D U P K 1
F1_20 F 1.00839(16) 0.66058(12) 0.96708(8) 0.0331(6) Uani 0.717(3) 1 d D U P K 1
F2_20 F 1.00357(19) 0.70599(17) 1.01371(8) 0.0458(8) Uani 0.717(3) 1 d D U P K 1
F3_20 F 1.0480(2) 0.7466(3) 0.97125(14) 0.0442(11) Uani 0.717(3) 1 d D U P K 1
C3_20 C 0.9124(3) 0.7875(2) 0.99528(13) 0.0363(11) Uani 0.717(3) 1 d D U P K 1
F4_20 F 0.8638(2) 0.82057(14) 0.98291(9) 0.0443(9) Uani 0.717(3) 1 d D U P K 1
F5_20 F 0.96288(18) 0.82258(13) 1.00177(8) 0.0438(8) Uani 0.717(3) 1 d D U P K 1
F6_20 F 0.89043(19) 0.76585(14) 1.02390(8) 0.0454(9) Uani 0.717(3) 1 d D U P K 1
C4_20 C 0.8780(3) 0.6907(2) 0.97111(12) 0.0314(10) Uani 0.717(3) 1 d D U P K 1
F7_20 F 0.81821(18) 0.71281(17) 0.97180(10) 0.0421(8) Uani 0.717(3) 1 d D U P K 1
F8_20 F 0.88483(17) 0.65534(13) 0.99729(8) 0.0388(8) Uani 0.717(3) 1 d D U P K 1
F9_20 F 0.88289(15) 0.65753(12) 0.94416(7) 0.0344(7) Uani 0.717(3) 1 d D U P K 1
O1_21 O 0.0115(6) 0.8116(5) 0.6512(4) 0.0260(16) Uani 0.759(7) 1 d D U P L 1
C1_21 C -0.0362(3) 0.8429(2) 0.63602(14) 0.0248(10) Uani 0.759(7) 1 d D U P L 1
C2_21 C -0.0233(3) 0.9085(2) 0.64322(17) 0.0443(13) Uani 0.759(7) 1 d D U P L 1
F1_21 F -0.0395(3) 0.9208(2) 0.67438(15) 0.0749(16) Uani 0.759(7) 1 d D U P L 1
F2_21 F -0.0578(3) 0.94368(16) 0.62379(16) 0.0613(14) Uani 0.759(7) 1 d D U P L 1
F3_21 F 0.0397(2) 0.92106(16) 0.63900(17) 0.0656(14) Uani 0.759(7) 1 d D U P L 1
C3_21 C -0.0359(2) 0.8334(2) 0.59827(11) 0.0289(9) Uani 0.759(7) 1 d D U P L 1
F4_21 F -0.0282(2) 0.77737(16) 0.59129(8) 0.0433(9) Uani 0.759(7) 1 d D U P L 1
F5_21 F 0.01421(19) 0.8614(2) 0.58408(10) 0.0572(12) Uani 0.759(7) 1 d D U P L 1
F6_21 F -0.09049(19) 0.85180(17) 0.58359(9) 0.0404(8) Uani 0.759(7) 1 d D U P L 1
C4_21 C -0.1056(3) 0.8259(3) 0.64944(15) 0.0388(13) Uani 0.759(7) 1 d D U P L 1
F7_21 F -0.12469(19) 0.77519(18) 0.63630(13) 0.0524(10) Uani 0.759(7) 1 d D U P L 1
F8_21 F -0.1506(5) 0.8658(4) 0.6424(2) 0.0523(17) Uani 0.759(7) 1 d D U P L 1
F9_21 F -0.1033(3) 0.8190(3) 0.68161(10) 0.0708(17) Uani 0.759(7) 1 d D U P L 1
O1_22 O 0.11058(11) 0.73874(10) 0.62004(6) 0.0272(5) Uani 1 1 d D U . M 1
C1_22 C 0.17114(16) 0.75037(16) 0.60834(9) 0.0336(7) Uani 1 1 d D U . M 1
C2_22 C 0.1846(2) 0.8168(2) 0.60877(17) 0.0639(14) Uani 1 1 d D U . M 1
F1_22 F 0.15234(18) 0.84320(16) 0.58441(13) 0.1020(16) Uani 1 1 d D U . M 1
F2_22 F 0.24866(15) 0.82944(16) 0.60571(12) 0.0868(12) Uani 1 1 d D U . M 1
F3_22 F 0.16392(16) 0.83933(13) 0.63705(12) 0.0870(13) Uani 1 1 d D U . M 1
C3_22 C 0.2244(2) 0.7194(2) 0.62883(12) 0.0537(11) Uani 1 1 d D U . M 1
F4_22 F 0.20470(16) 0.66626(14) 0.63745(8) 0.0669(8) Uani 1 1 d D U . M 1
F5_22 F 0.23702(14) 0.74779(19) 0.65670(8) 0.0794(11) Uani 1 1 d D U . M 1
F6_22 F 0.28088(14) 0.71352(19) 0.61241(9) 0.0785(10) Uani 1 1 d D U . M 1
C4_22 C 0.1749(2) 0.7282(2) 0.57226(10) 0.0502(11) Uani 1 1 d D U . M 1
F7_22 F 0.18115(17) 0.66995(16) 0.57155(8) 0.0719(9) Uani 1 1 d D U . M 1
F8_22 F 0.22547(14) 0.75071(19) 0.55600(8) 0.0774(10) Uani 1 1 d D U . M 1
F9_22 F 0.12053(13) 0.7412(2) 0.55639(7) 0.0794(12) Uani 1 1 d D U . M 1
O1_23 O -0.0050(10) 0.6921(5) 0.6481(5) 0.0210(19) Uani 0.617(15) 1 d D U P L 1
C1_23 C -0.0161(4) 0.6355(5) 0.6408(2) 0.0250(14) Uani 0.617(15) 1 d D U P L 1
C2_23 C 0.0081(5) 0.6201(5) 0.6057(2) 0.0279(16) Uani 0.617(15) 1 d D U P L 1
F1_23 F 0.0734(3) 0.6117(3) 0.6055(2) 0.0442(16) Uani 0.617(15) 1 d D U P L 1
F2_23 F -0.0192(8) 0.5713(4) 0.5936(4) 0.0386(19) Uani 0.617(15) 1 d D U P L 1
F3_23 F -0.0036(4) 0.6629(3) 0.5846(2) 0.0370(14) Uani 0.617(15) 1 d D U P L 1
C3_23 C -0.0923(5) 0.6276(4) 0.6421(2) 0.0356(17) Uani 0.617(15) 1 d D U P L 1
F4_23 F -0.1175(4) 0.6531(3) 0.66841(18) 0.0506(17) Uani 0.617(15) 1 d D U P L 1
F5_23 F -0.1196(4) 0.6521(4) 0.6155(2) 0.0412(16) Uani 0.617(15) 1 d D U P L 1
F6_23 F -0.1095(4) 0.5711(4) 0.6421(3) 0.0518(18) Uani 0.617(15) 1 d D U P L 1
C4_23 C 0.0167(5) 0.5939(3) 0.6662(2) 0.0442(18) Uani 0.617(15) 1 d D U P L 1
F7_23 F -0.0153(5) 0.5943(3) 0.69481(15) 0.062(2) Uani 0.617(15) 1 d D U P L 1
F8_23 F 0.0189(5) 0.5389(2) 0.6560(2) 0.066(2) Uani 0.617(15) 1 d D U P L 1
F9_23 F 0.0780(4) 0.6104(2) 0.6721(2) 0.0509(17) Uani 0.617(15) 1 d D U P L 1
O1_24 O 0.0981(10) 0.7442(9) 0.6884(3) 0.0378(16) Uani 0.670(5) 1 d D U P L 1
C1_24 C 0.0978(5) 0.7540(3) 0.7212(3) 0.0517(11) Uani 0.670(5) 1 d D U P L 1
C2_24 C 0.0299(5) 0.7731(4) 0.73451(15) 0.0706(14) Uani 0.670(5) 1 d D U P L 1
F1_24 F 0.0158(5) 0.8278(3) 0.72800(18) 0.095(2) Uani 0.670(5) 1 d D U P L 1
F2_24 F 0.0275(5) 0.7658(4) 0.76762(15) 0.099(3) Uani 0.670(5) 1 d D U P L 1
F3_24 F -0.0175(5) 0.7442(5) 0.7213(2) 0.0720(18) Uani 0.670(5) 1 d D U P L 1
C3_24 C 0.1190(4) 0.6972(3) 0.73914(17) 0.0548(12) Uani 0.670(5) 1 d D U P L 1
F4_24 F 0.1692(4) 0.6725(3) 0.7244(2) 0.0613(15) Uani 0.670(5) 1 d D U P L 1
F5_24 F 0.0703(3) 0.6590(2) 0.73966(12) 0.0637(13) Uani 0.670(5) 1 d D U P L 1
F6_24 F 0.1350(5) 0.7080(6) 0.77084(18) 0.060(2) Uani 0.670(5) 1 d D U P L 1
C4_24 C 0.1488(6) 0.8032(3) 0.72916(18) 0.0782(16) Uani 0.670(5) 1 d D U P L 1
F7_24 F 0.2093(3) 0.7843(3) 0.72615(14) 0.0941(17) Uani 0.670(5) 1 d D U P L 1
F8_24 F 0.1462(5) 0.8231(4) 0.75955(17) 0.104(3) Uani 0.670(5) 1 d D U P L 1
F9_24 F 0.1371(6) 0.8475(5) 0.7084(3) 0.102(3) Uani 0.670(5) 1 d D U P L 1
O1_25 O -0.0013(8) 0.7972(6) 0.3939(4) 0.0295(15) Uani 0.437(4) 1 d D U P N 1
C1_25 C -0.0006(4) 0.8370(4) 0.3705(2) 0.0342(13) Uani 0.437(4) 1 d D U P N 1
C2_25 C 0.0444(4) 0.8162(4) 0.3413(2) 0.0352(14) Uani 0.437(4) 1 d D U P N 1
F1_25 F 0.0173(4) 0.7704(3) 0.32676(19) 0.0580(18) Uani 0.437(4) 1 d D U P N 1
F2_25 F 0.0549(4) 0.8606(5) 0.3202(2) 0.060(3) Uani 0.437(4) 1 d D U P N 1
F3_25 F 0.1024(3) 0.8030(5) 0.35313(16) 0.061(2) Uani 0.437(4) 1 d D U P N 1
C3_25 C 0.0222(5) 0.8972(4) 0.3824(3) 0.0513(16) Uani 0.437(4) 1 d D U P N 1
F4_25 F -0.0068(5) 0.9106(4) 0.41105(19) 0.068(2) Uani 0.437(4) 1 d D U P N 1
F5_25 F 0.0879(4) 0.9022(5) 0.3824(3) 0.069(2) Uani 0.437(4) 1 d D U P N 1
F6_25 F 0.0143(6) 0.9384(5) 0.3582(3) 0.075(3) Uani 0.437(4) 1 d D U P N 1
C4_25 C -0.0713(5) 0.8424(5) 0.3567(3) 0.0477(17) Uani 0.437(4) 1 d D U P N 1
F7_25 F -0.1102(4) 0.8696(4) 0.3789(3) 0.063(2) Uani 0.437(4) 1 d D U P N 1
F8_25 F -0.0778(4) 0.8653(5) 0.3288(2) 0.076(2) Uani 0.437(4) 1 d D U P N 1
F9_25 F -0.0964(5) 0.7848(5) 0.3556(3) 0.076(2) Uani 0.437(4) 1 d D U P N 1
O1_28 O 0.0006(9) 0.7384(12) 0.4563(5) 0.028(2) Uani 0.311(4) 1 d D U P N 1
C1_28 C -0.0525(7) 0.7446(6) 0.4753(3) 0.0370(16) Uani 0.311(4) 1 d D U P N 1
C2_28 C -0.0804(6) 0.8067(6) 0.4768(3) 0.053(2) Uani 0.311(4) 1 d D U P N 1
F1_28 F -0.1177(6) 0.8130(8) 0.4484(4) 0.077(3) Uani 0.311(4) 1 d D U P N 1
F2_28 F -0.1169(7) 0.8148(6) 0.5037(3) 0.084(3) Uani 0.311(4) 1 d D U P N 1
F3_28 F -0.0306(5) 0.8447(4) 0.4758(3) 0.067(3) Uani 0.311(4) 1 d D U P N 1
C3_28 C -0.0349(6) 0.7212(6) 0.5106(3) 0.0454(19) Uani 0.311(4) 1 d D U P N 1
F4_28 F -0.0255(9) 0.6645(6) 0.5039(4) 0.081(3) Uani 0.311(4) 1 d D U P N 1
F5_28 F 0.0055(6) 0.7591(7) 0.5245(3) 0.073(3) Uani 0.311(4) 1 d D U P N 1
F6_28 F -0.0879(11) 0.7132(10) 0.5301(6) 0.065(4) Uani 0.311(4) 1 d D U P N 1
C4_28 C -0.1096(7) 0.7035(6) 0.4636(4) 0.048(2) Uani 0.311(4) 1 d D U P N 1
F7_28 F -0.0970(5) 0.6467(4) 0.4700(3) 0.067(2) Uani 0.311(4) 1 d D U P N 1
F8_28 F -0.1646(5) 0.7150(5) 0.4762(3) 0.048(2) Uani 0.311(4) 1 d D U P N 1
F9_28 F -0.1187(8) 0.7065(7) 0.4313(3) 0.057(3) Uani 0.311(4) 1 d D U P N 1
O1_27 O 0.1201(6) 0.7301(5) 0.4244(3) 0.0251(18) Uani 0.292(4) 1 d D U P O 1
C1_27 C 0.1790(7) 0.7500(6) 0.4345(3) 0.0363(15) Uani 0.292(4) 1 d D U P O 1
C2_27 C 0.1793(6) 0.7702(6) 0.4706(3) 0.0445(17) Uani 0.292(4) 1 d D U P O 1
F1_27 F 0.1772(7) 0.7242(5) 0.4907(3) 0.056(2) Uani 0.292(4) 1 d D U P O 1
F2_27 F 0.2323(5) 0.8004(5) 0.4794(3) 0.048(2) Uani 0.292(4) 1 d D U P O 1
F3_27 F 0.1264(5) 0.8027(5) 0.4794(3) 0.052(2) Uani 0.292(4) 1 d D U P O 1
C3_27 C 0.2047(6) 0.7982(6) 0.4111(3) 0.0484(18) Uani 0.292(4) 1 d D U P O 1
F4_27 F 0.1867(6) 0.7870(5) 0.3799(2) 0.058(2) Uani 0.292(4) 1 d D U P O 1
F5_27 F 0.1750(7) 0.8502(5) 0.4176(3) 0.059(3) Uani 0.292(4) 1 d D U P O 1
F6_27 F 0.2671(5) 0.8057(5) 0.4122(3) 0.061(2) Uani 0.292(4) 1 d D U P O 1
C4_27 C 0.2299(6) 0.6975(6) 0.4308(3) 0.0506(18) Uani 0.292(4) 1 d D U P O 1
F7_27 F 0.2455(9) 0.6830(7) 0.4007(4) 0.060(3) Uani 0.292(4) 1 d D U P O 1
F8_27 F 0.2857(5) 0.7082(6) 0.4474(3) 0.074(3) Uani 0.292(4) 1 d D U P O 1
F9_27 F 0.2061(6) 0.6511(5) 0.4430(4) 0.063(2) Uani 0.292(4) 1 d D U P O 1
O1_30 O 0.1179(7) 0.7473(6) 0.4208(4) 0.031(2) Uani 0.325(5) 1 d D U P N 2
C1_30 C 0.1743(7) 0.7545(6) 0.4374(3) 0.0345(14) Uani 0.325(5) 1 d D U P N 2
C2_30 C 0.1678(6) 0.8137(6) 0.4567(3) 0.0531(19) Uani 0.325(5) 1 d D U P N 2
F1_30 F 0.1844(9) 0.8537(6) 0.4315(4) 0.075(3) Uani 0.325(5) 1 d D U P N 2
F2_30 F 0.2123(6) 0.8278(6) 0.4760(3) 0.072(3) Uani 0.325(5) 1 d D U P N 2
F3_30 F 0.1107(6) 0.8230(7) 0.4658(4) 0.094(3) Uani 0.325(5) 1 d D U P N 2
C3_30 C 0.1853(7) 0.7060(6) 0.4640(3) 0.0479(19) Uani 0.325(5) 1 d D U P N 2
F4_30 F 0.1737(7) 0.6541(5) 0.4520(4) 0.073(3) Uani 0.325(5) 1 d D U P N 2
F5_30 F 0.1409(6) 0.7125(7) 0.4873(3) 0.065(3) Uani 0.325(5) 1 d D U P N 2
F6_30 F 0.2416(5) 0.7158(6) 0.4801(3) 0.065(3) Uani 0.325(5) 1 d D U P N 2
C4_30 C 0.2327(5) 0.7585(6) 0.4143(3) 0.0463(18) Uani 0.325(5) 1 d D U P N 2
F7_30 F 0.2442(8) 0.7048(6) 0.4006(4) 0.076(3) Uani 0.325(5) 1 d D U P N 2
F8_30 F 0.2871(4) 0.7787(6) 0.4260(2) 0.049(2) Uani 0.325(5) 1 d D U P N 2
F9_30 F 0.2239(5) 0.7798(7) 0.3846(3) 0.066(3) Uani 0.325(5) 1 d D U P N 2
O1_31 O -0.0080(11) 0.7458(9) 0.4533(5) 0.032(2) Uani 0.349(4) 1 d D U P N 3
C1_31 C -0.0454(5) 0.7208(5) 0.4763(2) 0.0372(15) Uani 0.349(4) 1 d D U P N 3
C2_31 C -0.0029(6) 0.6715(5) 0.4940(3) 0.046(2) Uani 0.349(4) 1 d D U P N 3
F1_31 F 0.0353(5) 0.6980(4) 0.5155(2) 0.065(2) Uani 0.349(4) 1 d D U P N 3
F2_31 F -0.0436(5) 0.6362(5) 0.5112(2) 0.076(3) Uani 0.349(4) 1 d D U P N 3
F3_31 F 0.0279(5) 0.6401(4) 0.4724(2) 0.063(2) Uani 0.349(4) 1 d D U P N 3
C3_31 C -0.1069(6) 0.6918(6) 0.4601(3) 0.0476(19) Uani 0.349(4) 1 d D U P N 3
F4_31 F -0.1313(8) 0.7251(6) 0.4368(3) 0.060(3) Uani 0.349(4) 1 d D U P N 3
F5_31 F -0.0907(4) 0.6406(4) 0.4460(2) 0.0546(17) Uani 0.349(4) 1 d D U P N 3
F6_31 F -0.1549(5) 0.6843(7) 0.4807(3) 0.072(3) Uani 0.349(4) 1 d D U P N 3
C4_31 C -0.0674(6) 0.7664(6) 0.5017(3) 0.0538(18) Uani 0.349(4) 1 d D U P N 3
F7_31 F -0.1174(7) 0.7986(6) 0.4888(3) 0.080(3) Uani 0.349(4) 1 d D U P N 3
F8_31 F -0.0947(9) 0.7436(8) 0.5284(4) 0.073(4) Uani 0.349(4) 1 d D U P N 3
F9_31 F -0.0180(5) 0.7997(5) 0.5115(3) 0.065(2) Uani 0.349(4) 1 d D U P N 3
O1_32 O 0.095(2) 0.7414(19) 0.6888(5) 0.042(3) Uani 0.330(5) 1 d D U P L 2
C1_32 C 0.0923(7) 0.7485(6) 0.7224(5) 0.0483(16) Uani 0.330(5) 1 d D U P L 2
C2_32 C 0.1507(7) 0.7121(6) 0.7360(3) 0.056(2) Uani 0.330(5) 1 d D U P L 2
F1_32 F 0.2071(5) 0.7410(6) 0.7318(3) 0.083(3) Uani 0.330(5) 1 d D U P L 2
F2_32 F 0.1516(12) 0.7010(11) 0.7680(4) 0.062(3) Uani 0.330(5) 1 d D U P L 2
F3_32 F 0.1555(8) 0.6611(7) 0.7209(5) 0.059(3) Uani 0.330(5) 1 d D U P L 2
C3_32 C 0.0255(7) 0.7255(6) 0.7357(3) 0.0559(18) Uani 0.330(5) 1 d D U P L 2
F4_32 F -0.0228(9) 0.7353(8) 0.7151(4) 0.052(3) Uani 0.330(5) 1 d D U P L 2
F5_32 F 0.0280(6) 0.6674(4) 0.7379(2) 0.062(2) Uani 0.330(5) 1 d D U P L 2
F6_32 F 0.0088(7) 0.7462(7) 0.7656(3) 0.061(3) Uani 0.330(5) 1 d D U P L 2
C4_32 C 0.1015(9) 0.8135(6) 0.7301(3) 0.068(2) Uani 0.330(5) 1 d D U P L 2
F7_32 F 0.0453(7) 0.8421(5) 0.7249(4) 0.073(3) Uani 0.330(5) 1 d D U P L 2
F8_32 F 0.1134(7) 0.8223(8) 0.7627(3) 0.070(3) Uani 0.330(5) 1 d D U P L 2
F9_32 F 0.1496(9) 0.8401(10) 0.7129(5) 0.076(3) Uani 0.330(5) 1 d D U P L 2
O1_33 O 0.4922(14) 0.8188(10) 0.8588(7) 0.023(2) Uani 0.480(5) 1 d D U P J 2
C1_33 C 0.4796(6) 0.8643(6) 0.8792(3) 0.0237(11) Uani 0.480(5) 1 d D U P J 2
C2_33 C 0.4280(4) 0.8461(3) 0.90584(18) 0.0322(12) Uani 0.480(5) 1 d D U P J 2
F1_33 F 0.3675(2) 0.8486(3) 0.89324(14) 0.0402(12) Uani 0.480(5) 1 d D U P J 2
F2_33 F 0.4271(6) 0.8819(6) 0.9317(4) 0.0406(19) Uani 0.480(5) 1 d D U P J 2
F3_33 F 0.4423(7) 0.7923(5) 0.9163(5) 0.041(2) Uani 0.480(5) 1 d D U P J 2
C3_33 C 0.5445(4) 0.8820(3) 0.89676(18) 0.0343(12) Uani 0.480(5) 1 d D U P J 2
F4_33 F 0.5940(7) 0.8855(7) 0.8748(4) 0.0380(18) Uani 0.480(5) 1 d D U P J 2
F5_33 F 0.5597(3) 0.8432(3) 0.92023(14) 0.0455(13) Uani 0.480(5) 1 d D U P J 2
F6_33 F 0.5394(10) 0.9346(4) 0.9111(3) 0.047(2) Uani 0.480(5) 1 d D U P J 2
C4_33 C 0.4528(4) 0.9165(3) 0.85875(18) 0.0327(12) Uani 0.480(5) 1 d D U P J 2
F7_33 F 0.5009(3) 0.9422(2) 0.84234(14) 0.0440(13) Uani 0.480(5) 1 d D U P J 2
F8_33 F 0.4244(11) 0.9577(6) 0.8766(5) 0.043(2) Uani 0.480(5) 1 d D U P J 2
F9_33 F 0.4069(8) 0.8991(9) 0.8376(3) 0.044(2) Uani 0.480(5) 1 d D U P J 2
O1_34 O 0.9083(4) 0.7386(4) 0.93678(17) 0.0216(15) Uani 0.283(3) 1 d D U P K 2
C1_34 C 0.9120(6) 0.7480(5) 0.9699(3) 0.021(3) Uani 0.283(3) 1 d D U P K 2
C2_34 C 0.8557(6) 0.7122(5) 0.9862(3) 0.029(2) Uani 0.283(3) 1 d D U P K 2
F1_34 F 0.7979(4) 0.7380(4) 0.9817(2) 0.0357(17) Uani 0.283(3) 1 d D U P K 2
F2_34 F 0.8652(4) 0.7072(4) 1.01913(17) 0.043(2) Uani 0.283(3) 1 d D U P K 2
F3_34 F 0.8516(4) 0.6585(3) 0.97420(19) 0.0360(17) Uani 0.283(3) 1 d D U P K 2
C3_34 C 0.9786(6) 0.7272(5) 0.9832(3) 0.024(3) Uani 0.283(3) 1 d D U P K 2
F4_34 F 1.0276(5) 0.7422(7) 0.9634(3) 0.036(2) Uani 0.283(3) 1 d D U P K 2
F5_34 F 0.9815(4) 0.6694(3) 0.9861(2) 0.0395(19) Uani 0.283(3) 1 d D U P K 2
F6_34 F 0.9927(4) 0.7498(4) 1.01294(17) 0.0405(19) Uani 0.283(3) 1 d D U P K 2
C4_34 C 0.9021(6) 0.8142(4) 0.9772(3) 0.028(2) Uani 0.283(3) 1 d D U P K 2
F7_34 F 0.9578(4) 0.8434(3) 0.9713(2) 0.0405(19) Uani 0.283(3) 1 d D U P K 2
F8_34 F 0.8862(5) 0.8235(4) 1.00902(19) 0.046(2) Uani 0.283(3) 1 d D U P K 2
F9_34 F 0.8547(4) 0.8365(3) 0.9589(2) 0.0401(19) Uani 0.283(3) 1 d D U P K 2
O1_35 O 0.9807(4) 0.8153(4) 0.8968(3) 0.0236(17) Uani 0.281(3) 1 d D U P K 2
C1_35 C 1.0258(7) 0.8503(6) 0.8820(3) 0.027(2) Uani 0.281(3) 1 d D U P K 2
C2_35 C 1.0215(5) 0.9108(4) 0.8988(3) 0.0271(18) Uani 0.281(3) 1 d D U P K 2
F1_35 F 1.0488(5) 0.9094(4) 0.9286(2) 0.053(2) Uani 0.281(3) 1 d D U P K 2
F2_35 F 1.0531(4) 0.9513(3) 0.8811(2) 0.042(2) Uani 0.281(3) 1 d D U P K 2
F3_35 F 0.9595(4) 0.9280(3) 0.9021(3) 0.049(2) Uani 0.281(3) 1 d D U P K 2
C3_35 C 1.0103(7) 0.8553(6) 0.8450(3) 0.050(3) Uani 0.281(3) 1 d D U P K 2
F4_35 F 0.9931(7) 0.8048(5) 0.8320(2) 0.085(4) Uani 0.281(3) 1 d D U P K 2
F5_35 F 0.9595(7) 0.8906(7) 0.8399(3) 0.074(3) Uani 0.281(3) 1 d D U P K 2
F6_35 F 1.0619(6) 0.8765(6) 0.8283(2) 0.075(3) Uani 0.281(3) 1 d D U P K 2
C4_35 C 1.0961(6) 0.8254(6) 0.8868(4) 0.040(3) Uani 0.281(3) 1 d D U P K 2
F7_35 F 1.1082(6) 0.7833(4) 0.8655(3) 0.077(4) Uani 0.281(3) 1 d D U P K 2
F8_35 F 1.1415(4) 0.8668(4) 0.8822(3) 0.055(3) Uani 0.281(3) 1 d D U P K 2
F9_35 F 1.1006(11) 0.8057(11) 0.9170(4) 0.053(4) Uani 0.281(3) 1 d D U P K 2
O1_36 O 0.987(3) 0.679(3) 0.9010(15) 0.031(3) Uani 0.032(3) 1 d D U P K 3
C1_36 C 1.0217(19) 0.6413(17) 0.8817(10) 0.0322(19) Uani 0.032(3) 1 d D U P K 3
C2_36 C 0.975(2) 0.616(2) 0.8550(12) 0.036(2) Uani 0.032(3) 1 d D U P K 3
F1_36 F 0.968(3) 0.657(3) 0.8312(13) 0.038(4) Uani 0.032(3) 1 d D U P K 3
F2_36 F 1.003(3) 0.571(3) 0.8405(18) 0.037(4) Uani 0.032(3) 1 d D U P K 3
F3_36 F 0.916(2) 0.602(3) 0.8672(18) 0.036(4) Uani 0.032(3) 1 d D U P K 3
C3_36 C 1.051(2) 0.5917(18) 0.9025(10) 0.035(2) Uani 0.032(3) 1 d D U P K 3
F4_36 F 1.068(3) 0.610(3) 0.9326(12) 0.033(5) Uani 0.032(3) 1 d D U P K 3
F5_36 F 1.010(3) 0.547(2) 0.9073(16) 0.037(4) Uani 0.032(3) 1 d D U P K 3
F6_36 F 1.105(3) 0.568(3) 0.8898(16) 0.035(4) Uani 0.032(3) 1 d D U P K 3
C4_36 C 1.0736(19) 0.6805(17) 0.8643(10) 0.035(2) Uani 0.032(3) 1 d D U P K 3
F7_36 F 1.124(2) 0.691(3) 0.8844(14) 0.043(4) Uani 0.032(3) 1 d D U P K 3
F8_36 F 1.094(3) 0.663(3) 0.8350(12) 0.034(4) Uani 0.032(3) 1 d D U P K 3
F9_36 F 1.044(3) 0.7323(19) 0.8585(15) 0.042(4) Uani 0.032(3) 1 d D U P K 3
O1_37 O 0.8850(4) 0.7350(5) 0.8702(2) 0.0257(17) Uani 0.325(4) 1 d D U P K 2
C1_37 C 0.8209(6) 0.7437(5) 0.8618(3) 0.0281(13) Uani 0.325(4) 1 d D U P K 2
C2_37 C 0.7739(5) 0.7084(4) 0.8837(2) 0.0333(14) Uani 0.325(4) 1 d D U P K 2
F1_37 F 0.7618(6) 0.7331(6) 0.9131(3) 0.046(2) Uani 0.325(4) 1 d D U P K 2
F2_37 F 0.7168(3) 0.6997(4) 0.8687(2) 0.0441(17) Uani 0.325(4) 1 d D U P K 2
F3_37 F 0.7997(4) 0.6567(4) 0.8900(2) 0.0424(18) Uani 0.325(4) 1 d D U P K 2
C3_37 C 0.8142(4) 0.7222(5) 0.8250(2) 0.0304(14) Uani 0.325(4) 1 d D U P K 2
F4_37 F 0.8652(4) 0.7400(4) 0.80734(19) 0.0412(17) Uani 0.325(4) 1 d D U P K 2
F5_37 F 0.8093(10) 0.6643(6) 0.8240(5) 0.037(2) Uani 0.325(4) 1 d D U P K 2
F6_37 F 0.7602(3) 0.7438(4) 0.81085(16) 0.0410(17) Uani 0.325(4) 1 d D U P K 2
C4_37 C 0.8048(5) 0.8098(4) 0.8632(3) 0.0343(14) Uani 0.325(4) 1 d D U P K 2
F7_37 F 0.8328(6) 0.8386(5) 0.8385(2) 0.0376(19) Uani 0.325(4) 1 d D U P K 2
F8_37 F 0.7386(4) 0.8191(4) 0.8633(2) 0.0434(18) Uani 0.325(4) 1 d D U P K 2
F9_37 F 0.8254(4) 0.8309(4) 0.8922(2) 0.0446(18) Uani 0.325(4) 1 d D U P K 2
O1_38 O 0.0306(6) 0.8066(5) 0.3977(3) 0.0320(18) Uani 0.269(3) 1 d D U P N 2
C1_38 C -0.0062(6) 0.8525(5) 0.3882(3) 0.0389(15) Uani 0.269(3) 1 d D U P N 2
C2_38 C -0.0396(7) 0.8800(6) 0.4189(4) 0.056(2) Uani 0.269(3) 1 d D U P N 2
F1_38 F -0.0941(5) 0.8525(5) 0.4252(3) 0.060(2) Uani 0.269(3) 1 d D U P N 2
F2_38 F -0.0592(8) 0.9334(5) 0.4146(4) 0.081(3) Uani 0.269(3) 1 d D U P N 2
F3_38 F 0.0023(6) 0.8767(4) 0.4435(3) 0.060(2) Uani 0.269(3) 1 d D U P N 2
C3_38 C 0.0377(7) 0.9018(7) 0.3740(4) 0.053(2) Uani 0.269(3) 1 d D U P N 2
F4_38 F 0.0800(6) 0.8760(6) 0.3535(3) 0.070(2) Uani 0.269(3) 1 d D U P N 2
F5_38 F 0.0712(6) 0.9266(6) 0.3981(4) 0.072(3) Uani 0.269(3) 1 d D U P N 2
F6_38 F -0.0103(9) 0.9392(8) 0.3608(5) 0.063(3) Uani 0.269(3) 1 d D U P N 2
C4_38 C -0.0579(7) 0.8340(6) 0.3622(4) 0.0432(18) Uani 0.269(3) 1 d D U P N 2
F7_38 F -0.0308(6) 0.8292(6) 0.3320(3) 0.056(2) Uani 0.269(3) 1 d D U P N 2
F8_38 F -0.1061(6) 0.8726(5) 0.3582(4) 0.063(3) Uani 0.269(3) 1 d D U P N 2
F9_38 F -0.0854(5) 0.7815(5) 0.3705(3) 0.043(2) Uani 0.269(3) 1 d D U P N 2
O1_39 O -0.0126(8) 0.7320(8) 0.4516(4) 0.026(2) Uani 0.340(4) 1 d D U P N 2
C1_39 C -0.0487(6) 0.7546(5) 0.4763(3) 0.0356(15) Uani 0.340(4) 1 d D U P N 2
C2_39 C -0.0611(6) 0.7057(6) 0.5022(3) 0.0555(19) Uani 0.340(4) 1 d D U P N 2
F1_39 F -0.1120(7) 0.6731(6) 0.4906(3) 0.087(3) Uani 0.340(4) 1 d D U P N 2
F2_39 F -0.0833(11) 0.7280(10) 0.5306(5) 0.060(4) Uani 0.340(4) 1 d D U P N 2
F3_39 F 0.0004(6) 0.6790(5) 0.5104(3) 0.050(2) Uani 0.340(4) 1 d D U P N 2
C3_39 C -0.0118(6) 0.8059(5) 0.4928(3) 0.0466(19) Uani 0.340(4) 1 d D U P N 2
F4_39 F 0.0190(5) 0.8377(4) 0.4717(2) 0.064(2) Uani 0.340(4) 1 d D U P N 2
F5_39 F 0.0334(6) 0.7837(5) 0.5136(3) 0.071(3) Uani 0.340(4) 1 d D U P N 2
F6_39 F -0.0453(5) 0.8372(4) 0.5128(2) 0.066(2) Uani 0.340(4) 1 d D U P N 2
C4_39 C -0.1145(5) 0.7778(6) 0.4633(3) 0.0529(18) Uani 0.340(4) 1 d D U P N 2
F7_39 F -0.1009(6) 0.8328(5) 0.4482(3) 0.068(2) Uani 0.340(4) 1 d D U P N 2
F8_39 F -0.1589(4) 0.7907(6) 0.4852(2) 0.073(3) Uani 0.340(4) 1 d D U P N 2
F9_39 F -0.1333(7) 0.7550(7) 0.4371(3) 0.082(3) Uani 0.340(4) 1 d D U P N 2
O1_41 O 0.0189(19) 0.8132(19) 0.6507(12) 0.029(5) Uani 0.241(7) 1 d D U P L 2
C1_41 C -0.0283(10) 0.8482(8) 0.6379(4) 0.036(3) Uani 0.241(7) 1 d D U P L 2
C2_41 C -0.0961(10) 0.8191(8) 0.6409(5) 0.050(4) Uani 0.241(7) 1 d D U P L 2
F1_41 F -0.1033(8) 0.7778(7) 0.6174(5) 0.082(5) Uani 0.241(7) 1 d D U P L 2
F2_41 F -0.1465(14) 0.8564(12) 0.6380(8) 0.060(6) Uani 0.241(7) 1 d D U P L 2
F3_41 F -0.1017(7) 0.7929(7) 0.6698(5) 0.064(4) Uani 0.241(7) 1 d D U P L 2
C3_41 C -0.0290(8) 0.9066(7) 0.6571(4) 0.039(3) Uani 0.241(7) 1 d D U P L 2
F4_41 F 0.0315(6) 0.9253(5) 0.6625(5) 0.065(4) Uani 0.241(7) 1 d D U P L 2
F5_41 F -0.0540(8) 0.8992(6) 0.6869(3) 0.052(3) Uani 0.241(7) 1 d D U P L 2
F6_41 F -0.0627(7) 0.9466(6) 0.6416(4) 0.051(3) Uani 0.241(7) 1 d D U P L 2
C4_41 C -0.0130(9) 0.8606(8) 0.6012(4) 0.059(4) Uani 0.241(7) 1 d D U P L 2
F7_41 F 0.0361(8) 0.8983(8) 0.5985(4) 0.086(5) Uani 0.241(7) 1 d D U P L 2
F8_41 F -0.0647(9) 0.8814(10) 0.5846(4) 0.082(5) Uani 0.241(7) 1 d D U P L 2
F9_41 F 0.0044(9) 0.8115(8) 0.5863(2) 0.070(5) Uani 0.241(7) 1 d D U P L 2
O1_42 O 0.3824(11) 0.7605(15) 0.8396(7) 0.021(4) Uani 0.224(5) 1 d D U P J 2
C1_42 C 0.3202(8) 0.7398(7) 0.8359(4) 0.032(2) Uani 0.224(5) 1 d D U P J 2
C2_42 C 0.2858(6) 0.7384(7) 0.8702(4) 0.043(3) Uani 0.224(5) 1 d D U P J 2
F1_42 F 0.2636(6) 0.7908(5) 0.8785(4) 0.057(3) Uani 0.224(5) 1 d D U P J 2
F2_42 F 0.2339(6) 0.7033(6) 0.8706(4) 0.055(3) Uani 0.224(5) 1 d D U P J 2
F3_42 F 0.3274(9) 0.7241(9) 0.8934(4) 0.057(4) Uani 0.224(5) 1 d D U P J 2
C3_42 C 0.3234(7) 0.6781(7) 0.8216(4) 0.049(3) Uani 0.224(5) 1 d D U P J 2
F4_42 F 0.3703(8) 0.6713(8) 0.7999(5) 0.056(4) Uani 0.224(5) 1 d D U P J 2
F5_42 F 0.3412(18) 0.6372(10) 0.8432(6) 0.053(4) Uani 0.224(5) 1 d D U P J 2
F6_42 F 0.2666(5) 0.6602(6) 0.8093(4) 0.055(3) Uani 0.224(5) 1 d D U P J 2
C4_42 C 0.2793(8) 0.7786(7) 0.8130(4) 0.040(3) Uani 0.224(5) 1 d D U P J 2
F7_42 F 0.2979(7) 0.7711(7) 0.7814(3) 0.062(3) Uani 0.224(5) 1 d D U P J 2
F8_42 F 0.2155(10) 0.7648(16) 0.8143(10) 0.048(5) Uani 0.224(5) 1 d D U P J 2
F9_42 F 0.2847(13) 0.8348(8) 0.8196(6) 0.040(4) Uani 0.224(5) 1 d D U P J 2
O1_43 O 1.0062(15) 0.6947(9) 0.8918(8) 0.028(2) Uani 0.225(4) 1 d D U P K 2
C1_43 C 1.0219(7) 0.6407(7) 0.8820(3) 0.0302(14) Uani 0.225(4) 1 d D U P K 2
C2_43 C 1.0013(7) 0.5949(6) 0.9092(3) 0.0405(18) Uani 0.225(4) 1 d D U P K 2
F1_43 F 1.0471(6) 0.5992(6) 0.9334(3) 0.050(3) Uani 0.225(4) 1 d D U P K 2
F2_43 F 0.9896(7) 0.5424(5) 0.8927(4) 0.060(3) Uani 0.225(4) 1 d D U P K 2
F3_43 F 0.9390(5) 0.6090(4) 0.9188(3) 0.042(2) Uani 0.225(4) 1 d D U P K 2
C3_43 C 0.9873(7) 0.6242(6) 0.8489(3) 0.0379(17) Uani 0.225(4) 1 d D U P K 2
F4_43 F 0.9922(5) 0.6703(5) 0.8280(2) 0.0350(19) Uani 0.225(4) 1 d D U P K 2
F5_43 F 0.9245(7) 0.6083(8) 0.8576(4) 0.042(3) Uani 0.225(4) 1 d D U P K 2
F6_43 F 1.0245(7) 0.5839(5) 0.8326(3) 0.052(3) Uani 0.225(4) 1 d D U P K 2
C4_43 C 1.0984(7) 0.6361(6) 0.8772(4) 0.0380(18) Uani 0.225(4) 1 d D U P K 2
F7_43 F 1.1103(5) 0.6622(5) 0.8468(3) 0.043(2) Uani 0.225(4) 1 d D U P K 2
F8_43 F 1.1134(11) 0.5786(7) 0.8805(5) 0.048(3) Uani 0.225(4) 1 d D U P K 2
F9_43 F 1.1272(16) 0.6650(14) 0.9010(7) 0.048(4) Uani 0.225(4) 1 d D U P K 2
O1_44 O 0.0122(18) 0.6849(9) 0.3937(6) 0.035(2) Uani 0.311(4) 1 d D U P N 1
C1_44 C 0.0224(6) 0.6307(6) 0.3822(3) 0.0437(15) Uani 0.311(4) 1 d D U P N 1
C2_44 C -0.0285(6) 0.6184(5) 0.3552(3) 0.0500(18) Uani 0.311(4) 1 d D U P N 1
F1_44 F -0.0111(8) 0.6436(5) 0.3276(2) 0.063(2) Uani 0.311(4) 1 d D U P N 1
F2_44 F -0.0284(6) 0.5599(4) 0.3465(3) 0.054(2) Uani 0.311(4) 1 d D U P N 1
F3_44 F -0.0885(5) 0.6334(4) 0.3634(3) 0.053(2) Uani 0.311(4) 1 d D U P N 1
C3_44 C 0.0120(7) 0.5865(5) 0.4112(3) 0.0537(19) Uani 0.311(4) 1 d D U P N 1
F4_44 F 0.0373(8) 0.6084(6) 0.4394(3) 0.057(3) Uani 0.311(4) 1 d D U P N 1
F5_44 F -0.0528(5) 0.5772(5) 0.4152(3) 0.064(2) Uani 0.311(4) 1 d D U P N 1
F6_44 F 0.0399(6) 0.5366(4) 0.4058(3) 0.072(2) Uani 0.311(4) 1 d D U P N 1
C4_44 C 0.0934(7) 0.6249(6) 0.3669(4) 0.058(2) Uani 0.311(4) 1 d D U P N 1
F7_44 F 0.1367(5) 0.6190(5) 0.3915(3) 0.076(3) Uani 0.311(4) 1 d D U P N 1
F8_44 F 0.0987(6) 0.5779(5) 0.3487(3) 0.080(3) Uani 0.311(4) 1 d D U P N 1
F9_44 F 0.1067(7) 0.6754(5) 0.3515(3) 0.071(3) Uani 0.311(4) 1 d D U P N 1
O1_45 O 0.0124(16) 0.6810(8) 0.3968(5) 0.036(2) Uani 0.337(3) 1 d D U P N 2
C1_45 C 0.0188(6) 0.6440(5) 0.3715(3) 0.0418(15) Uani 0.337(3) 1 d D U P N 2
C2_45 C 0.0247(7) 0.5810(5) 0.3842(3) 0.0583(17) Uani 0.337(3) 1 d D U P N 2
F1_45 F -0.0331(6) 0.5614(5) 0.3945(3) 0.075(2) Uani 0.337(3) 1 d D U P N 2
F2_45 F 0.0548(8) 0.5448(5) 0.3618(3) 0.071(3) Uani 0.337(3) 1 d D U P N 2
F3_45 F 0.0674(6) 0.5787(5) 0.4097(3) 0.081(2) Uani 0.337(3) 1 d D U P N 2
C3_45 C 0.0789(6) 0.6598(6) 0.3498(3) 0.051(2) Uani 0.337(3) 1 d D U P N 2
F4_45 F 0.0826(5) 0.7176(4) 0.3451(2) 0.072(3) Uani 0.337(3) 1 d D U P N 2
F5_45 F 0.1346(4) 0.6472(6) 0.3648(3) 0.071(2) Uani 0.337(3) 1 d D U P N 2
F6_45 F 0.0775(4) 0.6348(4) 0.32014(18) 0.0500(19) Uani 0.337(3) 1 d D U P N 2
C4_45 C -0.0424(7) 0.6491(6) 0.3492(4) 0.055(2) Uani 0.337(3) 1 d D U P N 2
F7_45 F -0.0390(6) 0.6981(5) 0.3308(2) 0.072(3) Uani 0.337(3) 1 d D U P N 2
F8_45 F -0.0497(5) 0.6041(5) 0.3293(3) 0.076(2) Uani 0.337(3) 1 d D U P N 2
F9_45 F -0.0941(6) 0.6571(7) 0.3678(3) 0.074(3) Uani 0.337(3) 1 d D U P N 2
O1_46 O 0.014(3) 0.6845(15) 0.3894(16) 0.040(3) Uani 0.062(3) 1 d D U P N 3
C1_46 C 0.0203(14) 0.6263(15) 0.3880(7) 0.0486(18) Uani 0.062(3) 1 d D U P N 3
C2_46 C 0.0069(18) 0.6000(16) 0.3534(7) 0.056(2) Uani 0.062(3) 1 d D U P N 3
F1_46 F -0.056(2) 0.583(2) 0.3501(13) 0.068(4) Uani 0.062(3) 1 d D U P N 3
F2_46 F 0.042(3) 0.5496(19) 0.3523(14) 0.065(5) Uani 0.062(3) 1 d D U P N 3
F3_46 F 0.028(3) 0.6358(19) 0.3299(9) 0.058(4) Uani 0.062(3) 1 d D U P N 3
C3_46 C 0.0929(14) 0.6088(15) 0.3948(8) 0.056(2) Uani 0.062(3) 1 d D U P N 3
F4_46 F 0.1201(19) 0.6416(17) 0.4179(10) 0.062(4) Uani 0.062(3) 1 d D U P N 3
F5_46 F 0.129(2) 0.612(2) 0.3669(9) 0.059(4) Uani 0.062(3) 1 d D U P N 3
F6_46 F 0.103(2) 0.5548(14) 0.4043(11) 0.061(5) Uani 0.062(3) 1 d D U P N 3
C4_46 C -0.0291(16) 0.5986(17) 0.4126(8) 0.054(3) Uani 0.062(3) 1 d D U P N 3
F7_46 F 0.002(2) 0.588(2) 0.4407(10) 0.056(4) Uani 0.062(3) 1 d D U P N 3
F8_46 F -0.059(2) 0.552(2) 0.3998(13) 0.056(5) Uani 0.062(3) 1 d D U P N 3
F9_46 F -0.0812(19) 0.6324(19) 0.4193(12) 0.053(3) Uani 0.062(3) 1 d D U P N 3
O1_47 O 0.1149(12) 0.7647(17) 0.4233(10) 0.028(2) Uani 0.188(4) 1 d D U P N 3
C1_47 C 0.1749(9) 0.7447(7) 0.4312(4) 0.0387(16) Uani 0.188(4) 1 d D U P N 3
C2_47 C 0.1792(10) 0.7153(9) 0.4654(5) 0.049(2) Uani 0.188(4) 1 d D U P N 3
F1_47 F 0.1684(11) 0.7537(10) 0.4886(5) 0.073(3) Uani 0.188(4) 1 d D U P N 3
F2_47 F 0.2336(11) 0.6803(11) 0.4670(6) 0.065(4) Uani 0.188(4) 1 d D U P N 3
F3_47 F 0.1278(9) 0.6782(9) 0.4695(5) 0.061(4) Uani 0.188(4) 1 d D U P N 3
C3_47 C 0.1977(8) 0.6944(7) 0.4072(4) 0.048(2) Uani 0.188(4) 1 d D U P N 3
F4_47 F 0.1772(8) 0.7021(8) 0.3769(4) 0.055(3) Uani 0.188(4) 1 d D U P N 3
F5_47 F 0.1713(8) 0.6428(6) 0.4131(5) 0.063(3) Uani 0.188(4) 1 d D U P N 3
F6_47 F 0.2617(8) 0.6890(12) 0.4109(6) 0.052(3) Uani 0.188(4) 1 d D U P N 3
C4_47 C 0.2247(8) 0.7959(8) 0.4285(5) 0.050(2) Uani 0.188(4) 1 d D U P N 3
F7_47 F 0.2240(10) 0.8198(9) 0.3996(5) 0.065(3) Uani 0.188(4) 1 d D U P N 3
F8_47 F 0.2831(8) 0.7807(11) 0.4384(6) 0.064(4) Uani 0.188(4) 1 d D U P N 3
F9_47 F 0.1999(10) 0.8416(9) 0.4461(6) 0.070(4) Uani 0.188(4) 1 d D U P N 3
O1_48 O 0.0076(15) 0.8074(11) 0.4015(6) 0.032(2) Uani 0.159(4) 1 d D U P N 3
C1_48 C -0.0039(9) 0.8430(8) 0.3760(5) 0.0406(17) Uani 0.159(4) 1 d D U P N 3
C2_48 C -0.0427(10) 0.8985(8) 0.3861(5) 0.052(2) Uani 0.159(4) 1 d D U P N 3
F1_48 F -0.0138(12) 0.9354(9) 0.4072(6) 0.062(4) Uani 0.159(4) 1 d D U P N 3
F2_48 F -0.0511(12) 0.9330(9) 0.3593(5) 0.059(4) Uani 0.159(4) 1 d D U P N 3
F3_48 F -0.1001(10) 0.8823(10) 0.3980(7) 0.076(4) Uani 0.159(4) 1 d D U P N 3
C3_48 C -0.0464(9) 0.8112(9) 0.3492(5) 0.050(2) Uani 0.159(4) 1 d D U P N 3
F4_48 F -0.0151(12) 0.7706(9) 0.3321(6) 0.067(4) Uani 0.159(4) 1 d D U P N 3
F5_48 F -0.1087(8) 0.8157(11) 0.3611(6) 0.059(3) Uani 0.159(4) 1 d D U P N 3
F6_48 F -0.0616(14) 0.8453(10) 0.3243(5) 0.062(4) Uani 0.159(4) 1 d D U P N 3
C4_48 C 0.0612(9) 0.8686(8) 0.3638(5) 0.044(2) Uani 0.159(4) 1 d D U P N 3
F7_48 F 0.0934(10) 0.8296(7) 0.3473(5) 0.050(3) Uani 0.159(4) 1 d D U P N 3
F8_48 F 0.0527(9) 0.9184(8) 0.3467(5) 0.057(3) Uani 0.159(4) 1 d D U P N 3
F9_48 F 0.1011(11) 0.8831(8) 0.3894(5) 0.051(3) Uani 0.159(4) 1 d D U P N 3
O1_49 O 0.0390(5) 0.6761(5) 0.3965(3) 0.0304(18) Uani 0.291(4) 1 d D U P N 4
C1_49 C 0.0004(6) 0.6303(5) 0.3866(3) 0.0466(16) Uani 0.291(4) 1 d D U P N 4
C2_49 C 0.0427(7) 0.5913(6) 0.3641(4) 0.0585(19) Uani 0.291(4) 1 d D U P N 4
F1_49 F 0.0881(6) 0.5658(5) 0.3822(3) 0.075(2) Uani 0.291(4) 1 d D U P N 4
F2_49 F 0.0078(10) 0.5482(6) 0.3522(4) 0.081(3) Uani 0.291(4) 1 d D U P N 4
F3_49 F 0.0719(7) 0.6238(5) 0.3408(3) 0.074(3) Uani 0.291(4) 1 d D U P N 4
C3_49 C -0.0604(8) 0.6496(7) 0.3660(4) 0.062(2) Uani 0.291(4) 1 d D U P N 4
F4_49 F -0.0922(5) 0.6937(5) 0.3812(3) 0.068(3) Uani 0.291(4) 1 d D U P N 4
F5_49 F -0.0493(8) 0.6651(7) 0.3353(3) 0.075(3) Uani 0.291(4) 1 d D U P N 4
F6_49 F -0.1059(7) 0.6064(7) 0.3660(4) 0.092(4) Uani 0.291(4) 1 d D U P N 4
C4_49 C -0.0207(8) 0.5941(6) 0.4174(4) 0.051(2) Uani 0.291(4) 1 d D U P N 4
F7_49 F -0.0746(5) 0.6171(4) 0.4311(3) 0.056(2) Uani 0.291(4) 1 d D U P N 4
F8_49 F -0.0322(7) 0.5384(4) 0.4121(3) 0.062(3) Uani 0.291(4) 1 d D U P N 4
F9_49 F 0.0237(8) 0.5946(7) 0.4414(4) 0.055(3) Uani 0.291(4) 1 d D U P N 4
O1_50 O 0.002(3) 0.7997(19) 0.3946(12) 0.034(3) Uani 0.134(3) 1 d D U P P 4
C1_50 C 0.0066(9) 0.8446(10) 0.3731(6) 0.0411(17) Uani 0.134(3) 1 d D U P P 4
C2_50 C -0.0568(10) 0.8813(10) 0.3762(6) 0.050(2) Uani 0.134(3) 1 d D U P P 4
F1_50 F -0.0460(16) 0.9194(12) 0.4010(6) 0.071(4) Uani 0.134(3) 1 d D U P P 4
F2_50 F -0.0748(12) 0.9098(11) 0.3490(6) 0.061(4) Uani 0.134(3) 1 d D U P P 4
F3_50 F -0.1102(11) 0.8454(11) 0.3773(8) 0.054(4) Uani 0.134(3) 1 d D U P P 4
C3_50 C 0.0168(11) 0.8192(10) 0.3383(5) 0.049(2) Uani 0.134(3) 1 d D U P P 4
F4_50 F 0.0592(12) 0.7750(10) 0.3386(5) 0.056(4) Uani 0.134(3) 1 d D U P P 4
F5_50 F -0.0427(11) 0.8058(12) 0.3265(6) 0.064(4) Uani 0.134(3) 1 d D U P P 4
F6_50 F 0.0400(16) 0.8550(13) 0.3154(7) 0.051(4) Uani 0.134(3) 1 d D U P P 4
C4_50 C 0.0694(10) 0.8808(10) 0.3809(6) 0.049(2) Uani 0.134(3) 1 d D U P P 4
F7_50 F 0.1226(10) 0.8504(10) 0.3717(6) 0.067(4) Uani 0.134(3) 1 d D U P P 4
F8_50 F 0.0686(12) 0.9325(8) 0.3663(7) 0.060(4) Uani 0.134(3) 1 d D U P P 4
F9_50 F 0.0762(12) 0.8905(9) 0.4126(5) 0.061(4) Uani 0.134(3) 1 d D U P P 4
C1_51 C -0.3696(7) 0.4443(5) 0.7685(4) 0.037(3) Uani 0.348(12) 1 d D U P A 2
H1_51 H -0.365767 0.409083 0.780748 0.044 Uiso 0.348(12) 1 calc R U P A 2
C2_51 C -0.3519(7) 0.4522(8) 0.7356(4) 0.044(3) Uani 0.348(12) 1 d D U P A 2
H2_51 H -0.334411 0.423371 0.721203 0.053 Uiso 0.348(12) 1 calc R U P A 2
C3_51 C -0.3647(8) 0.5105(9) 0.7275(4) 0.049(3) Uani 0.348(12) 1 d D U P A 2
H3_51 H -0.356979 0.528152 0.706657 0.059 Uiso 0.348(12) 1 calc R U P A 2
C4_51 C -0.3907(7) 0.5384(6) 0.7554(5) 0.041(3) Uani 0.348(12) 1 d D U P A 2
H4_51 H -0.403717 0.578041 0.756924 0.049 Uiso 0.348(12) 1 calc R U P A 2
C5_51 C -0.3940(5) 0.4971(7) 0.7804(3) 0.026(2) Uani 0.348(12) 1 d D U P A 2
H5_51 H -0.410113 0.503772 0.802121 0.032 Uiso 0.348(12) 1 calc R U P A 2
C1_52 C -0.2200(9) 0.6068(6) 0.7120(4) 0.038(3) Uani 0.329(16) 1 d D U P A 2
C2_52 C -0.2376(9) 0.5627(8) 0.6897(4) 0.037(3) Uani 0.329(16) 1 d D U P A 2
C3_52 C -0.1982(10) 0.5124(8) 0.6957(5) 0.031(4) Uani 0.329(16) 1 d D U P A 2
C4_52 C -0.1549(12) 0.5263(8) 0.7221(6) 0.036(3) Uani 0.329(16) 1 d D U P A 2
C5_52 C -0.1675(9) 0.5842(7) 0.7320(4) 0.038(3) Uani 0.329(16) 1 d D U P A 2
C6_52 C -0.1304(12) 0.6160(12) 0.7582(5) 0.072(5) Uani 0.329(16) 1 d D U P A 2
H6A_52 H -0.093260 0.636616 0.748217 0.108 Uiso 0.329(16) 1 calc R U P A 2
H6B_52 H -0.114079 0.588041 0.774566 0.108 Uiso 0.329(16) 1 calc R U P A 2
H6C_52 H -0.159587 0.644070 0.769019 0.108 Uiso 0.329(16) 1 calc R U P A 2
C7_52 C -0.1053(12) 0.4848(11) 0.7358(7) 0.058(5) Uani 0.329(16) 1 d D U P A 2
H7A_52 H -0.068199 0.481605 0.720496 0.087 Uiso 0.329(16) 1 calc R U P A 2
H7B_52 H -0.125630 0.446388 0.738672 0.087 Uiso 0.329(16) 1 calc R U P A 2
H7C_52 H -0.089679 0.499108 0.757185 0.087 Uiso 0.329(16) 1 calc R U P A 2
C8_52 C -0.2024(15) 0.4570(10) 0.6761(7) 0.045(5) Uani 0.329(16) 1 d D U P A 2
H8A_52 H -0.248303 0.449364 0.670241 0.068 Uiso 0.329(16) 1 calc R U P A 2
H8B_52 H -0.185418 0.424535 0.689344 0.068 Uiso 0.329(16) 1 calc R U P A 2
H8C_52 H -0.176149 0.460852 0.655939 0.068 Uiso 0.329(16) 1 calc R U P A 2
C9_52 C -0.2877(12) 0.5683(12) 0.6624(6) 0.064(5) Uani 0.329(16) 1 d D U P A 2
H9A_52 H -0.265994 0.581992 0.642281 0.096 Uiso 0.329(16) 1 calc R U P A 2
H9B_52 H -0.321656 0.596199 0.669003 0.096 Uiso 0.329(16) 1 calc R U P A 2
H9C_52 H -0.307887 0.530186 0.658300 0.096 Uiso 0.329(16) 1 calc R U P A 2
C10_52 C -0.2479(12) 0.6674(6) 0.7120(7) 0.073(6) Uani 0.329(16) 1 d D U P A 2
H10A_52 H -0.213245 0.695307 0.706213 0.109 Uiso 0.329(16) 1 calc R U P A 2
H10B_52 H -0.265094 0.676562 0.733954 0.109 Uiso 0.329(16) 1 calc R U P A 2
H10C_52 H -0.283451 0.669918 0.695723 0.109 Uiso 0.329(16) 1 calc R U P A 2
C1_53 C 0.1446(5) 0.4723(6) 0.7667(3) 0.041(2) Uani 0.406(11) 1 d D U P D 2
C2_53 C 0.1876(6) 0.4968(5) 0.7900(3) 0.039(2) Uani 0.406(11) 1 d D U P D 2
C3_53 C 0.2314(8) 0.4536(7) 0.8009(4) 0.035(3) Uani 0.406(11) 1 d D U P D 2
C4_53 C 0.2176(9) 0.4015(6) 0.7840(5) 0.035(3) Uani 0.406(11) 1 d D U P D 2
C5_53 C 0.1631(6) 0.4125(6) 0.7634(3) 0.037(2) Uani 0.406(11) 1 d D U P D 2
C6_53 C 0.1287(9) 0.3661(8) 0.7435(3) 0.073(4) Uani 0.406(11) 1 d D U P D 2
H6A_53 H 0.112680 0.382991 0.722765 0.109 Uiso 0.406(11) 1 calc R U P D 2
H6B_53 H 0.091490 0.350792 0.756154 0.109 Uiso 0.406(11) 1 calc R U P D 2
H6C_53 H 0.159513 0.334459 0.738621 0.109 Uiso 0.406(11) 1 calc R U P D 2
C7_53 C 0.2525(10) 0.3447(7) 0.7904(5) 0.072(5) Uani 0.406(11) 1 d D U P D 2
H7A_53 H 0.243195 0.317365 0.772421 0.108 Uiso 0.406(11) 1 calc R U P D 2
H7B_53 H 0.237061 0.328107 0.811335 0.108 Uiso 0.406(11) 1 calc R U P D 2
H7C_53 H 0.299980 0.351553 0.791706 0.108 Uiso 0.406(11) 1 calc R U P D 2
C8_53 C 0.2830(8) 0.4631(10) 0.8270(4) 0.064(4) Uani 0.406(11) 1 d D U P D 2
H8A_53 H 0.318019 0.434191 0.824428 0.096 Uiso 0.406(11) 1 calc R U P D 2
H8B_53 H 0.263042 0.459080 0.848907 0.096 Uiso 0.406(11) 1 calc R U P D 2
H8C_53 H 0.301469 0.502368 0.824682 0.096 Uiso 0.406(11) 1 calc R U P D 2
C9_53 C 0.1859(10) 0.5604(5) 0.8014(5) 0.080(5) Uani 0.406(11) 1 d D U P D 2
H9A_53 H 0.174680 0.585632 0.782697 0.120 Uiso 0.406(11) 1 calc R U P D 2
H9B_53 H 0.229143 0.571441 0.810039 0.120 Uiso 0.406(11) 1 calc R U P D 2
H9C_53 H 0.152805 0.564970 0.818795 0.120 Uiso 0.406(11) 1 calc R U P D 2
C10_53 C 0.0862(6) 0.5004(10) 0.7501(4) 0.083(5) Uani 0.406(11) 1 d D U P D 2
H10A_53 H 0.082628 0.486041 0.727363 0.125 Uiso 0.406(11) 1 calc R U P D 2
H10B_53 H 0.092146 0.542827 0.749794 0.125 Uiso 0.406(11) 1 calc R U P D 2
H10C_53 H 0.046105 0.490738 0.762250 0.125 Uiso 0.406(11) 1 calc R U P D 2
O1_54 O 0.1145(12) 0.7662(17) 0.4252(9) 0.030(2) Uani 0.195(4) 1 d D U P N 4
C1_54 C 0.1753(10) 0.7550(8) 0.4371(4) 0.0377(16) Uani 0.195(4) 1 d D U P N 4
C2_54 C 0.2236(8) 0.7483(8) 0.4074(4) 0.050(2) Uani 0.195(4) 1 d D U P N 4
F1_54 F 0.2353(10) 0.8005(8) 0.3946(6) 0.053(3) Uani 0.195(4) 1 d D U P N 4
F2_54 F 0.2787(7) 0.7222(10) 0.4164(5) 0.073(3) Uani 0.195(4) 1 d D U P N 4
F3_54 F 0.1970(9) 0.7167(9) 0.3835(4) 0.066(3) Uani 0.195(4) 1 d D U P N 4
C3_54 C 0.1755(9) 0.6965(8) 0.4574(4) 0.042(2) Uani 0.195(4) 1 d D U P N 4
F4_54 F 0.1268(9) 0.6957(8) 0.4787(4) 0.045(3) Uani 0.195(4) 1 d D U P N 4
F5_54 F 0.1655(8) 0.6529(6) 0.4354(4) 0.043(3) Uani 0.195(4) 1 d D U P N 4
F6_54 F 0.2318(11) 0.6912(11) 0.4750(6) 0.059(4) Uani 0.195(4) 1 d D U P N 4
C4_54 C 0.1981(9) 0.8064(8) 0.4598(4) 0.050(2) Uani 0.195(4) 1 d D U P N 4
F7_54 F 0.1703(8) 0.8007(7) 0.4885(3) 0.059(3) Uani 0.195(4) 1 d D U P N 4
F8_54 F 0.2638(7) 0.8030(9) 0.4635(6) 0.078(4) Uani 0.195(4) 1 d D U P N 4
F9_54 F 0.1815(10) 0.8596(7) 0.4489(5) 0.062(3) Uani 0.195(4) 1 d D U P N 4
O1_55 O 0.505(2) 0.7438(19) 0.8080(8) 0.027(5) Uani 0.192(18) 1 d D U P J 2
C1_55 C 0.5335(12) 0.7668(9) 0.7806(5) 0.030(3) Uani 0.192(18) 1 d D U P J 2
C2_55 C 0.4811(13) 0.8035(11) 0.7622(5) 0.040(4) Uani 0.192(18) 1 d D U P J 2
F1_55 F 0.4407(16) 0.7678(12) 0.7458(7) 0.071(6) Uani 0.192(18) 1 d D U P J 2
F2_55 F 0.5074(15) 0.8384(11) 0.7398(5) 0.059(5) Uani 0.192(18) 1 d D U P J 2
F3_55 F 0.4464(14) 0.8340(13) 0.7837(6) 0.052(5) Uani 0.192(18) 1 d D U P J 2
C3_55 C 0.5918(12) 0.8051(12) 0.7905(6) 0.037(4) Uani 0.192(18) 1 d D U P J 2
F4_55 F 0.6302(14) 0.7800(15) 0.8134(7) 0.039(5) Uani 0.192(18) 1 d D U P J 2
F5_55 F 0.5797(12) 0.8567(12) 0.8039(9) 0.030(4) Uani 0.192(18) 1 d D U P J 2
F6_55 F 0.6308(12) 0.8152(11) 0.7645(6) 0.044(4) Uani 0.192(18) 1 d D U P J 2
C4_55 C 0.5600(15) 0.7176(9) 0.7582(5) 0.043(4) Uani 0.192(18) 1 d D U P J 2
F7_55 F 0.6156(14) 0.6942(10) 0.7707(6) 0.048(4) Uani 0.192(18) 1 d D U P J 2
F8_55 F 0.5719(17) 0.7364(10) 0.7275(4) 0.059(5) Uani 0.192(18) 1 d D U P J 2
F9_55 F 0.5165(16) 0.6754(10) 0.7563(7) 0.058(6) Uani 0.192(18) 1 d D U P J 2
C1_56 C 0.0703(9) 1.0232(6) 0.5106(6) 0.034(4) Uani 0.250(15) 1 d D U P B 2
H1_56 H 0.052994 1.063773 0.513068 0.041 Uiso 0.250(15) 1 calc R U P B 2
C2_56 C 0.0911(9) 0.9979(8) 0.4810(5) 0.036(4) Uani 0.250(15) 1 d D U P B 2
H2_56 H 0.094910 1.017474 0.460382 0.043 Uiso 0.250(15) 1 calc R U P B 2
C3_56 C 0.1056(13) 0.9390(8) 0.4867(5) 0.040(4) Uani 0.250(15) 1 d D U P B 2
H3_56 H 0.120348 0.911439 0.470834 0.048 Uiso 0.250(15) 1 calc R U P B 2
C4_56 C 0.094(3) 0.9289(12) 0.5204(7) 0.037(4) Uani 0.250(15) 1 d D U P B 2
H4_56 H 0.095734 0.889829 0.531317 0.045 Uiso 0.250(15) 1 calc R U P B 2
C5_56 C 0.0698(12) 0.9802(9) 0.5353(5) 0.036(3) Uani 0.250(15) 1 d D U P B 2
H5_56 H 0.048330 0.983205 0.557424 0.043 Uiso 0.250(15) 1 calc R U P B 2
O1_57 O 0.0044(17) 0.6882(9) 0.6476(9) 0.027(4) Uani 0.383(15) 1 d D U P L 2
C1_57 C -0.0076(7) 0.6327(8) 0.6374(4) 0.028(2) Uani 0.383(15) 1 d D U P L 2
C2_57 C 0.0405(6) 0.5914(4) 0.6560(3) 0.035(2) Uani 0.383(15) 1 d D U P L 2
F1_57 F 0.0212(8) 0.5818(4) 0.6869(3) 0.061(3) Uani 0.383(15) 1 d D U P L 2
F2_57 F 0.0445(6) 0.5396(3) 0.6411(3) 0.052(3) Uani 0.383(15) 1 d D U P L 2
F3_57 F 0.0997(5) 0.6145(3) 0.6570(3) 0.042(2) Uani 0.383(15) 1 d D U P L 2
C3_57 C 0.0030(8) 0.6265(9) 0.5996(4) 0.033(3) Uani 0.383(15) 1 d D U P L 2
F4_57 F -0.0238(8) 0.6701(7) 0.5836(4) 0.056(4) Uani 0.383(15) 1 d D U P L 2
F5_57 F 0.0660(5) 0.6245(5) 0.5917(3) 0.043(2) Uani 0.383(15) 1 d D U P L 2
F6_57 F -0.0242(15) 0.5780(9) 0.5877(7) 0.053(5) Uani 0.383(15) 1 d D U P L 2
C4_57 C -0.0790(7) 0.6168(7) 0.6462(4) 0.041(3) Uani 0.383(15) 1 d D U P L 2
F7_57 F -0.1227(8) 0.6404(7) 0.6255(4) 0.052(3) Uani 0.383(15) 1 d D U P L 2
F8_57 F -0.0888(8) 0.5588(6) 0.6462(5) 0.061(4) Uani 0.383(15) 1 d D U P L 2
F9_57 F -0.0938(8) 0.6355(6) 0.6762(3) 0.061(3) Uani 0.383(15) 1 d D U P L 2

loop_
_atom_site_aniso_label
_atom_site_aniso_U_11
_atom_site_aniso_U_22
_atom_site_aniso_U_33
_atom_site_aniso_U_23
_atom_site_aniso_U_13
_atom_site_aniso_U_12
Al1 0.0348(5) 0.0410(6) 0.0241(5) -0.0011(4) -0.0012(4) -0.0112(5)
Al3 0.0280(5) 0.0443(6) 0.0270(5) -0.0022(4) 0.0053(4) -0.0101(4)
Al4 0.0246(4) 0.0289(5) 0.0264(5) -0.0033(4) 0.0019(4) -0.0023(4)
Al5 0.0248(4) 0.0246(4) 0.0233(4) -0.0028(4) 0.0015(3) -0.0037(4)
Al6 0.0235(4) 0.0350(5) 0.0204(4) -0.0018(4) 0.0034(3) -0.0030(4)
Al7 0.0275(5) 0.0384(5) 0.0234(4) 0.0012(4) 0.0049(4) 0.0082(4)
Al8 0.0255(4) 0.0258(4) 0.0234(4) -0.0006(4) 0.0018(3) 0.0045(4)
Al9 0.0172(4) 0.0160(4) 0.0185(4) -0.0007(3) 0.0015(3) -0.0017(3)
Al10 0.0293(4) 0.0171(4) 0.0205(4) 0.0023(3) -0.0062(3) -0.0016(3)
Al11 0.0158(3) 0.0161(4) 0.0226(4) -0.0009(3) -0.0033(3) 0.0001(3)
Al12 0.0172(4) 0.0170(4) 0.0234(4) 0.0032(3) 0.0028(3) 0.0012(3)
Al2 0.0309(5) 0.0274(5) 0.0374(5) 0.0031(4) -0.0067(4) -0.0076(4)
C1_1 0.0324(17) 0.0381(19) 0.042(2) -0.0025(16) -0.0057(15) 0.0098(14)
C2_1 0.0338(17) 0.0374(18) 0.0325(17) -0.0048(14) -0.0086(14) 0.0016(14)
C3_1 0.042(2) 0.057(2) 0.0296(17) -0.0156(17) -0.0053(15) 0.0147(18)
C4_1 0.0317(18) 0.075(3) 0.0296(18) 0.0050(18) 0.0024(14) 0.0046(18)
C5_1 0.044(2) 0.044(2) 0.045(2) 0.0150(17) -0.0070(17) -0.0014(17)
C1_2 0.043(4) 0.043(3) 0.055(5) -0.002(3) -0.007(4) -0.023(3)
C2_2 0.024(3) 0.046(4) 0.030(3) -0.015(2) -0.001(2) 0.000(3)
C3_2 0.018(3) 0.049(3) 0.046(4) -0.012(3) -0.003(3) 0.004(2)
C4_2 0.026(3) 0.082(5) 0.042(4) -0.023(4) 0.010(3) -0.008(4)
C5_2 0.029(4) 0.082(5) 0.048(4) 0.001(4) 0.002(3) -0.023(4)
C1_3 0.039(5) 0.026(3) 0.047(3) 0.000(2) 0.003(3) -0.013(3)
C2_3 0.043(4) 0.043(4) 0.034(3) -0.006(2) -0.005(2) -0.014(3)
C3_3 0.031(3) 0.042(3) 0.036(3) 0.008(3) -0.006(3) -0.007(2)
C4_3 0.028(2) 0.033(2) 0.040(4) 0.001(2) -0.004(2) -0.0034(18)
C5_3 0.028(2) 0.033(3) 0.036(3) 0.004(2) 0.001(2) -0.007(2)
C1_4 0.0328(17) 0.0366(18) 0.0300(17) -0.0046(14) -0.0029(13) -0.0015(14)
C2_4 0.046(2) 0.0372(19) 0.0284(17) 0.0010(14) -0.0099(15) -0.0151(16)
C3_4 0.0286(17) 0.081(3) 0.0243(16) -0.0014(18) -0.0054(13) -0.0065(18)
C4_4 0.051(2) 0.050(2) 0.037(2) -0.0009(18) -0.0126(17) 0.0181(19)
C5_4 0.0446(19) 0.0320(17) 0.0307(17) 0.0068(14) -0.0045(15) -0.0077(15)
C1_5 0.0316(18) 0.116(4) 0.0177(15) 0.011(2) 0.0015(13) -0.011(2)
C2_5 0.069(3) 0.056(3) 0.041(2) 0.024(2) -0.018(2) -0.021(2)
C3_5 0.045(2) 0.049(2) 0.0345(19) 0.0014(17) -0.0129(16) 0.0148(18)
C4_5 0.0320(16) 0.050(2) 0.0224(15) 0.0008(14) -0.0055(13) -0.0055(15)
C5_5 0.044(2) 0.065(3) 0.0215(16) -0.0138(16) -0.0079(15) 0.0141(19)
C1_6 0.044(2) 0.034(2) 0.070(3) -0.0074(19) -0.012(2) -0.0138(17)
C2_6 0.0334(19) 0.063(3) 0.0374(19) 0.0002(18) 0.0020(15) -0.0227(18)
C3_6 0.0224(16) 0.047(2) 0.062(2) -0.0213(19) -0.0060(16) -0.0045(15)
C4_6 0.0324(19) 0.066(3) 0.048(2) 0.021(2) -0.0170(16) -0.0154(18)
C5_6 0.038(2) 0.076(3) 0.039(2) -0.030(2) -0.0026(16) -0.014(2)
C1_7 0.048(2) 0.034(2) 0.093(4) -0.013(2) -0.025(2) 0.0251(18)
C2_7 0.039(2) 0.060(3) 0.040(2) 0.0194(19) -0.0040(16) 0.0129(19)
C3_7 0.0271(17) 0.053(2) 0.043(2) -0.0092(18) -0.0039(15) 0.0020(16)
C4_7 0.0245(17) 0.072(3) 0.056(3) 0.008(2) 0.0078(17) -0.0021(18)
C5_7 0.0329(19) 0.092(4) 0.0332(19) -0.008(2) -0.0017(15) 0.027(2)
C1_8 0.0370(19) 0.068(3) 0.0316(18) -0.0217(18) -0.0048(15) 0.0148(19)
C2_8 0.039(2) 0.051(2) 0.048(2) -0.0246(19) -0.0049(17) 0.0054(17)
C3_8 0.0308(17) 0.065(3) 0.0330(18) -0.0142(18) -0.0070(14) 0.0127(17)
C4_8 0.058(2) 0.051(2) 0.0291(18) 0.0036(16) -0.0081(17) 0.0211(19)
C5_8 0.049(2) 0.069(3) 0.0241(17) 0.0092(18) 0.0007(16) 0.002(2)
C1_9 0.024(3) 0.043(4) 0.024(3) -0.001(3) 0.005(2) -0.002(3)
C2_9 0.026(4) 0.046(4) 0.027(4) 0.001(3) 0.002(4) -0.007(3)
C3_9 0.028(3) 0.056(4) 0.035(4) 0.017(3) 0.004(3) 0.002(3)
C4_9 0.036(4) 0.033(3) 0.045(4) 0.010(3) 0.018(3) 0.004(2)
C5_9 0.024(3) 0.042(3) 0.028(3) 0.000(3) 0.005(2) -0.007(2)
C6_9 0.038(4) 0.090(6) 0.036(3) -0.017(4) 0.006(3) -0.025(4)
C7_9 0.076(6) 0.036(3) 0.088(7) 0.008(4) 0.041(5) 0.006(4)
C8_9 0.040(4) 0.105(9) 0.060(6) 0.042(6) 0.001(4) 0.008(5)
C9_9 0.052(6) 0.068(6) 0.032(4) -0.009(4) 0.003(3) -0.026(5)
C10_9 0.043(4) 0.059(5) 0.039(4) 0.005(4) 0.001(3) 0.016(4)
C1_10 0.046(5) 0.046(4) 0.040(4) -0.003(3) 0.021(3) 0.003(3)
C2_10 0.022(3) 0.059(5) 0.033(3) 0.006(3) 0.008(2) 0.003(3)
C3_10 0.031(3) 0.039(3) 0.025(3) -0.001(3) 0.008(2) -0.010(2)
C4_10 0.037(4) 0.048(4) 0.022(4) 0.001(3) 0.002(3) -0.006(3)
C5_10 0.041(5) 0.052(4) 0.021(4) -0.011(3) 0.010(3) -0.016(3)
C6_10 0.083(8) 0.089(8) 0.028(4) -0.017(5) 0.004(4) -0.038(6)
C7_10 0.054(5) 0.084(7) 0.049(5) 0.024(5) 0.008(4) 0.015(5)
C8_10 0.080(6) 0.060(5) 0.045(4) -0.021(4) 0.024(4) -0.030(5)
C9_10 0.034(4) 0.125(9) 0.059(5) 0.031(6) -0.001(3) 0.006(5)
C10_10 0.090(8) 0.057(5) 0.090(7) -0.002(5) 0.055(6) 0.021(5)
C1_11 0.046(2) 0.087(3) 0.0280(18) 0.000(2) 0.0102(16) 0.037(2)
C2_11 0.067(3) 0.040(2) 0.062(3) 0.0024(19) 0.048(2) 0.014(2)
C3_11 0.0307(17) 0.055(2) 0.0326(18) -0.0125(16) 0.0144(14) -0.0086(16)
C4_11 0.0266(15) 0.053(2) 0.0311(17) 0.0043(16) 0.0068(13) -0.0056(15)
C5_11 0.0225(15) 0.072(3) 0.0380(19) -0.0118(19) 0.0051(14) 0.0032(17)
C6_11 0.035(2) 0.100(5) 0.094(4) -0.035(4) 0.000(3) -0.012(3)
C7_11 0.056(3) 0.074(4) 0.063(3) 0.031(3) 0.016(2) 0.000(2)
C8_11 0.039(2) 0.138(6) 0.058(3) -0.053(4) 0.011(2) -0.018(3)
C9_11 0.145(7) 0.037(3) 0.163(8) 0.012(4) 0.115(6) 0.024(3)
C10_11 0.099(5) 0.204(9) 0.041(3) 0.027(4) 0.020(3) 0.118(6)
C1_12 0.0341(19) 0.071(3) 0.0331(19) 0.0069(19) 0.0053(15) -0.0137(18)
C2_12 0.041(2) 0.058(2) 0.0353(19) -0.0117(18) 0.0114(16) -0.0135(18)
C3_12 0.046(2) 0.075(3) 0.0234(17) 0.0012(18) 0.0011(16) -0.005(2)
C4_12 0.054(2) 0.062(3) 0.0309(19) 0.0099(18) 0.0086(17) -0.010(2)
C5_12 0.049(2) 0.054(2) 0.0321(19) -0.0022(17) 0.0092(16) -0.0243(19)
C6_12 0.072(3) 0.063(3) 0.054(3) -0.007(2) 0.013(2) -0.035(3)
C7_12 0.073(3) 0.083(4) 0.054(3) 0.030(3) 0.016(3) 0.009(3)
C8_12 0.057(3) 0.131(6) 0.032(2) -0.007(3) -0.004(2) -0.017(3)
C9_12 0.067(3) 0.069(3) 0.073(4) -0.026(3) 0.031(3) -0.013(3)
C10_12 0.036(2) 0.099(4) 0.050(3) 0.008(3) 0.0066(18) -0.003(2)
O1_13 0.0185(9) 0.0167(9) 0.0323(11) 0.0036(8) -0.0018(8) 0.0024(7)
C1_13 0.0225(13) 0.0172(13) 0.0325(15) 0.0034(11) -0.0030(12) 0.0004(10)
C2_13 0.0320(16) 0.0255(16) 0.0430(19) 0.0051(14) -0.0116(14) -0.0009(13)
F1_13 0.0628(15) 0.0421(13) 0.0391(12) -0.0010(10) -0.0196(11) -0.0027(11)
F2_13 0.0356(11) 0.0361(12) 0.0777(18) 0.0148(12) -0.0257(12) 0.0036(9)
F3_13 0.0281(10) 0.0261(10) 0.0585(14) 0.0087(9) -0.0135(9) -0.0057(8)
C3_13 0.0280(16) 0.0248(15) 0.051(2) 0.0000(14) -0.0003(14) 0.0035(12)
F4_13 0.0424(12) 0.0405(12) 0.0498(13) -0.0190(10) -0.0033(10) 0.0024(10)
F5_13 0.0298(10) 0.0397(12) 0.0583(15) 0.0032(11) 0.0116(10) 0.0086(9)
F6_13 0.0490(14) 0.0217(10) 0.0786(18) 0.0024(11) 0.0039(13) 0.0139(9)
C4_13 0.0369(18) 0.0231(15) 0.044(2) 0.0091(13) 0.0013(15) -0.0002(13)
F7_13 0.0381(12) 0.0248(10) 0.0724(17) 0.0054(10) 0.0023(11) -0.0100(9)
F8_13 0.0561(14) 0.0354(12) 0.0574(15) 0.0258(11) -0.0065(12) 0.0016(11)
F9_13 0.0474(13) 0.0365(12) 0.0424(12) 0.0102(10) 0.0132(10) 0.0018(10)
O1_14 0.0168(15) 0.021(2) 0.027(3) 0.003(2) -0.0044(16) 0.0015(13)
C1_14 0.0150(17) 0.033(2) 0.039(2) 0.0002(18) -0.0063(17) 0.0013(15)
C2_14 0.025(2) 0.062(3) 0.074(3) 0.026(3) -0.013(2) -0.017(2)
F1_14 0.046(3) 0.039(3) 0.143(6) 0.029(3) -0.036(4) -0.018(2)
F2_14 0.0291(17) 0.108(4) 0.094(4) 0.041(3) -0.013(2) -0.033(2)
F3_14 0.037(2) 0.118(5) 0.054(3) 0.033(3) -0.004(2) -0.025(2)
C3_14 0.022(2) 0.047(3) 0.049(3) -0.012(2) -0.010(2) 0.0103(18)
F4_14 0.038(3) 0.047(2) 0.084(5) 0.013(2) -0.013(3) 0.0168(17)
F5_14 0.0277(15) 0.101(3) 0.057(2) -0.038(2) -0.0046(15) 0.0173(17)
F6_14 0.0194(19) 0.078(5) 0.061(4) -0.022(4) -0.017(2) 0.014(2)
C4_14 0.025(2) 0.056(3) 0.060(3) -0.026(2) -0.008(2) -0.0029(19)
F7_14 0.047(2) 0.111(3) 0.0351(17) -0.0112(19) -0.0100(15) 0.001(2)
F8_14 0.0341(17) 0.074(3) 0.094(3) -0.045(3) -0.014(2) -0.0102(17)
F9_14 0.036(2) 0.063(3) 0.092(4) -0.047(3) -0.003(2) 0.003(2)
O1_15 0.022(3) 0.022(2) 0.0240(17) -0.0057(15) 0.0002(14) 0.0030(19)
C1_15 0.025(2) 0.034(2) 0.0219(18) -0.0030(15) 0.0002(15) 0.0030(16)
C2_15 0.034(3) 0.055(3) 0.024(2) 0.0008(18) -0.0035(19) 0.005(2)
F1_15 0.044(3) 0.088(3) 0.0331(18) -0.0094(17) -0.0126(18) -0.005(2)
F2_15 0.056(3) 0.074(3) 0.0304(17) 0.0164(16) 0.002(2) -0.001(2)
F3_15 0.036(2) 0.055(2) 0.033(2) 0.0110(18) -0.0009(17) 0.0153(17)
C3_15 0.027(2) 0.038(2) 0.029(2) 0.0007(19) 0.0039(18) -0.0056(18)
F4_15 0.0260(16) 0.053(2) 0.030(2) 0.000(2) -0.0031(18) -0.0025(14)
F5_15 0.064(4) 0.0257(19) 0.034(3) 0.0037(18) 0.005(3) -0.005(2)
F6_15 0.032(2) 0.070(3) 0.040(2) 0.000(2) 0.0115(18) -0.017(2)
C4_15 0.035(3) 0.051(3) 0.040(3) -0.013(2) 0.009(2) 0.004(2)
F7_15 0.038(2) 0.057(2) 0.055(3) -0.005(2) 0.0110(18) 0.0184(18)
F8_15 0.057(3) 0.079(3) 0.0334(19) -0.0156(17) 0.0172(19) 0.003(2)
F9_15 0.053(3) 0.050(2) 0.066(3) -0.033(2) 0.015(2) -0.002(2)
O1_16 0.018(4) 0.016(3) 0.025(3) -0.001(3) -0.005(3) -0.001(3)
C1_16 0.030(2) 0.017(2) 0.032(2) -0.0037(18) 0.0005(19) -0.0020(17)
C2_16 0.034(2) 0.022(2) 0.057(3) -0.006(2) -0.005(2) 0.0049(18)
F1_16 0.0303(19) 0.038(3) 0.093(4) -0.020(3) 0.007(2) 0.0009(17)
F2_16 0.054(5) 0.020(3) 0.080(7) -0.011(4) 0.001(5) 0.007(3)
F3_16 0.056(6) 0.047(6) 0.055(3) 0.002(3) -0.017(3) 0.019(4)
C3_16 0.035(2) 0.024(2) 0.048(3) -0.0071(17) -0.001(2) -0.0080(18)
F4_16 0.030(2) 0.038(5) 0.078(7) -0.012(3) -0.010(3) -0.007(3)
F5_16 0.058(3) 0.026(2) 0.062(3) 0.0038(18) 0.010(2) -0.013(2)
F6_16 0.062(4) 0.030(3) 0.061(4) -0.018(3) -0.004(4) -0.014(3)
C4_16 0.061(3) 0.027(2) 0.030(2) -0.0069(18) 0.006(2) -0.004(2)
F7_16 0.082(3) 0.047(3) 0.037(3) -0.001(2) -0.013(3) 0.002(3)
F8_16 0.083(7) 0.040(3) 0.044(4) -0.019(3) 0.019(5) -0.008(4)
F9_16 0.066(5) 0.029(3) 0.042(5) -0.002(3) 0.025(4) -0.007(3)
O1_17 0.024(3) 0.0208(17) 0.024(2) -0.0005(15) 0.0001(16) 0.0077(16)
C1_17 0.0173(14) 0.0221(15) 0.0289(17) -0.0017(12) 0.0019(12) 0.0048(11)
C2_17 0.0238(16) 0.0347(19) 0.041(2) -0.0042(14) -0.0035(14) 0.0144(13)
F1_17 0.061(2) 0.0448(18) 0.0456(19) 0.0125(15) -0.0049(15) 0.0271(15)
F2_17 0.034(2) 0.064(3) 0.053(3) -0.0152(19) -0.0005(17) 0.028(2)
F3_17 0.029(3) 0.054(2) 0.050(3) -0.012(2) -0.019(2) 0.0122(17)
C3_17 0.0364(18) 0.0368(19) 0.0289(17) -0.0005(13) 0.0073(15) -0.0008(14)
F4_17 0.0636(19) 0.0395(17) 0.0272(14) 0.0065(12) 0.0031(13) 0.0108(14)
F5_17 0.0464(17) 0.069(3) 0.053(2) 0.0007(17) 0.0197(15) -0.0236(17)
F6_17 0.061(2) 0.0457(17) 0.0318(14) -0.0054(12) 0.0122(14) 0.0079(14)
C4_17 0.0280(17) 0.0231(16) 0.045(2) -0.0026(14) -0.0007(14) -0.0004(13)
F7_17 0.0305(15) 0.042(2) 0.054(2) -0.0129(18) -0.0162(16) 0.0011(13)
F8_17 0.056(2) 0.0257(14) 0.056(2) -0.0088(13) 0.0017(16) 0.0064(13)
F9_17 0.0535(19) 0.0430(18) 0.0519(18) -0.0018(14) 0.0110(14) -0.0149(14)
O1_18 0.0299(16) 0.0180(14) 0.0290(18) 0.0032(14) 0.0036(15) -0.0029(12)
C1_18 0.022(2) 0.022(2) 0.031(2) 0.0072(17) 0.0044(18) -0.0017(16)
C2_18 0.027(2) 0.027(3) 0.064(3) 0.009(2) 0.006(2) 0.001(2)
F1_18 0.0382(18) 0.050(2) 0.083(3) 0.0044(19) 0.0283(18) 0.0087(16)
F2_18 0.0311(18) 0.047(2) 0.076(3) 0.0138(19) -0.0070(18) -0.0124(16)
F3_18 0.039(3) 0.042(3) 0.089(4) 0.029(4) -0.007(3) 0.004(2)
C3_18 0.034(2) 0.026(2) 0.036(2) 0.0008(17) 0.0042(19) -0.0063(19)
F4_18 0.0343(15) 0.0449(19) 0.0499(19) -0.0105(15) 0.0103(14) 0.0067(14)
F5_18 0.0517(18) 0.0400(17) 0.0320(15) 0.0035(12) -0.0028(13) -0.0139(15)
F6_18 0.067(2) 0.0224(14) 0.051(2) -0.0024(13) 0.0017(17) -0.0098(14)
C4_18 0.038(2) 0.025(2) 0.034(2) 0.0107(17) 0.007(2) -0.0032(17)
F7_18 0.0390(17) 0.0319(17) 0.051(2) 0.0152(16) -0.0086(15) 0.0011(14)
F8_18 0.0479(17) 0.0344(16) 0.0499(19) 0.0163(14) 0.0081(15) -0.0117(13)
F9_18 0.076(3) 0.0412(18) 0.0293(16) 0.0035(13) 0.0124(16) -0.0094(17)
O1_19 0.0155(16) 0.0289(19) 0.046(3) 0.012(2) -0.0050(15) -0.0004(15)
C1_19 0.0195(18) 0.0241(18) 0.050(2) 0.0093(15) -0.0082(15) 0.0020(14)
C2_19 0.0214(16) 0.0314(18) 0.038(2) 0.0026(14) -0.0051(15) 0.0040(14)
F1_19 0.050(3) 0.074(5) 0.040(2) -0.010(3) -0.008(2) 0.023(3)
F2_19 0.0212(13) 0.0353(16) 0.054(2) 0.0017(16) -0.0104(13) -0.0016(11)
F3_19 0.042(2) 0.0246(15) 0.051(2) 0.0063(14) -0.0152(16) -0.0076(13)
C3_19 0.025(2) 0.042(2) 0.067(3) -0.0162(17) -0.0130(16) 0.0092(15)
F4_19 0.047(2) 0.053(2) 0.121(4) -0.048(3) -0.038(3) 0.0214(18)
F5_19 0.032(3) 0.073(3) 0.053(2) -0.0093(19) -0.0009(19) 0.018(2)
F6_19 0.0314(19) 0.044(2) 0.105(4) -0.016(2) -0.023(2) 0.0181(17)
C4_19 0.0246(19) 0.061(3) 0.086(3) 0.047(2) -0.0151(17) -0.0110(19)
F7_19 0.050(3) 0.046(3) 0.169(6) 0.056(3) -0.040(4) -0.015(2)
F8_19 0.0275(15) 0.081(3) 0.096(3) 0.063(3) -0.0179(18) -0.0039(17)
F9_19 0.0264(17) 0.115(4) 0.097(4) 0.076(3) -0.0002(19) 0.001(2)
O1_20 0.0343(18) 0.0170(15) 0.0290(16) 0.0028(12) 0.0103(14) 0.0016(14)
C1_20 0.034(3) 0.019(2) 0.027(2) 0.0029(18) 0.009(2) 0.001(2)
C2_20 0.036(3) 0.025(3) 0.028(2) -0.001(2) -0.001(2) 0.004(2)
F1_20 0.0420(16) 0.0245(13) 0.0327(15) 0.0014(11) -0.0007(13) 0.0080(12)
F2_20 0.062(2) 0.048(2) 0.0274(15) -0.0007(14) -0.0076(14) 0.0093(17)
F3_20 0.032(2) 0.037(2) 0.063(3) -0.001(2) 0.0025(19) -0.008(2)
C3_20 0.050(3) 0.025(2) 0.034(3) 0.003(2) 0.018(2) 0.004(2)
F4_20 0.058(2) 0.0298(16) 0.045(2) 0.0045(14) 0.0219(18) 0.0176(15)
F5_20 0.063(2) 0.0264(14) 0.0418(17) -0.0085(12) 0.0118(15) -0.0041(14)
F6_20 0.071(2) 0.0353(16) 0.0298(15) 0.0034(12) 0.0253(15) 0.0028(15)
C4_20 0.037(2) 0.026(2) 0.031(2) 0.0080(19) 0.009(2) 0.002(2)
F7_20 0.0333(18) 0.043(2) 0.050(2) 0.0109(16) 0.0118(17) 0.0006(15)
F8_20 0.0526(19) 0.0278(15) 0.0361(16) 0.0142(12) 0.0100(14) -0.0052(13)
F9_20 0.0427(16) 0.0251(14) 0.0355(15) 0.0014(11) 0.0045(12) -0.0058(12)
O1_21 0.035(3) 0.019(2) 0.023(3) 0.000(2) -0.005(3) 0.004(2)
C1_21 0.032(2) 0.0177(18) 0.0245(19) -0.0022(15) -0.0010(17) 0.0053(16)
C2_21 0.057(3) 0.022(2) 0.054(3) -0.008(2) -0.018(3) 0.006(2)
F1_21 0.104(4) 0.056(3) 0.065(3) -0.039(2) -0.026(3) 0.028(3)
F2_21 0.072(3) 0.0197(15) 0.092(4) 0.002(2) -0.035(3) 0.0098(16)
F3_21 0.056(2) 0.0237(16) 0.117(4) 0.003(2) -0.030(3) -0.0083(15)
C3_21 0.039(2) 0.026(2) 0.0221(18) 0.0053(15) -0.0004(16) 0.0070(17)
F4_21 0.063(2) 0.0372(17) 0.0294(15) -0.0086(13) -0.0087(14) 0.0181(16)
F5_21 0.052(2) 0.078(3) 0.041(2) 0.028(2) 0.0105(16) -0.0069(19)
F6_21 0.0461(18) 0.046(2) 0.0292(15) 0.0064(15) -0.0078(14) 0.0149(15)
C4_21 0.035(3) 0.049(3) 0.032(3) 0.005(2) 0.006(2) 0.004(2)
F7_21 0.0360(19) 0.0482(19) 0.073(3) 0.0139(19) -0.0039(18) -0.0096(15)
F8_21 0.042(3) 0.065(4) 0.049(3) -0.004(3) 0.008(2) 0.021(2)
F9_21 0.056(2) 0.125(5) 0.0310(19) 0.018(2) 0.0161(17) 0.017(3)
O1_22 0.0234(10) 0.0269(11) 0.0312(11) -0.0008(9) -0.0019(9) -0.0040(8)
C1_22 0.0228(14) 0.0351(17) 0.0428(19) 0.0027(15) -0.0024(13) -0.0065(13)
C2_22 0.039(2) 0.039(2) 0.114(4) 0.004(3) 0.005(3) -0.0169(19)
F1_22 0.064(2) 0.064(2) 0.178(4) 0.073(3) 0.002(2) -0.0070(17)
F2_22 0.0442(16) 0.073(2) 0.143(3) -0.003(2) 0.0110(19) -0.0357(16)
F3_22 0.0557(18) 0.0434(16) 0.162(4) -0.041(2) 0.025(2) -0.0230(14)
C3_22 0.0326(19) 0.073(3) 0.055(3) -0.002(2) -0.0123(18) 0.013(2)
F4_22 0.0670(19) 0.0606(18) 0.073(2) 0.0156(15) -0.0046(15) 0.0305(15)
F5_22 0.0416(15) 0.128(3) 0.0688(19) -0.025(2) -0.0292(14) 0.0035(17)
F6_22 0.0309(13) 0.123(3) 0.082(2) 0.004(2) -0.0024(14) 0.0211(16)
C4_22 0.0310(18) 0.082(3) 0.038(2) 0.004(2) 0.0037(15) -0.015(2)
F7_22 0.0656(19) 0.085(2) 0.0654(19) -0.0342(17) 0.0182(15) -0.0108(17)
F8_22 0.0394(14) 0.134(3) 0.0584(17) 0.015(2) 0.0173(13) -0.0217(18)
F9_22 0.0370(13) 0.167(4) 0.0344(13) 0.0200(18) -0.0024(11) -0.0152(18)
O1_23 0.021(5) 0.017(3) 0.025(3) -0.001(2) -0.001(3) -0.001(2)
C1_23 0.027(3) 0.020(3) 0.028(3) 0.000(2) -0.001(2) -0.002(2)
C2_23 0.028(3) 0.018(3) 0.038(4) -0.008(2) 0.002(3) 0.001(2)
F1_23 0.0258(18) 0.035(3) 0.072(5) -0.021(3) 0.008(2) 0.0039(17)
F2_23 0.043(4) 0.026(2) 0.047(5) -0.013(2) -0.002(3) -0.004(2)
F3_23 0.052(4) 0.034(3) 0.025(2) -0.002(2) 0.006(3) 0.003(2)
C3_23 0.028(3) 0.033(4) 0.045(3) -0.003(3) 0.008(3) -0.009(3)
F4_23 0.044(3) 0.053(4) 0.055(3) -0.011(3) 0.027(2) -0.014(2)
F5_23 0.024(2) 0.048(4) 0.051(3) -0.008(3) -0.004(2) -0.001(2)
F6_23 0.046(4) 0.039(3) 0.070(4) -0.004(3) 0.008(3) -0.024(3)
C4_23 0.062(4) 0.023(3) 0.047(4) 0.007(3) -0.019(3) -0.005(3)
F7_23 0.092(5) 0.051(3) 0.042(3) 0.021(2) -0.009(3) -0.019(3)
F8_23 0.098(6) 0.024(2) 0.077(5) 0.002(2) -0.042(4) 0.001(3)
F9_23 0.054(3) 0.036(2) 0.062(4) 0.003(3) -0.030(3) 0.006(2)
O1_24 0.055(3) 0.030(3) 0.0282(19) 0.002(2) -0.023(2) 0.000(3)
C1_24 0.095(3) 0.032(2) 0.028(2) 0.0049(18) -0.029(2) -0.0043(18)
C2_24 0.120(3) 0.071(3) 0.021(2) -0.005(2) -0.014(2) 0.024(3)
F1_24 0.176(7) 0.074(3) 0.033(2) -0.013(3) -0.016(4) 0.047(3)
F2_24 0.166(7) 0.113(6) 0.0185(19) -0.007(3) -0.014(3) 0.023(5)
F3_24 0.092(3) 0.102(4) 0.022(3) -0.011(3) 0.002(2) 0.024(3)
C3_24 0.086(3) 0.035(2) 0.043(2) 0.013(2) -0.037(2) -0.0116(18)
F4_24 0.079(3) 0.048(3) 0.058(3) 0.011(2) -0.045(3) -0.003(2)
F5_24 0.092(3) 0.048(2) 0.051(2) 0.0136(18) -0.035(2) -0.022(2)
F6_24 0.077(5) 0.063(5) 0.040(2) 0.020(2) -0.037(2) -0.017(3)
C4_24 0.146(4) 0.042(3) 0.046(3) 0.015(2) -0.057(3) -0.031(3)
F7_24 0.130(3) 0.068(3) 0.084(3) 0.017(3) -0.070(3) -0.051(3)
F8_24 0.214(8) 0.046(3) 0.051(2) 0.004(2) -0.072(4) -0.030(5)
F9_24 0.207(7) 0.039(3) 0.060(3) 0.021(2) -0.076(4) -0.040(3)
O1_25 0.022(3) 0.032(3) 0.034(3) 0.014(2) 0.001(2) 0.003(2)
C1_25 0.032(2) 0.031(3) 0.039(3) 0.016(2) 0.000(2) 0.005(2)
C2_25 0.032(3) 0.040(3) 0.034(3) 0.012(2) 0.000(2) 0.001(3)
F1_25 0.066(4) 0.051(3) 0.057(4) -0.013(3) 0.020(3) -0.013(3)
F2_25 0.047(4) 0.085(5) 0.047(4) 0.044(4) 0.006(3) -0.010(3)
F3_25 0.028(3) 0.117(6) 0.039(3) 0.030(4) 0.009(2) 0.021(3)
C3_25 0.060(3) 0.041(3) 0.053(3) 0.007(3) 0.002(3) -0.009(3)
F4_25 0.098(5) 0.055(4) 0.051(3) -0.007(3) 0.001(3) 0.002(4)
F5_25 0.065(4) 0.071(6) 0.071(5) -0.010(4) -0.007(3) -0.033(4)
F6_25 0.102(6) 0.041(4) 0.082(5) 0.022(3) 0.002(5) -0.020(5)
C4_25 0.034(3) 0.053(4) 0.056(3) 0.009(3) -0.003(3) 0.015(3)
F7_25 0.042(3) 0.077(5) 0.070(4) 0.013(5) 0.005(3) 0.029(4)
F8_25 0.049(4) 0.126(6) 0.054(4) 0.015(4) -0.011(3) 0.026(4)
F9_25 0.043(4) 0.079(4) 0.108(7) -0.027(5) 0.005(5) -0.015(4)
O1_28 0.028(4) 0.037(5) 0.017(4) 0.005(3) 0.002(3) 0.003(4)
C1_28 0.029(3) 0.058(3) 0.024(3) -0.004(3) 0.004(2) -0.001(3)
C2_28 0.043(4) 0.060(4) 0.057(4) -0.003(4) 0.017(3) 0.004(3)
F1_28 0.034(5) 0.111(9) 0.086(5) 0.031(6) 0.009(4) 0.018(5)
F2_28 0.089(7) 0.082(7) 0.081(6) -0.018(6) 0.050(5) 0.011(5)
F3_28 0.052(4) 0.049(4) 0.100(6) -0.039(4) 0.029(4) -0.002(3)
C3_28 0.038(4) 0.070(4) 0.028(3) 0.004(3) 0.001(3) -0.005(4)
F4_28 0.109(8) 0.065(5) 0.068(7) 0.021(5) 0.039(6) 0.006(5)
F5_28 0.063(5) 0.114(7) 0.042(5) -0.014(5) -0.011(4) -0.022(5)
F6_28 0.061(6) 0.103(9) 0.032(5) 0.007(6) 0.018(4) -0.010(6)
C4_28 0.042(3) 0.067(4) 0.036(4) -0.002(4) -0.005(3) -0.007(3)
F7_28 0.070(6) 0.058(4) 0.073(6) -0.004(4) 0.009(5) -0.008(4)
F8_28 0.031(3) 0.064(5) 0.048(4) 0.010(4) -0.013(3) -0.004(3)
F9_28 0.049(6) 0.089(8) 0.034(4) -0.011(4) -0.012(3) -0.008(6)
O1_27 0.016(3) 0.026(4) 0.034(4) 0.001(3) 0.000(3) 0.003(3)
C1_27 0.023(3) 0.041(3) 0.045(3) 0.004(3) -0.008(3) -0.005(2)
C2_27 0.031(3) 0.054(4) 0.048(3) 0.000(3) -0.004(3) -0.007(3)
F1_27 0.066(6) 0.060(5) 0.043(4) 0.003(4) -0.007(4) -0.009(4)
F2_27 0.033(4) 0.053(5) 0.057(5) -0.008(4) -0.015(4) -0.007(3)
F3_27 0.030(4) 0.060(5) 0.065(5) -0.024(4) -0.015(4) 0.000(3)
C3_27 0.040(4) 0.050(4) 0.055(4) 0.008(3) 0.002(3) -0.012(3)
F4_27 0.051(5) 0.069(5) 0.053(4) 0.016(4) 0.007(4) -0.017(4)
F5_27 0.070(5) 0.040(4) 0.069(6) 0.009(4) -0.020(5) -0.008(4)
F6_27 0.046(4) 0.064(5) 0.071(6) 0.001(5) 0.008(4) -0.028(4)
C4_27 0.037(3) 0.054(3) 0.061(4) 0.002(3) -0.002(3) 0.007(3)
F7_27 0.062(6) 0.049(6) 0.069(5) -0.002(5) 0.008(4) 0.015(6)
F8_27 0.043(4) 0.091(6) 0.087(6) 0.005(5) -0.019(4) 0.016(4)
F9_27 0.055(5) 0.049(4) 0.086(6) 0.012(4) 0.016(5) 0.021(4)
O1_30 0.019(3) 0.042(5) 0.031(4) -0.001(4) -0.003(3) -0.003(4)
C1_30 0.020(3) 0.041(3) 0.043(3) 0.003(2) -0.007(2) -0.003(3)
C2_30 0.044(3) 0.046(3) 0.069(4) -0.012(3) -0.011(3) -0.007(3)
F1_30 0.091(7) 0.043(5) 0.090(7) -0.001(5) -0.019(6) -0.009(5)
F2_30 0.060(5) 0.082(6) 0.072(5) -0.034(5) -0.015(4) -0.022(5)
F3_30 0.057(4) 0.094(7) 0.129(8) -0.076(6) 0.009(5) -0.011(5)
C3_30 0.039(4) 0.056(4) 0.049(4) 0.010(3) -0.009(3) 0.003(3)
F4_30 0.075(6) 0.043(4) 0.101(7) 0.016(4) -0.002(6) -0.002(4)
F5_30 0.046(5) 0.096(8) 0.052(5) 0.018(5) 0.002(4) -0.009(5)
F6_30 0.045(4) 0.087(6) 0.062(5) 0.021(5) -0.024(4) -0.004(4)
C4_30 0.024(3) 0.065(4) 0.050(3) 0.001(3) -0.004(3) -0.006(3)
F7_30 0.052(6) 0.090(5) 0.088(7) -0.029(5) 0.024(5) -0.014(5)
F8_30 0.020(3) 0.080(5) 0.049(5) 0.020(4) -0.008(3) -0.011(3)
F9_30 0.020(4) 0.128(7) 0.048(4) 0.015(5) 0.003(3) -0.004(5)
O1_31 0.029(4) 0.047(5) 0.021(4) -0.003(3) 0.005(3) -0.003(4)
C1_31 0.031(3) 0.056(3) 0.024(3) -0.001(3) 0.006(2) -0.008(3)
C2_31 0.046(5) 0.050(4) 0.041(5) 0.009(3) -0.001(3) -0.016(3)
F1_31 0.075(5) 0.081(6) 0.041(4) 0.015(4) -0.030(4) -0.029(4)
F2_31 0.101(6) 0.072(5) 0.055(5) 0.022(4) 0.000(4) -0.048(5)
F3_31 0.077(5) 0.047(4) 0.064(4) 0.004(3) -0.014(4) 0.021(4)
C3_31 0.036(3) 0.067(4) 0.040(4) 0.002(3) -0.002(3) -0.012(3)
F4_31 0.047(6) 0.075(7) 0.058(6) 0.006(6) -0.027(5) -0.010(5)
F5_31 0.050(4) 0.062(4) 0.052(4) -0.006(3) 0.001(3) -0.029(3)
F6_31 0.035(4) 0.125(8) 0.054(5) -0.009(5) 0.005(4) -0.028(5)
C4_31 0.054(4) 0.072(4) 0.035(3) -0.011(3) 0.013(3) -0.002(3)
F7_31 0.086(5) 0.095(6) 0.059(5) -0.019(4) 0.017(5) 0.031(5)
F8_31 0.074(8) 0.109(9) 0.035(4) -0.009(5) 0.033(5) -0.003(6)
F9_31 0.069(4) 0.071(5) 0.055(5) -0.032(4) 0.027(4) -0.015(4)
O1_32 0.064(6) 0.036(6) 0.026(3) 0.006(3) -0.018(3) -0.006(6)
C1_32 0.078(3) 0.042(3) 0.026(3) 0.004(3) -0.022(3) -0.007(3)
C2_32 0.075(4) 0.052(4) 0.040(4) 0.010(3) -0.036(4) -0.014(3)
F1_32 0.084(4) 0.095(6) 0.072(5) 0.026(5) -0.045(4) -0.036(5)
F2_32 0.100(9) 0.044(6) 0.043(4) 0.012(3) -0.042(4) -0.013(6)
F3_32 0.062(6) 0.059(5) 0.056(5) 0.001(4) -0.040(5) 0.005(4)
C3_32 0.081(3) 0.062(4) 0.024(3) 0.006(3) -0.013(3) -0.008(3)
F4_32 0.067(4) 0.074(6) 0.014(4) -0.011(4) -0.002(3) 0.003(4)
F5_32 0.081(6) 0.063(4) 0.041(4) 0.011(3) -0.009(4) -0.015(4)
F6_32 0.072(5) 0.087(6) 0.024(3) -0.002(4) -0.014(3) -0.018(5)
C4_32 0.126(5) 0.043(3) 0.036(3) 0.001(3) -0.032(4) -0.012(3)
F7_32 0.133(6) 0.038(4) 0.049(6) -0.007(4) -0.029(5) -0.003(4)
F8_32 0.112(8) 0.056(6) 0.041(3) -0.007(3) -0.029(4) -0.031(6)
F9_32 0.130(6) 0.053(6) 0.045(6) 0.014(4) -0.046(5) -0.029(5)
O1_33 0.027(5) 0.016(3) 0.026(4) -0.005(3) 0.002(3) -0.003(3)
C1_33 0.031(2) 0.016(2) 0.025(2) -0.0043(17) -0.0006(17) -0.0028(18)
C2_33 0.039(2) 0.027(2) 0.030(2) -0.0047(18) 0.0078(19) -0.003(2)
F1_33 0.0324(19) 0.047(3) 0.042(3) -0.011(2) 0.0084(17) -0.0010(19)
F2_33 0.050(4) 0.041(3) 0.032(3) -0.013(2) 0.010(3) -0.006(3)
F3_33 0.060(5) 0.030(3) 0.033(4) 0.003(2) 0.014(4) 0.001(3)
C3_33 0.038(2) 0.029(2) 0.035(3) -0.0119(18) -0.0058(18) -0.006(2)
F4_33 0.032(3) 0.032(5) 0.050(4) -0.007(3) -0.002(3) -0.013(3)
F5_33 0.054(3) 0.051(3) 0.032(2) -0.0071(19) -0.017(2) 0.001(2)
F6_33 0.052(4) 0.037(3) 0.052(5) -0.024(3) -0.006(4) -0.011(4)
C4_33 0.040(3) 0.021(2) 0.037(3) 0.0020(17) 0.0019(19) 0.0035(19)
F7_33 0.061(3) 0.025(2) 0.046(3) 0.0081(19) 0.015(2) -0.002(2)
F8_33 0.054(5) 0.020(3) 0.055(4) 0.001(2) 0.014(3) 0.006(3)
F9_33 0.049(4) 0.030(3) 0.051(4) 0.008(3) -0.017(3) 0.008(3)
O1_34 0.024(4) 0.024(4) 0.017(3) -0.003(3) 0.002(3) 0.001(3)
C1_34 0.026(6) 0.021(5) 0.017(5) 0.003(4) -0.002(4) 0.000(4)
C2_34 0.031(5) 0.033(5) 0.022(5) 0.004(4) 0.002(5) -0.002(4)
F1_34 0.027(4) 0.045(5) 0.035(4) -0.001(4) 0.005(3) 0.002(3)
F2_34 0.050(5) 0.058(5) 0.021(3) 0.009(3) 0.001(3) -0.014(4)
F3_34 0.041(4) 0.031(4) 0.036(4) 0.009(3) 0.004(3) -0.012(3)
C3_34 0.026(6) 0.021(6) 0.025(5) 0.000(4) -0.003(4) 0.004(4)
F4_34 0.026(5) 0.047(5) 0.036(5) -0.007(4) 0.001(4) -0.013(5)
F5_34 0.039(4) 0.026(4) 0.054(5) 0.008(3) -0.011(4) 0.004(3)
F6_34 0.045(4) 0.054(5) 0.023(3) -0.005(3) -0.013(3) 0.002(4)
C4_34 0.038(6) 0.020(5) 0.027(5) -0.003(4) 0.003(4) 0.004(4)
F7_34 0.055(5) 0.027(4) 0.040(4) -0.003(3) 0.003(3) -0.013(3)
F8_34 0.063(5) 0.045(5) 0.029(4) -0.013(3) 0.007(4) 0.004(4)
F9_34 0.053(5) 0.026(4) 0.041(4) -0.003(3) -0.004(4) 0.013(3)
O1_35 0.023(3) 0.018(3) 0.030(4) 0.000(3) 0.003(4) -0.008(3)
C1_35 0.030(4) 0.018(4) 0.032(4) 0.001(3) 0.009(4) -0.007(3)
C2_35 0.025(4) 0.022(4) 0.034(4) -0.001(3) 0.002(3) -0.003(3)
F1_35 0.060(5) 0.062(6) 0.037(4) -0.009(4) -0.009(4) -0.023(5)
F2_35 0.038(4) 0.023(3) 0.064(5) 0.009(3) 0.006(4) -0.007(3)
F3_35 0.034(4) 0.023(4) 0.090(7) 0.009(4) 0.015(4) 0.009(3)
C3_35 0.068(6) 0.049(6) 0.034(5) 0.005(4) 0.003(4) -0.038(5)
F4_35 0.127(10) 0.089(6) 0.039(5) -0.028(5) 0.024(6) -0.076(6)
F5_35 0.074(6) 0.097(8) 0.051(7) 0.038(7) -0.029(5) -0.033(6)
F6_35 0.095(7) 0.097(8) 0.031(4) -0.006(5) 0.019(5) -0.063(6)
C4_35 0.024(4) 0.016(5) 0.079(6) 0.010(5) 0.019(4) -0.002(4)
F7_35 0.072(7) 0.033(5) 0.126(8) -0.015(5) 0.063(7) -0.006(4)
F8_35 0.028(4) 0.028(4) 0.108(9) 0.011(5) 0.029(5) -0.004(3)
F9_35 0.030(7) 0.043(8) 0.087(7) 0.029(7) 0.016(6) 0.011(6)
O1_36 0.030(6) 0.028(5) 0.034(5) -0.002(4) 0.002(4) 0.005(5)
C1_36 0.029(3) 0.031(3) 0.037(3) -0.004(3) 0.001(3) 0.006(3)
C2_36 0.034(4) 0.032(5) 0.041(4) -0.006(4) -0.002(4) 0.004(4)
F1_36 0.040(8) 0.034(7) 0.039(6) -0.006(6) -0.004(6) 0.004(7)
F2_36 0.034(9) 0.034(6) 0.044(8) -0.008(6) -0.004(7) 0.005(7)
F3_36 0.033(5) 0.030(9) 0.045(10) -0.007(8) -0.002(6) 0.004(5)
C3_36 0.034(5) 0.032(4) 0.040(4) -0.003(4) 0.002(4) 0.009(4)
F4_36 0.031(10) 0.031(9) 0.039(5) -0.002(6) 0.002(6) 0.012(8)
F5_36 0.036(7) 0.034(6) 0.041(10) 0.001(7) -0.001(8) 0.007(6)
F6_36 0.036(7) 0.031(9) 0.038(9) -0.003(7) 0.002(7) 0.010(6)
C4_36 0.031(4) 0.034(4) 0.039(4) -0.003(4) 0.002(4) 0.003(3)
F7_36 0.036(6) 0.046(10) 0.045(7) -0.004(7) -0.002(6) -0.002(6)
F8_36 0.030(9) 0.034(9) 0.038(5) 0.000(6) 0.003(5) 0.004(9)
F9_36 0.043(9) 0.036(6) 0.047(10) 0.001(7) 0.008(8) 0.008(6)
O1_37 0.023(3) 0.019(3) 0.035(4) 0.002(3) -0.004(3) 0.001(3)
C1_37 0.022(3) 0.026(2) 0.037(3) 0.003(2) -0.004(2) 0.003(2)
C2_37 0.028(3) 0.035(3) 0.037(3) 0.002(2) 0.002(2) 0.000(2)
F1_37 0.036(6) 0.068(5) 0.035(3) -0.004(3) -0.001(3) 0.020(4)
F2_37 0.026(3) 0.060(5) 0.046(4) 0.001(3) 0.001(3) -0.006(3)
F3_37 0.041(4) 0.035(3) 0.051(5) 0.012(3) 0.009(3) 0.001(3)
C3_37 0.025(3) 0.031(3) 0.034(3) 0.005(2) -0.003(2) 0.002(2)
F4_37 0.030(3) 0.054(4) 0.040(3) 0.020(3) 0.003(3) 0.007(3)
F5_37 0.040(6) 0.030(3) 0.041(5) -0.003(3) -0.010(4) -0.003(3)
F6_37 0.032(3) 0.056(4) 0.035(3) 0.005(3) -0.007(2) 0.012(3)
C4_37 0.029(3) 0.027(2) 0.047(3) 0.002(2) -0.012(2) 0.006(2)
F7_37 0.049(5) 0.022(3) 0.042(3) 0.000(3) -0.008(3) 0.002(3)
F8_37 0.032(3) 0.034(4) 0.064(5) -0.004(4) -0.012(3) 0.015(3)
F9_37 0.043(4) 0.037(4) 0.054(3) -0.012(3) -0.017(3) 0.014(3)
O1_38 0.031(4) 0.023(3) 0.042(4) 0.011(3) -0.002(4) -0.003(3)
C1_38 0.034(3) 0.034(3) 0.049(3) 0.014(3) -0.006(3) 0.002(3)
C2_38 0.057(4) 0.049(4) 0.061(4) -0.007(4) -0.007(3) 0.009(4)
F1_38 0.040(4) 0.083(5) 0.058(4) -0.003(4) 0.007(3) 0.027(3)
F2_38 0.095(8) 0.057(5) 0.091(8) -0.007(5) -0.006(7) 0.024(5)
F3_38 0.080(5) 0.032(4) 0.068(4) -0.016(3) -0.027(4) -0.012(4)
C3_38 0.053(4) 0.042(4) 0.065(4) 0.020(3) -0.003(3) -0.004(3)
F4_38 0.063(5) 0.069(5) 0.079(5) 0.031(4) 0.007(4) 0.010(4)
F5_38 0.067(6) 0.052(6) 0.097(6) 0.013(5) -0.018(5) -0.013(5)
F6_38 0.071(7) 0.036(5) 0.081(7) 0.017(5) -0.007(6) 0.003(5)
C4_38 0.037(3) 0.042(3) 0.051(3) 0.010(3) -0.004(3) 0.004(3)
F7_38 0.051(5) 0.063(5) 0.053(4) 0.005(4) -0.002(4) -0.011(4)
F8_38 0.049(5) 0.063(5) 0.077(6) 0.013(5) -0.016(5) 0.018(4)
F9_38 0.026(4) 0.043(4) 0.060(6) 0.023(4) -0.013(4) -0.002(3)
O1_39 0.022(4) 0.035(5) 0.020(4) -0.001(3) 0.005(3) -0.002(4)
C1_39 0.029(3) 0.056(3) 0.022(3) -0.005(3) 0.006(2) 0.002(3)
C2_39 0.063(4) 0.068(4) 0.035(4) 0.004(3) 0.015(3) -0.003(3)
F1_39 0.090(6) 0.102(6) 0.068(5) 0.008(5) 0.020(5) -0.034(5)
F2_39 0.052(6) 0.099(10) 0.027(4) 0.009(5) 0.014(4) 0.011(6)
F3_39 0.070(5) 0.052(5) 0.028(4) 0.007(4) 0.009(4) -0.002(4)
C3_39 0.045(4) 0.057(4) 0.038(4) -0.020(3) 0.001(3) 0.003(3)
F4_39 0.080(5) 0.054(4) 0.058(4) -0.021(3) 0.009(3) -0.017(4)
F5_39 0.070(6) 0.086(6) 0.056(5) -0.022(4) -0.027(4) 0.007(5)
F6_39 0.084(5) 0.063(5) 0.051(4) -0.024(4) 0.016(4) 0.009(4)
C4_39 0.035(3) 0.084(4) 0.040(3) -0.002(3) 0.002(3) 0.012(3)
F7_39 0.052(5) 0.086(5) 0.065(4) 0.009(4) 0.011(4) 0.034(4)
F8_39 0.035(4) 0.124(7) 0.059(5) 0.009(5) 0.016(4) 0.027(4)
F9_39 0.064(5) 0.128(7) 0.054(5) -0.007(6) -0.022(4) 0.010(7)
O1_41 0.036(7) 0.028(8) 0.023(9) 0.003(7) 0.001(6) 0.003(6)
C1_41 0.039(6) 0.042(5) 0.028(5) 0.002(4) -0.002(4) 0.010(4)
C2_41 0.040(6) 0.045(7) 0.065(8) -0.007(5) -0.002(6) 0.010(5)
F1_41 0.059(9) 0.070(8) 0.116(10) -0.040(9) -0.048(8) 0.019(6)
F2_41 0.034(7) 0.059(8) 0.088(15) -0.016(8) -0.017(9) 0.013(6)
F3_41 0.035(6) 0.063(9) 0.093(9) 0.019(7) 0.018(7) 0.004(6)
C3_41 0.046(5) 0.032(5) 0.037(6) 0.010(4) 0.004(5) 0.009(4)
F4_41 0.053(5) 0.026(5) 0.117(12) -0.003(7) -0.010(6) 0.003(4)
F5_41 0.076(7) 0.043(7) 0.037(5) 0.001(4) 0.012(5) 0.019(6)
F6_41 0.058(6) 0.042(6) 0.053(7) 0.015(6) 0.007(6) 0.022(5)
C4_41 0.074(7) 0.072(8) 0.032(5) 0.015(5) 0.011(6) 0.043(6)
F7_41 0.091(8) 0.088(9) 0.081(10) 0.053(8) 0.028(7) 0.033(6)
F8_41 0.088(9) 0.119(13) 0.040(6) 0.028(9) 0.013(7) 0.071(8)
F9_41 0.097(10) 0.095(9) 0.016(4) 0.003(5) -0.006(5) 0.064(8)
O1_42 0.018(5) 0.024(7) 0.022(9) 0.014(6) -0.012(4) -0.009(4)
C1_42 0.016(5) 0.034(5) 0.047(5) -0.002(4) -0.011(4) -0.007(4)
C2_42 0.022(5) 0.056(6) 0.051(6) 0.005(5) 0.000(4) -0.012(4)
F1_42 0.035(6) 0.066(6) 0.069(9) -0.011(6) 0.004(6) -0.007(4)
F2_42 0.028(5) 0.073(7) 0.063(8) 0.007(6) -0.006(5) -0.024(5)
F3_42 0.029(6) 0.088(10) 0.055(7) 0.013(8) -0.007(6) -0.018(6)
C3_42 0.027(5) 0.042(5) 0.079(8) -0.018(5) -0.010(5) -0.007(4)
F4_42 0.038(6) 0.044(7) 0.086(10) -0.029(6) 0.000(6) -0.013(5)
F5_42 0.047(10) 0.027(6) 0.086(8) -0.022(5) -0.012(6) -0.002(6)
F6_42 0.035(5) 0.051(7) 0.080(9) -0.019(6) -0.013(5) -0.017(5)
C4_42 0.027(5) 0.046(6) 0.048(6) -0.003(5) -0.017(5) -0.003(4)
F7_42 0.051(7) 0.090(9) 0.045(5) -0.005(5) -0.014(5) 0.004(6)
F8_42 0.027(6) 0.055(10) 0.061(12) 0.020(9) -0.017(6) -0.008(6)
F9_42 0.021(7) 0.036(5) 0.063(10) 0.006(5) -0.005(7) 0.006(4)
O1_43 0.024(5) 0.030(3) 0.031(5) -0.003(3) -0.004(4) 0.004(3)
C1_43 0.027(3) 0.029(3) 0.034(3) -0.003(2) 0.001(2) 0.003(2)
C2_43 0.046(3) 0.033(3) 0.043(3) 0.001(3) 0.013(3) 0.007(3)
F1_43 0.058(5) 0.044(6) 0.047(4) 0.009(4) 0.004(4) 0.020(4)
F2_43 0.069(6) 0.030(3) 0.080(6) -0.011(4) 0.038(5) -0.004(4)
F3_43 0.046(4) 0.021(4) 0.059(6) 0.002(4) 0.024(3) 0.001(3)
C3_43 0.039(3) 0.033(4) 0.041(3) -0.010(3) -0.005(3) 0.006(3)
F4_43 0.037(5) 0.041(4) 0.027(3) -0.009(3) -0.005(3) 0.011(3)
F5_43 0.038(4) 0.033(6) 0.055(7) -0.006(5) -0.015(4) 0.000(3)
F6_43 0.065(6) 0.047(5) 0.044(5) -0.021(4) -0.013(4) 0.024(5)
C4_43 0.028(3) 0.038(4) 0.048(4) -0.009(3) 0.001(3) 0.004(3)
F7_43 0.039(5) 0.036(5) 0.055(4) -0.008(4) 0.015(3) -0.004(4)
F8_43 0.039(6) 0.041(4) 0.065(9) -0.006(4) 0.000(6) 0.015(4)
F9_43 0.033(6) 0.053(7) 0.057(5) -0.014(6) -0.006(5) -0.002(5)
O1_44 0.043(4) 0.030(3) 0.031(4) -0.011(3) 0.004(4) -0.011(3)
C1_44 0.051(3) 0.035(3) 0.045(3) -0.017(2) 0.005(3) -0.012(3)
C2_44 0.063(4) 0.038(4) 0.049(3) -0.011(3) -0.002(3) -0.011(3)
F1_44 0.091(6) 0.053(5) 0.045(4) -0.002(3) -0.009(4) -0.013(5)
F2_44 0.062(5) 0.039(4) 0.060(5) -0.025(3) -0.017(4) -0.011(4)
F3_44 0.048(4) 0.028(4) 0.083(6) -0.014(4) -0.021(4) -0.020(3)
C3_44 0.067(4) 0.041(4) 0.053(4) -0.006(3) 0.006(4) -0.010(4)
F4_44 0.088(7) 0.032(6) 0.052(5) 0.005(4) -0.016(5) 0.008(5)
F5_44 0.072(4) 0.044(5) 0.075(6) 0.001(4) 0.021(4) -0.011(4)
F6_44 0.092(6) 0.050(4) 0.074(5) -0.004(4) -0.006(5) 0.008(4)
C4_44 0.057(4) 0.051(4) 0.067(4) -0.021(3) 0.014(3) -0.015(4)
F7_44 0.048(4) 0.064(5) 0.116(6) -0.026(5) -0.003(4) 0.012(4)
F8_44 0.072(5) 0.068(5) 0.099(6) -0.041(5) 0.033(5) -0.011(4)
F9_44 0.069(6) 0.068(5) 0.075(6) -0.018(4) 0.034(5) -0.026(5)
O1_45 0.044(4) 0.026(3) 0.038(4) -0.015(3) 0.010(4) -0.011(4)
C1_45 0.050(3) 0.033(3) 0.042(3) -0.018(2) 0.006(3) -0.007(3)
C2_45 0.080(4) 0.041(3) 0.055(3) -0.010(3) 0.006(3) -0.001(3)
F1_45 0.113(5) 0.051(4) 0.062(5) -0.019(4) 0.018(4) -0.023(4)
F2_45 0.115(7) 0.043(4) 0.057(5) 0.006(4) 0.017(5) 0.021(5)
F3_45 0.104(5) 0.072(5) 0.067(4) 0.004(4) -0.005(4) 0.032(5)
C3_45 0.054(4) 0.052(4) 0.046(4) -0.030(4) 0.010(3) -0.017(4)
F4_45 0.087(6) 0.058(4) 0.071(5) -0.022(4) 0.045(5) -0.031(4)
F5_45 0.047(4) 0.110(7) 0.057(5) -0.042(5) 0.005(3) -0.003(4)
F6_45 0.060(4) 0.061(4) 0.029(3) -0.021(3) 0.006(3) 0.005(4)
C4_45 0.062(4) 0.055(4) 0.049(4) -0.004(3) -0.004(3) -0.009(4)
F7_45 0.091(6) 0.076(5) 0.049(5) 0.016(4) 0.007(4) 0.025(5)
F8_45 0.080(5) 0.088(5) 0.059(5) -0.023(4) -0.013(4) -0.035(5)
F9_45 0.060(5) 0.097(8) 0.064(6) 0.003(6) -0.004(4) 0.008(6)
O1_46 0.046(5) 0.034(4) 0.041(5) -0.011(4) 0.004(5) -0.012(4)
C1_46 0.058(3) 0.037(3) 0.051(3) -0.012(3) 0.007(3) -0.010(3)
C2_46 0.068(4) 0.046(4) 0.055(4) -0.016(4) 0.006(4) -0.012(4)
F1_46 0.076(6) 0.058(8) 0.069(8) -0.013(8) -0.009(6) -0.022(6)
F2_46 0.084(8) 0.047(7) 0.065(9) -0.022(6) 0.011(9) -0.008(7)
F3_46 0.070(8) 0.055(7) 0.049(6) -0.013(6) 0.005(7) -0.009(7)
C3_46 0.059(4) 0.044(4) 0.063(4) -0.013(4) 0.009(4) -0.002(4)
F4_46 0.054(5) 0.055(7) 0.076(7) -0.013(6) 0.000(5) 0.000(5)
F5_46 0.058(8) 0.044(9) 0.074(7) -0.019(7) 0.018(7) -0.014(8)
F6_46 0.075(10) 0.045(6) 0.065(10) -0.015(7) 0.013(9) 0.011(7)
C4_46 0.066(5) 0.039(5) 0.056(4) -0.006(4) 0.007(4) -0.017(4)
F7_46 0.071(9) 0.037(9) 0.061(6) -0.002(7) 0.005(6) -0.013(8)
F8_46 0.065(9) 0.049(7) 0.054(10) -0.013(7) 0.018(8) -0.024(7)
F9_46 0.059(6) 0.046(7) 0.053(5) -0.002(5) 0.005(5) -0.019(6)
O1_47 0.021(3) 0.026(5) 0.038(5) 0.004(4) -0.004(3) -0.004(3)
C1_47 0.024(3) 0.045(3) 0.047(3) 0.007(3) -0.006(3) -0.001(3)
C2_47 0.039(4) 0.059(4) 0.049(4) 0.011(3) -0.008(4) 0.005(4)
F1_47 0.080(7) 0.079(6) 0.059(5) -0.003(6) -0.010(6) 0.007(6)
F2_47 0.052(5) 0.070(7) 0.073(8) 0.018(6) -0.022(6) 0.020(5)
F3_47 0.059(6) 0.059(7) 0.064(8) 0.029(6) 0.003(6) 0.000(5)
C3_47 0.031(4) 0.054(4) 0.058(4) 0.000(4) 0.000(4) 0.009(3)
F4_47 0.036(6) 0.073(8) 0.055(5) -0.014(5) 0.004(4) 0.006(6)
F5_47 0.050(4) 0.051(4) 0.087(6) -0.003(5) -0.001(5) 0.007(4)
F6_47 0.034(4) 0.055(7) 0.067(8) 0.003(7) -0.002(5) 0.011(5)
C4_47 0.029(3) 0.057(4) 0.064(4) 0.005(4) -0.007(4) -0.009(3)
F7_47 0.042(7) 0.074(7) 0.080(6) 0.031(5) 0.006(5) -0.020(6)
F8_47 0.023(4) 0.091(8) 0.077(9) -0.006(8) -0.016(6) -0.016(5)
F9_47 0.055(7) 0.064(6) 0.092(7) -0.013(6) -0.011(7) -0.013(5)
O1_48 0.027(5) 0.026(4) 0.042(5) 0.011(4) 0.003(4) 0.003(4)
C1_48 0.036(3) 0.037(3) 0.048(3) 0.019(3) 0.000(3) 0.002(3)
C2_48 0.051(4) 0.045(4) 0.060(4) 0.012(3) 0.000(4) 0.012(3)
F1_48 0.058(7) 0.057(7) 0.073(7) 0.001(6) 0.001(6) 0.019(6)
F2_48 0.056(8) 0.045(7) 0.076(6) 0.021(6) -0.003(6) 0.018(6)
F3_48 0.061(6) 0.073(8) 0.094(8) 0.001(7) 0.023(6) 0.010(5)
C3_48 0.042(4) 0.053(4) 0.054(4) 0.010(4) -0.004(4) 0.002(4)
F4_48 0.065(8) 0.068(7) 0.067(7) 0.000(6) 0.002(7) 0.010(6)
F5_48 0.036(5) 0.066(7) 0.075(7) 0.019(7) -0.009(5) 0.004(5)
F6_48 0.062(8) 0.067(7) 0.056(6) 0.009(6) -0.011(5) 0.013(6)
C4_48 0.041(4) 0.044(4) 0.046(4) 0.019(3) 0.002(3) -0.001(3)
F7_48 0.050(7) 0.045(6) 0.055(7) 0.012(5) 0.018(6) -0.011(5)
F8_48 0.035(6) 0.058(6) 0.079(7) 0.042(6) -0.001(6) -0.005(5)
F9_48 0.059(7) 0.025(6) 0.067(6) 0.021(5) -0.016(5) -0.015(6)
O1_49 0.037(4) 0.020(3) 0.035(4) -0.007(3) 0.010(4) -0.002(3)
C1_49 0.058(3) 0.034(3) 0.048(3) -0.013(3) 0.008(3) -0.013(3)
C2_49 0.072(4) 0.043(4) 0.060(4) -0.021(3) 0.021(3) -0.017(3)
F1_49 0.085(5) 0.052(5) 0.089(6) -0.013(4) 0.032(4) 0.007(4)
F2_49 0.105(7) 0.047(5) 0.090(7) -0.044(5) 0.031(6) -0.030(5)
F3_49 0.091(6) 0.056(5) 0.074(5) -0.017(4) 0.037(5) -0.023(4)
C3_49 0.064(4) 0.058(4) 0.064(4) -0.012(4) -0.008(4) -0.019(3)
F4_49 0.039(4) 0.070(5) 0.095(7) -0.016(5) -0.026(4) -0.012(4)
F5_49 0.081(6) 0.079(7) 0.065(5) -0.012(5) -0.020(4) -0.030(6)
F6_49 0.096(7) 0.084(6) 0.096(7) -0.022(6) -0.019(6) -0.056(6)
C4_49 0.065(4) 0.033(4) 0.055(4) -0.007(3) 0.016(3) -0.014(4)
F7_49 0.059(4) 0.036(4) 0.072(6) -0.003(4) 0.028(4) -0.024(3)
F8_49 0.093(6) 0.029(4) 0.065(6) -0.002(4) 0.033(5) -0.018(4)
F9_49 0.072(6) 0.033(6) 0.061(5) 0.017(4) 0.013(4) -0.011(5)
O1_50 0.029(5) 0.033(4) 0.041(5) 0.012(4) -0.001(4) 0.003(4)
C1_50 0.039(3) 0.038(3) 0.047(3) 0.016(3) -0.002(3) 0.003(3)
C2_50 0.046(4) 0.045(4) 0.058(4) 0.014(3) -0.002(4) 0.010(3)
F1_50 0.078(8) 0.062(7) 0.075(7) -0.009(6) 0.003(7) 0.012(6)
F2_50 0.056(7) 0.051(7) 0.076(6) 0.030(6) -0.013(6) 0.011(6)
F3_50 0.037(5) 0.053(7) 0.071(8) 0.022(6) 0.001(6) 0.015(5)
C3_50 0.049(5) 0.050(4) 0.047(4) 0.012(4) 0.003(4) 0.002(4)
F4_50 0.063(7) 0.063(7) 0.042(8) 0.015(6) 0.022(7) 0.015(6)
F5_50 0.065(6) 0.062(8) 0.066(7) 0.002(7) -0.014(6) -0.003(6)
F6_50 0.062(9) 0.055(8) 0.036(7) 0.010(6) 0.006(7) 0.006(7)
C4_50 0.047(4) 0.041(4) 0.060(4) 0.015(4) -0.001(4) -0.005(4)
F7_50 0.050(6) 0.072(8) 0.078(8) 0.033(7) 0.009(7) 0.011(6)
F8_50 0.065(8) 0.039(5) 0.075(7) 0.015(6) 0.012(7) -0.009(5)
F9_50 0.078(8) 0.037(7) 0.068(5) 0.005(5) -0.007(6) -0.021(7)
C1_51 0.031(5) 0.031(4) 0.048(6) -0.009(4) 0.011(5) -0.007(4)
C2_51 0.036(6) 0.061(6) 0.036(6) -0.021(4) 0.001(5) -0.013(5)
C3_51 0.031(6) 0.076(7) 0.040(5) 0.010(5) -0.002(4) -0.009(6)
C4_51 0.026(5) 0.052(5) 0.045(6) 0.014(5) -0.005(5) -0.004(4)
C5_51 0.017(4) 0.034(5) 0.028(4) -0.006(4) 0.001(3) 0.002(4)
C1_52 0.046(6) 0.032(4) 0.036(6) 0.012(4) 0.028(4) 0.014(4)
C2_52 0.032(6) 0.041(5) 0.039(6) 0.011(4) 0.017(4) 0.018(4)
C3_52 0.023(8) 0.033(5) 0.038(8) 0.006(5) 0.014(6) 0.011(5)
C4_52 0.025(6) 0.043(6) 0.042(6) 0.016(5) 0.008(4) 0.005(5)
C5_52 0.039(7) 0.043(6) 0.033(5) 0.007(5) 0.017(4) -0.010(4)
C6_52 0.071(10) 0.092(12) 0.053(8) -0.007(8) 0.015(7) -0.044(9)
C7_52 0.037(7) 0.075(11) 0.063(12) 0.034(9) 0.008(7) 0.015(8)
C8_52 0.051(9) 0.037(6) 0.047(10) 0.000(6) 0.027(7) 0.013(6)
C9_52 0.049(9) 0.085(12) 0.058(8) 0.024(8) 0.000(6) 0.021(9)
C10_52 0.088(12) 0.032(5) 0.098(13) 0.011(7) 0.054(10) 0.023(7)
C1_53 0.025(4) 0.054(5) 0.045(6) 0.013(4) 0.014(3) 0.005(4)
C2_53 0.033(5) 0.042(4) 0.043(5) -0.004(4) 0.026(3) 0.002(4)
C3_53 0.030(5) 0.054(5) 0.022(5) 0.005(4) 0.013(3) 0.000(4)
C4_53 0.034(6) 0.040(4) 0.031(7) 0.008(4) 0.018(4) 0.001(4)
C5_53 0.034(5) 0.050(5) 0.026(4) -0.003(4) 0.010(4) -0.010(4)
C6_53 0.086(9) 0.092(9) 0.040(6) -0.014(6) 0.016(6) -0.054(8)
C7_53 0.078(10) 0.059(7) 0.079(11) 0.033(7) 0.042(8) 0.028(7)
C8_53 0.051(7) 0.110(13) 0.031(5) 0.009(7) 0.003(5) -0.018(7)
C9_53 0.102(11) 0.044(5) 0.094(10) -0.016(6) 0.067(9) 0.000(6)
C10_53 0.030(5) 0.133(13) 0.086(9) 0.058(9) 0.021(5) 0.028(7)
O1_54 0.021(3) 0.026(4) 0.041(5) 0.002(4) -0.005(3) -0.004(3)
C1_54 0.024(3) 0.042(3) 0.047(3) 0.003(3) -0.008(3) -0.001(3)
C2_54 0.030(4) 0.059(4) 0.061(4) 0.007(3) 0.003(3) -0.001(3)
F1_54 0.027(7) 0.061(6) 0.071(8) 0.010(5) 0.008(6) -0.003(5)
F2_54 0.037(5) 0.095(7) 0.088(7) 0.014(7) 0.002(5) 0.017(5)
F3_54 0.042(7) 0.084(7) 0.071(6) -0.023(6) 0.010(5) 0.012(6)
C3_54 0.036(4) 0.043(4) 0.047(4) 0.002(3) -0.011(3) 0.002(4)
F4_54 0.056(6) 0.038(7) 0.042(7) -0.003(5) -0.003(5) -0.006(6)
F5_54 0.057(6) 0.034(4) 0.038(5) 0.006(4) -0.026(5) 0.010(4)
F6_54 0.052(5) 0.064(8) 0.062(7) 0.011(6) -0.029(5) 0.003(6)
C4_54 0.040(4) 0.051(4) 0.061(4) -0.003(4) -0.020(4) -0.007(4)
F7_54 0.061(6) 0.062(7) 0.053(5) -0.014(4) -0.025(4) -0.012(6)
F8_54 0.045(5) 0.089(8) 0.101(8) -0.001(7) -0.029(5) -0.013(5)
F9_54 0.059(7) 0.043(5) 0.083(8) -0.007(5) -0.005(7) 0.000(5)
O1_55 0.025(10) 0.023(9) 0.032(7) 0.005(6) 0.008(6) 0.010(6)
C1_55 0.029(6) 0.036(6) 0.025(6) -0.001(4) 0.004(4) -0.001(4)
C2_55 0.032(8) 0.068(8) 0.021(7) 0.009(5) -0.002(5) 0.008(6)
F1_55 0.060(12) 0.105(12) 0.048(11) -0.002(8) -0.026(9) -0.006(10)
F2_55 0.055(11) 0.098(11) 0.025(6) 0.027(7) 0.003(7) 0.007(9)
F3_55 0.052(11) 0.066(9) 0.037(9) 0.022(6) 0.016(7) 0.026(8)
C3_55 0.032(7) 0.048(7) 0.031(7) 0.004(5) 0.003(5) -0.006(5)
F4_55 0.025(6) 0.057(10) 0.034(10) 0.004(9) 0.003(7) -0.004(6)
F5_55 0.017(8) 0.045(8) 0.028(9) 0.002(7) -0.003(6) -0.019(6)
F6_55 0.031(9) 0.067(9) 0.035(8) 0.006(7) 0.005(6) -0.009(8)
C4_55 0.054(10) 0.043(7) 0.032(6) -0.005(5) 0.009(6) 0.004(6)
F7_55 0.055(10) 0.042(8) 0.046(10) 0.006(7) 0.016(7) 0.010(7)
F8_55 0.074(14) 0.078(10) 0.026(6) -0.001(6) 0.011(7) 0.012(10)
F9_55 0.071(12) 0.050(8) 0.054(10) -0.022(7) 0.011(10) -0.009(9)
C1_56 0.034(7) 0.024(5) 0.043(8) 0.005(6) -0.008(7) -0.002(5)
C2_56 0.037(8) 0.032(6) 0.039(7) -0.001(5) -0.016(6) -0.007(5)
C3_56 0.043(9) 0.031(7) 0.047(7) -0.004(6) -0.016(6) -0.008(6)
C4_56 0.035(10) 0.027(6) 0.050(7) 0.001(6) -0.015(7) -0.010(7)
C5_56 0.035(7) 0.034(6) 0.040(7) 0.005(5) -0.014(6) -0.005(6)
O1_57 0.024(8) 0.022(4) 0.036(6) 0.001(4) 0.004(5) 0.002(4)
C1_57 0.027(4) 0.024(4) 0.033(4) 0.002(3) 0.002(3) -0.005(3)
C2_57 0.046(5) 0.019(3) 0.041(5) 0.004(3) -0.012(4) -0.004(3)
F1_57 0.093(8) 0.043(4) 0.046(4) 0.019(3) -0.006(4) -0.008(5)
F2_57 0.066(6) 0.016(3) 0.074(6) -0.005(3) -0.019(5) -0.002(3)
F3_57 0.044(4) 0.022(3) 0.060(6) 0.004(3) -0.023(4) -0.002(3)
C3_57 0.032(4) 0.035(6) 0.031(4) -0.003(4) -0.001(4) 0.005(4)
F4_57 0.075(8) 0.062(5) 0.030(4) 0.001(3) -0.005(5) 0.035(5)
F5_57 0.037(4) 0.038(5) 0.053(6) -0.007(4) 0.014(4) 0.000(3)
F6_57 0.045(6) 0.059(7) 0.056(10) -0.027(7) -0.011(6) -0.003(6)
C4_57 0.034(5) 0.035(5) 0.055(5) -0.006(4) 0.011(4) -0.008(4)
F7_57 0.028(4) 0.050(6) 0.078(8) -0.002(5) 0.008(5) -0.002(4)
F8_57 0.049(8) 0.036(5) 0.097(9) -0.003(5) 0.015(6) -0.021(4)
F9_57 0.066(7) 0.056(6) 0.060(5) -0.004(4) 0.039(5) -0.020(5)

loop_
_atom_type_symbol
_atom_type_description
_atom_type_scat_dispersion_real
_atom_type_scat_dispersion_imag
_atom_type_scat_source
C C 0.0033 0.0016 'International Tables Vol C Tables 4.2.6.8 and 6.1.1.4'
O O 0.0106 0.0060 'International Tables Vol C Tables 4.2.6.8 and 6.1.1.4'
F F 0.0171 0.0103 'International Tables Vol C Tables 4.2.6.8 and 6.1.1.4'
Al Al 0.0645 0.0514 'International Tables Vol C Tables 4.2.6.8 and 6.1.1.4'
H H 0.0000 0.0000 'International Tables Vol C Tables 4.2.6.8 and 6.1.1.4'

loop_
_geom_angle_atom_site_label_1
_geom_angle_atom_site_label_2
_geom_angle_atom_site_label_3
_geom_angle
_geom_angle_site_symmetry_1
_geom_angle_site_symmetry_3
_geom_angle_publ_flag
C1_12 Al1 C5_12 39.04(18) . . ?
C1_12 Al1 C2_12 38.38(15) . . ?
C5_12 Al1 C2_12 64.00(16) . . ?
C1_12 Al1 C4_12 63.91(18) . . ?
C5_12 Al1 C4_12 38.01(17) . . ?
C2_12 Al1 C4_12 62.52(18) . . ?
C1_12 Al1 C3_12 63.12(16) . . ?
C5_12 Al1 C3_12 62.63(16) . . ?
C2_12 Al1 C3_12 37.18(17) . . ?
C4_12 Al1 C3_12 36.49(17) . . ?
C1_12 Al1 C3_4 96.00(15) . . ?
C5_12 Al1 C3_4 99.14(16) . . ?
C2_12 Al1 C3_4 126.87(17) . . ?
C4_12 Al1 C3_4 132.68(18) . . ?
C3_12 Al1 C3_4 158.77(16) . . ?
C1_12 Al1 Al2 162.80(15) . . ?
C5_12 Al1 Al2 157.19(15) . . ?
C2_12 Al1 Al2 128.94(12) . . ?
C4_12 Al1 Al2 125.45(14) . . ?
C3_12 Al1 Al2 114.44(13) . . ?
C3_4 Al1 Al2 86.61(11) . . ?
C3_9 Al3 C4_9 39.7(3) . . ?
C3_9 Al3 C2_9 38.5(3) . . ?
C4_9 Al3 C2_9 64.6(3) . . ?
C4_52 Al3 C3_52 38.3(6) . . ?
C4_52 Al3 C5_52 37.6(5) . . ?
C3_52 Al3 C5_52 63.0(6) . . ?
C4_52 Al3 C2_52 62.8(7) . . ?
C3_52 Al3 C2_52 37.7(5) . . ?
C5_52 Al3 C2_52 61.7(5) . . ?
C4_52 Al3 C1_52 63.0(6) . . ?
C3_52 Al3 C1_52 62.6(6) . . ?
C5_52 Al3 C1_52 37.5(4) . . ?
C2_52 Al3 C1_52 36.3(4) . . ?
C3_9 Al3 C1_9 63.2(3) . . ?
C4_9 Al3 C1_9 62.5(3) . . ?
C2_9 Al3 C1_9 37.6(3) . . ?
C3_9 Al3 C5_9 63.1(3) . . ?
C4_9 Al3 C5_9 37.1(2) . . ?
C2_9 Al3 C5_9 62.0(3) . . ?
C1_9 Al3 C5_9 35.9(2) . . ?
C4_52 Al3 C3_51 144.8(7) . . ?
C3_52 Al3 C3_51 106.6(7) . . ?
C5_52 Al3 C3_51 146.0(6) . . ?
C2_52 Al3 C3_51 89.9(6) . . ?
C1_52 Al3 C3_51 108.5(6) . . ?
C3_9 Al3 C2_2 99.6(3) . . ?
C4_9 Al3 C2_2 132.2(4) . . ?
C2_9 Al3 C2_2 100.2(3) . . ?
C1_9 Al3 C2_2 131.5(3) . . ?
C5_9 Al3 C2_2 161.3(3) . . ?
C4_1 Al4 C5_1 37.86(17) . . ?
C4_1 Al4 C3_1 37.39(17) . . ?
C5_1 Al4 C3_1 62.35(17) . . ?
C4_1 Al4 C1_1 61.80(15) . . ?
C5_1 Al4 C1_1 36.77(15) . . ?
C3_1 Al4 C1_1 61.03(14) . . ?
C4_1 Al4 C5_2 96.0(2) . . ?
C5_1 Al4 C5_2 104.2(3) . . ?
C3_1 Al4 C5_2 122.4(3) . . ?
C1_1 Al4 C5_2 138.7(3) . . ?
C4_1 Al4 C2_1 61.21(15) . . ?
C5_1 Al4 C2_1 60.79(16) . . ?
C3_1 Al4 C2_1 36.42(14) . . ?
C1_1 Al4 C2_1 35.63(13) . . ?
C5_2 Al4 C2_1 156.9(2) . . ?
C5_51 Al4 C1_51 34.0(3) . . ?
C4_1 Al4 Al3 171.98(15) . . ?
C5_1 Al4 Al3 146.96(13) . . ?
C3_1 Al4 Al3 134.84(14) . . ?
C1_1 Al4 Al3 118.41(11) . . ?
C5_2 Al4 Al3 88.4(2) . . ?
C2_1 Al4 Al3 113.78(11) . . ?
C5_51 Al4 Al3 87.7(3) . . ?
C1_51 Al4 Al3 82.6(4) . . ?
C2_6 Al5 C1_6 36.99(17) . . ?
C2_6 Al5 C3_6 37.36(17) . . ?
C1_6 Al5 C3_6 61.81(16) . . ?
C2_6 Al5 C5_6 60.76(16) . . ?
C1_6 Al5 C5_6 36.08(18) . . ?
C3_6 Al5 C5_6 60.83(16) . . ?
C2_6 Al5 C4_6 61.27(16) . . ?
C1_6 Al5 C4_6 60.58(17) . . ?
C3_6 Al5 C4_6 36.84(16) . . ?
C5_6 Al5 C4_6 35.72(18) . . ?
C2_6 Al5 C1_5 95.39(15) . . ?
C1_6 Al5 C1_5 114.66(19) . . ?
C3_6 Al5 C1_5 111.41(16) . . ?
C5_6 Al5 C1_5 150.73(19) . . ?
C4_6 Al5 C1_5 148.02(18) . . ?
C2_6 Al5 Al6 177.49(12) . . ?
C1_6 Al5 Al6 141.49(14) . . ?
C3_6 Al5 Al6 141.42(13) . . ?
C5_6 Al5 Al6 116.83(12) . . ?
C4_6 Al5 Al6 116.43(11) . . ?
C1_5 Al5 Al6 87.13(11) . . ?
C5_53 Al6 C1_53 38.7(4) . . ?
C5_53 Al6 C4_53 38.1(4) . . ?
C1_53 Al6 C4_53 64.1(5) . . ?
C2_10 Al6 C1_10 38.5(3) . . ?
C2_10 Al6 C3_10 37.6(3) . . ?
C1_10 Al6 C3_10 63.3(3) . . ?
C5_53 Al6 C2_53 62.8(4) . . ?
C1_53 Al6 C2_53 37.3(4) . . ?
C4_53 Al6 C2_53 62.5(5) . . ?
C5_53 Al6 C3_53 62.1(5) . . ?
C1_53 Al6 C3_53 62.3(5) . . ?
C4_53 Al6 C3_53 37.0(4) . . ?
C2_53 Al6 C3_53 36.7(4) . . ?
C2_10 Al6 C5_10 62.7(3) . . ?
C1_10 Al6 C5_10 37.1(3) . . ?
C3_10 Al6 C5_10 62.2(3) . . ?
C2_10 Al6 C4_10 62.3(4) . . ?
C1_10 Al6 C4_10 62.3(4) . . ?
C3_10 Al6 C4_10 37.1(3) . . ?
C5_10 Al6 C4_10 36.8(3) . . ?
C2_10 Al6 C4_5 95.3(2) . . ?
C1_10 Al6 C4_5 122.8(3) . . ?
C3_10 Al6 C4_5 102.8(2) . . ?
C5_10 Al6 C4_5 157.8(3) . . ?
C4_10 Al6 C4_5 137.1(3) . . ?
C5_53 Al6 Al5 162.4(4) . . ?
C1_53 Al6 Al5 155.4(4) . . ?
C2_10 Al6 Al5 173.8(3) . . ?
C4_53 Al6 Al5 126.5(4) . . ?
C1_10 Al6 Al5 136.0(3) . . ?
C3_10 Al6 Al5 147.4(2) . . ?
C2_53 Al6 Al5 122.8(3) . . ?
C3_53 Al6 Al5 111.2(4) . . ?
C5_10 Al6 Al5 114.8(3) . . ?
C4_10 Al6 Al5 119.5(3) . . ?
C4_5 Al6 Al5 86.85(10) . . ?
C3_11 Al7 C4_11 38.09(15) . . ?
C3_11 Al7 C2_11 38.17(18) . . ?
C4_11 Al7 C2_11 63.52(16) . . ?
C3_11 Al7 C5_11 62.73(14) . . ?
C4_11 Al7 C5_11 37.35(14) . . ?
C2_11 Al7 C5_11 62.50(18) . . ?
C3_11 Al7 C1_11 62.81(16) . . ?
C4_11 Al7 C1_11 62.00(15) . . ?
C2_11 Al7 C1_11 37.87(19) . . ?
C5_11 Al7 C1_11 36.14(18) . . ?
C3_11 Al7 C2_7 102.90(16) . . ?
C4_11 Al7 C2_7 101.01(15) . . ?
C2_11 Al7 C2_7 134.9(2) . . ?
C5_11 Al7 C2_7 130.43(17) . . ?
C1_11 Al7 C2_7 162.87(15) . . ?
C3_11 Al7 C3_7 97.77(15) . . ?
C4_11 Al7 C3_7 117.65(15) . . ?
C2_11 Al7 C3_7 112.73(19) . . ?
C5_11 Al7 C3_7 154.97(16) . . ?
C1_11 Al7 C3_7 149.91(19) . . ?
C2_7 Al7 C3_7 34.16(16) . . ?
C3_11 Al7 Al8 169.72(13) . . ?
C4_11 Al7 Al8 148.92(12) . . ?
C2_11 Al7 Al8 132.12(14) . . ?
C5_11 Al7 Al8 118.67(12) . . ?
C1_11 Al7 Al8 111.69(11) . . ?
C2_7 Al7 Al8 83.86(11) . . ?
C3_7 Al7 Al8 83.43(10) . . ?
C1_8 Al8 C5_8 37.52(18) . . ?
C1_8 Al8 C2_8 37.55(16) . . ?
C5_8 Al8 C2_8 62.23(19) . . ?
C1_8 Al8 C4_8 61.62(16) . . ?
C5_8 Al8 C4_8 37.16(16) . . ?
C2_8 Al8 C4_8 60.55(17) . . ?
C1_8 Al8 C3_8 60.93(14) . . ?
C5_8 Al8 C3_8 60.78(16) . . ?
C2_8 Al8 C3_8 35.94(15) . . ?
C4_8 Al8 C3_8 35.31(17) . . ?
C1_8 Al8 C5_7 97.05(15) . . ?
C5_8 Al8 C5_7 103.92(17) . . ?
C2_8 Al8 C5_7 124.23(16) . . ?
C4_8 Al8 C5_7 138.36(18) . . ?
C3_8 Al8 C5_7 157.86(15) . . ?
C1_8 Al8 Al7 170.05(14) . . ?
C5_8 Al8 Al7 149.10(14) . . ?
C2_8 Al8 Al7 133.04(13) . . ?
C4_8 Al8 Al7 119.39(12) . . ?
C3_8 Al8 Al7 113.49(11) . . ?
C5_7 Al8 Al7 87.89(11) . . ?
O1_38 Al9 O1_30 92.1(6) . . ?
O1_38 Al9 O1_45 118.6(10) . . ?
O1_30 Al9 O1_45 111.3(12) . . ?
O1_38 Al9 O1_39 118.5(8) . . ?
O1_30 Al9 O1_39 120.7(9) . . ?
O1_45 Al9 O1_39 97.2(10) . . ?
O1_31 Al9 O1_47 110.9(17) . . ?
O1_31 Al9 O1_48 96.6(11) . . ?
O1_47 Al9 O1_48 96.0(16) . . ?
O1_44 Al9 O1_28 111.0(14) . . ?
O1_44 Al9 O1_25 97.7(11) . . ?
O1_28 Al9 O1_25 111.4(9) . . ?
O1_54 Al9 O1_49 108.7(12) . . ?
O1_57 Al10 O1_41 116.8(19) . . ?
O1_57 Al10 O1_32 109(2) . . ?
O1_41 Al10 O1_32 107(2) . . ?
O1_24 Al10 O1_22 107.5(6) . . ?
O1_24 Al10 O1_21 107.2(8) . . ?
O1_22 Al10 O1_21 114.1(5) . . ?
O1_24 Al10 O1_23 114.2(10) . . ?
O1_22 Al10 O1_23 108.8(6) . . ?
O1_21 Al10 O1_23 105.2(7) . . ?
O1_55 Al11 O1_33 108.0(19) . . ?
O1_55 Al11 O1_42 116.2(19) . . ?
O1_33 Al11 O1_42 106.3(15) . . ?
O1_13 Al11 O1_14 109.0(3) . . ?
O1_13 Al11 O1_15 106.6(3) . . ?
O1_14 Al11 O1_15 113.4(4) . . ?
O1_13 Al11 O1_16 114.9(9) . . ?
O1_14 Al11 O1_16 106.8(8) . . ?
O1_15 Al11 O1_16 106.5(9) . . ?
O1_35 Al12 O1_37 115.6(5) . . ?
O1_17 Al12 O1_19 109.1(3) . . ?
O1_17 Al12 O1_20 108.6(3) . . ?
O1_19 Al12 O1_20 110.2(2) . . ?
O1_17 Al12 O1_18 112.9(2) . . ?
O1_19 Al12 O1_18 108.3(2) . . ?
O1_20 Al12 O1_18 107.76(19) . . ?
O1_35 Al12 O1_34 109.5(5) . . ?
O1_37 Al12 O1_34 104.9(4) . . ?
O1_35 Al12 O1_43 109.6(9) . . ?
O1_37 Al12 O1_43 106.1(11) . . ?
O1_34 Al12 O1_43 111.0(10) . . ?
C5_56 Al2 C4_56 39.8(8) . . ?
C5_56 Al2 C1_56 39.3(5) . . ?
C4_56 Al2 C1_56 64.0(10) . . ?
C5_3 Al2 C1_3 37.2(3) . . ?
C5_3 Al2 C4_3 37.1(2) . . ?
C1_3 Al2 C4_3 61.3(3) . . ?
C5_3 Al2 C2_3 61.6(2) . . ?
C1_3 Al2 C2_3 36.6(3) . . ?
C4_3 Al2 C2_3 60.6(2) . . ?
C5_3 Al2 C3_3 61.1(2) . . ?
C1_3 Al2 C3_3 60.2(3) . . ?
C4_3 Al2 C3_3 36.3(2) . . ?
C2_3 Al2 C3_3 35.6(2) . . ?
C5_3 Al2 C5_4 93.0(2) . . ?
C1_3 Al2 C5_4 106.8(3) . . ?
C4_3 Al2 C5_4 115.8(2) . . ?
C2_3 Al2 C5_4 142.6(2) . . ?
C3_3 Al2 C5_4 151.6(2) . . ?
C5_56 Al2 C2_56 62.3(6) . . ?
C4_56 Al2 C2_56 60.3(8) . . ?
C1_56 Al2 C2_56 35.9(5) . . ?
C5_56 Al2 C3_56 62.8(7) . . ?
C4_56 Al2 C3_56 36.2(6) . . ?
C1_56 Al2 C3_56 60.6(6) . . ?
C2_56 Al2 C3_56 34.7(4) . . ?
C5_3 Al2 C1_4 97.2(2) . . ?
C1_3 Al2 C1_4 127.8(3) . . ?
C4_3 Al2 C1_4 99.4(2) . . ?
C2_3 Al2 C1_4 158.0(2) . . ?
C3_3 Al2 C1_4 131.0(3) . . ?
C5_4 Al2 C1_4 34.74(13) . . ?
C2_1 C1_1 C5_1 107.8(3) . . ?
C2_1 C1_1 Al4 72.9(2) . . ?
C5_1 C1_1 Al4 68.0(2) . . ?
C2_1 C1_1 H1_1 126.1 . . ?
C5_1 C1_1 H1_1 126.1 . . ?
Al4 C1_1 H1_1 124.5 . . ?
C1_1 C2_1 C3_1 108.4(4) . . ?
C1_1 C2_1 Al4 71.4(2) . . ?
C3_1 C2_1 Al4 68.3(2) . . ?
C1_1 C2_1 H2_1 125.8 . . ?
C3_1 C2_1 H2_1 125.8 . . ?
Al4 C2_1 H2_1 125.8 . . ?
C4_1 C3_1 C2_1 107.8(4) . . ?
C4_1 C3_1 Al4 69.2(2) . . ?
C2_1 C3_1 Al4 75.3(2) . . ?
C4_1 C3_1 H3_1 126.0 . . ?
C2_1 C3_1 H3_1 126.0 . . ?
Al4 C3_1 H3_1 126.0 . . ?
C3_1 C4_1 C5_1 108.2(3) . . ?
C3_1 C4_1 Al4 73.4(2) . . ?
C5_1 C4_1 Al4 72.3(2) . . ?
C3_1 C4_1 H4_1 125.7 . . ?
C5_1 C4_1 H4_1 125.7 . . ?
Al4 C4_1 H4_1 125.7 . . ?
C4_1 C5_1 C1_1 107.9(4) . . ?
C4_1 C5_1 Al4 69.8(2) . . ?
C1_1 C5_1 Al4 75.2(2) . . ?
C4_1 C5_1 H5_1 125.9 . . ?
C1_1 C5_1 H5_1 125.9 . . ?
Al4 C5_1 H5_1 125.9 . . ?
C5_2 C1_2 C2_2 107.1(7) . . ?
C5_2 C1_2 H1_2 126.4 . . ?
C2_2 C1_2 H1_2 126.4 . . ?
C1_2 C2_2 C3_2 108.9(7) . . ?
C1_2 C2_2 Al3 99.9(5) . . ?
C3_2 C2_2 Al3 79.6(4) . . ?
C1_2 C2_2 H2_2 125.5 . . ?
C3_2 C2_2 H2_2 125.5 . . ?
Al3 C2_2 H2_2 90.5 . . ?
C4_2 C3_2 C2_2 107.6(7) . . ?
C4_2 C3_2 Al3 102.5(5) . . ?
C2_2 C3_2 Al3 67.1(4) . . ?
C4_2 C3_2 H3_2 126.2 . . ?
C2_2 C3_2 H3_2 126.2 . . ?
Al3 C3_2 H3_2 98.4 . . ?
C3_2 C4_2 C5_2 107.2(7) . . ?
C3_2 C4_2 H4_2 126.4 . . ?
C5_2 C4_2 H4_2 126.4 . . ?
C1_2 C5_2 C4_2 109.1(7) . . ?
C1_2 C5_2 Al4 97.4(5) . . ?
C4_2 C5_2 Al4 84.0(5) . . ?
C1_2 C5_2 H5_2 125.5 . . ?
C4_2 C5_2 H5_2 125.5 . . ?
Al4 C5_2 H5_2 88.8 . . ?
C2_3 C1_3 C5_3 108.5(7) . . ?
C2_3 C1_3 Al2 73.5(6) . . ?
C5_3 C1_3 Al2 70.6(7) . . ?
C2_3 C1_3 H1_3 125.7 . . ?
C5_3 C1_3 H1_3 125.7 . . ?
Al2 C1_3 H1_3 125.7 . . ?
C3_3 C2_3 C1_3 107.8(6) . . ?
C3_3 C2_3 Al2 72.8(4) . . ?
C1_3 C2_3 Al2 69.9(7) . . ?
C3_3 C2_3 H2_3 126.1 . . ?
C1_3 C2_3 H2_3 126.1 . . ?
Al2 C2_3 H2_3 126.1 . . ?
C2_3 C3_3 C4_3 108.7(5) . . ?
C2_3 C3_3 Al2 71.6(4) . . ?
C4_3 C3_3 Al2 69.9(3) . . ?
C2_3 C3_3 H3_3 125.6 . . ?
C4_3 C3_3 H3_3 125.6 . . ?
Al2 C3_3 H3_3 125.6 . . ?
C3_3 C4_3 C5_3 107.9(5) . . ?
C3_3 C4_3 Al2 73.8(3) . . ?
C5_3 C4_3 Al2 70.1(3) . . ?
C3_3 C4_3 H4_3 125.9 . . ?
C5_3 C4_3 H4_3 125.9 . . ?
Al2 C4_3 H4_3 125.9 . . ?
C1_3 C5_3 C4_3 107.2(6) . . ?
C1_3 C5_3 Al2 72.2(7) . . ?
C4_3 C5_3 Al2 72.7(3) . . ?
C1_3 C5_3 H5_3 126.2 . . ?
C4_3 C5_3 H5_3 126.2 . . ?
Al2 C5_3 H5_3 126.2 . . ?
C2_4 C1_4 C5_4 108.1(3) . . ?
C2_4 C1_4 Al2 102.9(2) . . ?
C5_4 C1_4 Al2 69.0(2) . . ?
C2_4 C1_4 H1_4 126.0 . . ?
C5_4 C1_4 H1_4 126.0 . . ?
Al2 C1_4 H1_4 96.6 . . ?
C1_4 C2_4 C3_4 108.3(3) . . ?
C1_4 C2_4 H2_4 125.8 . . ?
C3_4 C2_4 H2_4 125.8 . . ?
C2_4 C3_4 C4_4 108.0(3) . . ?
C2_4 C3_4 Al1 86.6(2) . . ?
C4_4 C3_4 Al1 95.5(3) . . ?
C2_4 C3_4 H3_4 126.0 . . ?
C4_4 C3_4 H3_4 126.0 . . ?
Al1 C3_4 H3_4 88.1 . . ?
C5_4 C4_4 C3_4 107.7(4) . . ?
C5_4 C4_4 H4_4 126.2 . . ?
C3_4 C4_4 H4_4 126.2 . . ?
C4_4 C5_4 C1_4 107.9(3) . . ?
C4_4 C5_4 Al2 101.9(3) . . ?
C1_4 C5_4 Al2 76.3(2) . . ?
C4_4 C5_4 H5_4 126.0 . . ?
C1_4 C5_4 H5_4 126.0 . . ?
Al2 C5_4 H5_4 91.6 . . ?
C5_5 C1_5 C2_5 108.9(4) . . ?
C5_5 C1_5 Al5 98.5(3) . . ?
C2_5 C1_5 Al5 83.0(3) . . ?
C5_5 C1_5 H1_5 125.6 . . ?
C2_5 C1_5 H1_5 125.6 . . ?
Al5 C1_5 H1_5 88.7 . . ?
C3_5 C2_5 C1_5 107.5(4) . . ?
C3_5 C2_5 H2_5 126.3 . . ?
C1_5 C2_5 H2_5 126.3 . . ?
C2_5 C3_5 C4_5 108.0(4) . . ?
C2_5 C3_5 H3_5 126.0 . . ?
C4_5 C3_5 H3_5 126.0 . . ?
C5_5 C4_5 C3_5 108.0(4) . . ?
C5_5 C4_5 Al6 99.3(2) . . ?
C3_5 C4_5 Al6 82.1(2) . . ?
C5_5 C4_5 H4_5 126.0 . . ?
C3_5 C4_5 H4_5 126.0 . . ?
Al6 C4_5 H4_5 88.8 . . ?
C1_5 C5_5 C4_5 107.5(4) . . ?
C1_5 C5_5 H5_5 126.2 . . ?
C4_5 C5_5 H5_5 126.2 . . ?
C2_6 C1_6 C5_6 108.4(4) . . ?
C2_6 C1_6 Al5 70.1(2) . . ?
C5_6 C1_6 Al5 75.0(2) . . ?
C2_6 C1_6 H1_6 125.7 . . ?
C5_6 C1_6 H1_6 125.7 . . ?
Al5 C1_6 H1_6 125.7 . . ?
C1_6 C2_6 C3_6 108.7(4) . . ?
C1_6 C2_6 Al5 72.9(2) . . ?
C3_6 C2_6 Al5 72.9(2) . . ?
C1_6 C2_6 H2_6 125.5 . . ?
C3_6 C2_6 H2_6 125.5 . . ?
Al5 C2_6 H2_6 125.5 . . ?
C2_6 C3_6 C4_6 107.2(4) . . ?
C2_6 C3_6 Al5 69.7(2) . . ?
C4_6 C3_6 Al5 74.7(2) . . ?
C2_6 C3_6 H3_6 126.2 . . ?
C4_6 C3_6 H3_6 126.2 . . ?
Al5 C3_6 H3_6 126.2 . . ?
C5_6 C4_6 C3_6 107.2(4) . . ?
C5_6 C4_6 Al5 71.8(2) . . ?
C3_6 C4_6 Al5 68.5(2) . . ?
C5_6 C4_6 H4_6 126.4 . . ?
C3_6 C4_6 H4_6 126.4 . . ?
Al5 C4_6 H4_6 126.4 . . ?
C1_6 C5_6 C4_6 108.6(4) . . ?
C1_6 C5_6 Al5 68.9(2) . . ?
C4_6 C5_6 Al5 72.5(2) . . ?
C1_6 C5_6 H5_6 125.7 . . ?
C4_6 C5_6 H5_6 125.7 . . ?
Al5 C5_6 H5_6 125.7 . . ?
C5_7 C1_7 C2_7 107.1(4) . . ?
C5_7 C1_7 H1_7 126.4 . . ?
C2_7 C1_7 H1_7 126.4 . . ?
C3_7 C2_7 C1_7 106.1(4) . . ?
C3_7 C2_7 Al7 73.0(2) . . ?
C1_7 C2_7 Al7 102.4(3) . . ?
C3_7 C2_7 H2_7 127.0 . . ?
C1_7 C2_7 H2_7 127.0 . . ?
Al7 C2_7 H2_7 93.7 . . ?
C4_7 C3_7 C2_7 109.0(4) . . ?
C4_7 C3_7 Al7 102.7(3) . . ?
C2_7 C3_7 Al7 72.8(2) . . ?
C4_7 C3_7 H3_7 125.5 . . ?
C2_7 C3_7 H3_7 125.5 . . ?
Al7 C3_7 H3_7 93.8 . . ?
C5_7 C4_7 C3_7 109.4(4) . . ?
C5_7 C4_7 H4_7 125.3 . . ?
C3_7 C4_7 H4_7 125.3 . . ?
C4_7 C5_7 C1_7 108.4(4) . . ?
C4_7 C5_7 Al8 92.2(3) . . ?
C1_7 C5_7 Al8 90.6(3) . . ?
C4_7 C5_7 H5_7 125.8 . . ?
C1_7 C5_7 H5_7 125.8 . . ?
Al8 C5_7 H5_7 87.6 . . ?
C5_8 C1_8 C2_8 108.3(4) . . ?
C5_8 C1_8 Al8 71.9(2) . . ?
C2_8 C1_8 Al8 73.7(2) . . ?
C5_8 C1_8 H1_8 125.7 . . ?
C2_8 C1_8 H1_8 125.7 . . ?
Al8 C1_8 H1_8 125.7 . . ?
C3_8 C2_8 C1_8 107.4(4) . . ?
C3_8 C2_8 Al8 75.0(2) . . ?
C1_8 C2_8 Al8 68.8(2) . . ?
C3_8 C2_8 H2_8 126.2 . . ?
C1_8 C2_8 H2_8 126.2 . . ?
Al8 C2_8 H2_8 126.2 . . ?
C4_8 C3_8 C2_8 108.9(4) . . ?
C4_8 C3_8 Al8 71.0(2) . . ?
C2_8 C3_8 Al8 69.1(2) . . ?
C4_8 C3_8 H3_8 125.6 . . ?
C2_8 C3_8 H3_8 125.6 . . ?
Al8 C3_8 H3_8 125.6 . . ?
C3_8 C4_8 C5_8 108.0(4) . . ?
C3_8 C4_8 Al8 73.7(2) . . ?
C5_8 C4_8 Al8 68.0(2) . . ?
C3_8 C4_8 H4_8 126.0 . . ?
C5_8 C4_8 H4_8 126.0 . . ?
Al8 C4_8 H4_8 126.0 . . ?
C1_8 C5_8 C4_8 107.5(4) . . ?
C1_8 C5_8 Al8 70.6(2) . . ?
C4_8 C5_8 Al8 74.8(2) . . ?
C1_8 C5_8 H5_8 126.0 . . ?
C4_8 C5_8 H5_8 126.0 . . ?
Al8 C5_8 H5_8 126.0 . . ?
C5_9 C1_9 C2_9 108.1(7) . . ?
C5_9 C1_9 C10_9 125.0(7) . . ?
C2_9 C1_9 C10_9 126.8(8) . . ?
C5_9 C1_9 Al3 72.3(5) . . ?
C2_9 C1_9 Al3 67.6(5) . . ?
C10_9 C1_9 Al3 127.7(8) . . ?
C3_9 C2_9 C1_9 108.1(7) . . ?
C3_9 C2_9 C9_9 126.1(9) . . ?
C1_9 C2_9 C9_9 125.5(9) . . ?
C3_9 C2_9 Al3 69.1(5) . . ?
C1_9 C2_9 Al3 74.8(6) . . ?
C9_9 C2_9 Al3 125.8(8) . . ?
C2_9 C3_9 C4_9 107.6(6) . . ?
C2_9 C3_9 C8_9 126.5(9) . . ?
C4_9 C3_9 C8_9 125.7(9) . . ?
C2_9 C3_9 Al3 72.4(5) . . ?
C4_9 C3_9 Al3 71.6(4) . . ?
C8_9 C3_9 Al3 124.8(7) . . ?
C5_9 C4_9 C3_9 106.6(6) . . ?
C5_9 C4_9 C7_9 127.8(8) . . ?
C3_9 C4_9 C7_9 125.2(8) . . ?
C5_9 C4_9 Al3 75.5(4) . . ?
C3_9 C4_9 Al3 68.7(4) . . ?
C7_9 C4_9 Al3 126.6(5) . . ?
C1_9 C5_9 C4_9 109.6(6) . . ?
C1_9 C5_9 C6_9 124.9(7) . . ?
C4_9 C5_9 C6_9 125.5(7) . . ?
C1_9 C5_9 Al3 71.8(5) . . ?
C4_9 C5_9 Al3 67.4(4) . . ?
C6_9 C5_9 Al3 127.9(5) . . ?
C5_9 C6_9 H6A_9 109.5 . . ?
C5_9 C6_9 H6B_9 109.5 . . ?
H6A_9 C6_9 H6B_9 109.5 . . ?
C5_9 C6_9 H6C_9 109.5 . . ?
H6A_9 C6_9 H6C_9 109.5 . . ?
H6B_9 C6_9 H6C_9 109.5 . . ?
C4_9 C7_9 H7A_9 109.5 . . ?
C4_9 C7_9 H7B_9 109.5 . . ?
H7A_9 C7_9 H7B_9 109.5 . . ?
C4_9 C7_9 H7C_9 109.5 . . ?
H7A_9 C7_9 H7C_9 109.5 . . ?
H7B_9 C7_9 H7C_9 109.5 . . ?
C3_9 C8_9 H8A_9 109.5 . . ?
C3_9 C8_9 H8B_9 109.5 . . ?
H8A_9 C8_9 H8B_9 109.5 . . ?
C3_9 C8_9 H8C_9 109.5 . . ?
H8A_9 C8_9 H8C_9 109.5 . . ?
H8B_9 C8_9 H8C_9 109.5 . . ?
C2_9 C9_9 H9A_9 109.5 . . ?
C2_9 C9_9 H9B_9 109.5 . . ?
H9A_9 C9_9 H9B_9 109.5 . . ?
C2_9 C9_9 H9C_9 109.5 . . ?
H9A_9 C9_9 H9C_9 109.5 . . ?
H9B_9 C9_9 H9C_9 109.5 . . ?
C1_9 C10_9 H10A_9 109.5 . . ?
C1_9 C10_9 H10B_9 109.5 . . ?
H10A_9 C10_9 H10B_9 109.5 . . ?
C1_9 C10_9 H10C_9 109.5 . . ?
H10A_9 C10_9 H10C_9 109.5 . . ?
H10B_9 C10_9 H10C_9 109.5 . . ?
C5_10 C1_10 C2_10 107.3(7) . . ?
C5_10 C1_10 C10_10 125.1(10) . . ?
C2_10 C1_10 C10_10 127.5(10) . . ?
C5_10 C1_10 Al6 73.5(6) . . ?
C2_10 C1_10 Al6 69.8(4) . . ?
C10_10 C1_10 Al6 124.8(7) . . ?
C3_10 C2_10 C1_10 108.0(6) . . ?
C3_10 C2_10 C9_10 127.6(9) . . ?
C1_10 C2_10 C9_10 124.2(9) . . ?
C3_10 C2_10 Al6 72.2(4) . . ?
C1_10 C2_10 Al6 71.7(4) . . ?
C9_10 C2_10 Al6 125.2(5) . . ?
C2_10 C3_10 C4_10 108.5(7) . . ?
C2_10 C3_10 C8_10 125.4(8) . . ?
C4_10 C3_10 C8_10 125.9(8) . . ?
C2_10 C3_10 Al6 70.2(4) . . ?
C4_10 C3_10 Al6 73.8(7) . . ?
C8_10 C3_10 Al6 126.1(6) . . ?
C3_10 C4_10 C5_10 107.8(8) . . ?
C3_10 C4_10 C7_10 124.8(9) . . ?
C5_10 C4_10 C7_10 127.5(9) . . ?
C3_10 C4_10 Al6 69.1(6) . . ?
C5_10 C4_10 Al6 71.3(8) . . ?
C7_10 C4_10 Al6 125.4(11) . . ?
C1_10 C5_10 C4_10 108.4(8) . . ?
C1_10 C5_10 C6_10 127.4(10) . . ?
C4_10 C5_10 C6_10 124.2(10) . . ?
C1_10 C5_10 Al6 69.4(6) . . ?
C4_10 C5_10 Al6 71.9(8) . . ?
C6_10 C5_10 Al6 124.5(9) . . ?
C5_10 C6_10 H6A_10 109.5 . . ?
C5_10 C6_10 H6B_10 109.5 . . ?
H6A_10 C6_10 H6B_10 109.5 . . ?
C5_10 C6_10 H6C_10 109.5 . . ?
H6A_10 C6_10 H6C_10 109.5 . . ?
H6B_10 C6_10 H6C_10 109.5 . . ?
C4_10 C7_10 H7A_10 109.5 . . ?
C4_10 C7_10 H7B_10 109.5 . . ?
H7A_10 C7_10 H7B_10 109.5 . . ?
C4_10 C7_10 H7C_10 109.5 . . ?
H7A_10 C7_10 H7C_10 109.5 . . ?
H7B_10 C7_10 H7C_10 109.5 . . ?
C3_10 C8_10 H8A_10 109.5 . . ?
C3_10 C8_10 H8B_10 109.5 . . ?
H8A_10 C8_10 H8B_10 109.5 . . ?
C3_10 C8_10 H8C_10 109.5 . . ?
H8A_10 C8_10 H8C_10 109.5 . . ?
H8B_10 C8_10 H8C_10 109.5 . . ?
C2_10 C9_10 H9A_10 109.5 . . ?
C2_10 C9_10 H9B_10 109.5 . . ?
H9A_10 C9_10 H9B_10 109.5 . . ?
C2_10 C9_10 H9C_10 109.5 . . ?
H9A_10 C9_10 H9C_10 109.5 . . ?
H9B_10 C9_10 H9C_10 109.5 . . ?
C1_10 C10_10 H10A_10 109.5 . . ?
C1_10 C10_10 H10B_10 109.5 . . ?
H10A_10 C10_10 H10B_10 109.5 . . ?
C1_10 C10_10 H10C_10 109.5 . . ?
H10A_10 C10_10 H10C_10 109.5 . . ?
H10B_10 C10_10 H10C_10 109.5 . . ?
C5_11 C1_11 C2_11 108.0(4) . . ?
C5_11 C1_11 C10_11 125.1(6) . . ?
C2_11 C1_11 C10_11 126.8(6) . . ?
C5_11 C1_11 Al7 71.1(2) . . ?
C2_11 C1_11 Al7 68.6(2) . . ?
C10_11 C1_11 Al7 124.3(3) . . ?
C3_11 C2_11 C1_11 107.0(4) . . ?
C3_11 C2_11 C9_11 125.8(6) . . ?
C1_11 C2_11 C9_11 127.0(6) . . ?
C3_11 C2_11 Al7 70.0(2) . . ?
C1_11 C2_11 Al7 73.5(2) . . ?
C9_11 C2_11 Al7 126.1(3) . . ?
C4_11 C3_11 C2_11 108.0(4) . . ?
C4_11 C3_11 C8_11 125.2(5) . . ?
C2_11 C3_11 C8_11 126.7(5) . . ?
C4_11 C3_11 Al7 71.5(2) . . ?
C2_11 C3_11 Al7 71.8(2) . . ?
C8_11 C3_11 Al7 125.6(3) . . ?
C5_11 C4_11 C3_11 108.0(4) . . ?
C5_11 C4_11 C7_11 126.9(4) . . ?
C3_11 C4_11 C7_11 124.9(4) . . ?
C5_11 C4_11 Al7 73.4(2) . . ?
C3_11 C4_11 Al7 70.4(2) . . ?
C7_11 C4_11 Al7 125.9(3) . . ?
C1_11 C5_11 C4_11 109.0(4) . . ?
C1_11 C5_11 C6_11 127.4(5) . . ?
C4_11 C5_11 C6_11 123.6(5) . . ?
C1_11 C5_11 Al7 72.7(2) . . ?
C4_11 C5_11 Al7 69.2(2) . . ?
C6_11 C5_11 Al7 124.3(3) . . ?
C5_11 C6_11 H6A_11 109.5 . . ?
C5_11 C6_11 H6B_11 109.5 . . ?
H6A_11 C6_11 H6B_11 109.5 . . ?
C5_11 C6_11 H6C_11 109.5 . . ?
H6A_11 C6_11 H6C_11 109.5 . . ?
H6B_11 C6_11 H6C_11 109.5 . . ?
C4_11 C7_11 H7A_11 109.5 . . ?
C4_11 C7_11 H7B_11 109.5 . . ?
H7A_11 C7_11 H7B_11 109.5 . . ?
C4_11 C7_11 H7C_11 109.5 . . ?
H7A_11 C7_11 H7C_11 109.5 . . ?
H7B_11 C7_11 H7C_11 109.5 . . ?
C3_11 C8_11 H8A_11 109.5 . . ?
C3_11 C8_11 H8B_11 109.5 . . ?
H8A_11 C8_11 H8B_11 109.5 . . ?
C3_11 C8_11 H8C_11 109.5 . . ?
H8A_11 C8_11 H8C_11 109.5 . . ?
H8B_11 C8_11 H8C_11 109.5 . . ?
C2_11 C9_11 H9A_11 109.5 . . ?
C2_11 C9_11 H9B_11 109.5 . . ?
H9A_11 C9_11 H9B_11 109.5 . . ?
C2_11 C9_11 H9C_11 109.5 . . ?
H9A_11 C9_11 H9C_11 109.5 . . ?
H9B_11 C9_11 H9C_11 109.5 . . ?
C1_11 C10_11 H10A_11 109.5 . . ?
C1_11 C10_11 H10B_11 109.5 . . ?
H10A_11 C10_11 H10B_11 109.5 . . ?
C1_11 C10_11 H10C_11 109.5 . . ?
H10A_11 C10_11 H10C_11 109.5 . . ?
H10B_11 C10_11 H10C_11 109.5 . . ?
C2_12 C1_12 C5_12 107.1(4) . . ?
C2_12 C1_12 C10_12 126.8(5) . . ?
C5_12 C1_12 C10_12 126.0(4) . . ?
C2_12 C1_12 Al1 72.7(2) . . ?
C5_12 C1_12 Al1 70.6(2) . . ?
C10_12 C1_12 Al1 125.3(3) . . ?
C3_12 C2_12 C1_12 107.8(4) . . ?
C3_12 C2_12 C9_12 127.7(4) . . ?
C1_12 C2_12 C9_12 124.5(5) . . ?
C3_12 C2_12 Al1 73.0(2) . . ?
C1_12 C2_12 Al1 69.0(2) . . ?
C9_12 C2_12 Al1 123.8(3) . . ?
C4_12 C3_12 C2_12 109.0(4) . . ?
C4_12 C3_12 C8_12 125.3(5) . . ?
C2_12 C3_12 C8_12 125.7(5) . . ?
C4_12 C3_12 Al1 70.5(2) . . ?
C2_12 C3_12 Al1 69.8(2) . . ?
C8_12 C3_12 Al1 125.0(3) . . ?
C3_12 C4_12 C5_12 108.6(4) . . ?
C3_12 C4_12 C7_12 125.3(5) . . ?
C5_12 C4_12 C7_12 126.0(5) . . ?
C3_12 C4_12 Al1 73.0(2) . . ?
C5_12 C4_12 Al1 68.9(2) . . ?
C7_12 C4_12 Al1 127.2(3) . . ?
C4_12 C5_12 C1_12 107.6(4) . . ?
C4_12 C5_12 C6_12 125.2(5) . . ?
C1_12 C5_12 C6_12 127.2(5) . . ?
C4_12 C5_12 Al1 73.1(2) . . ?
C1_12 C5_12 Al1 70.3(2) . . ?
C6_12 C5_12 Al1 124.7(3) . . ?
C5_12 C6_12 H6A_12 109.5 . . ?
C5_12 C6_12 H6B_12 109.5 . . ?
H6A_12 C6_12 H6B_12 109.5 . . ?
C5_12 C6_12 H6C_12 109.5 . . ?
H6A_12 C6_12 H6C_12 109.5 . . ?
H6B_12 C6_12 H6C_12 109.5 . . ?
C4_12 C7_12 H7A_12 109.5 . . ?
C4_12 C7_12 H7B_12 109.5 . . ?
H7A_12 C7_12 H7B_12 109.5 . . ?
C4_12 C7_12 H7C_12 109.5 . . ?
H7A_12 C7_12 H7C_12 109.5 . . ?
H7B_12 C7_12 H7C_12 109.5 . . ?
C3_12 C8_12 H8A_12 109.5 . . ?
C3_12 C8_12 H8B_12 109.5 . . ?
H8A_12 C8_12 H8B_12 109.5 . . ?
C3_12 C8_12 H8C_12 109.5 . . ?
H8A_12 C8_12 H8C_12 109.5 . . ?
H8B_12 C8_12 H8C_12 109.5 . . ?
C2_12 C9_12 H9A_12 109.5 . . ?
C2_12 C9_12 H9B_12 109.5 . . ?
H9A_12 C9_12 H9B_12 109.5 . . ?
C2_12 C9_12 H9C_12 109.5 . . ?
H9A_12 C9_12 H9C_12 109.5 . . ?
H9B_12 C9_12 H9C_12 109.5 . . ?
C1_12 C10_12 H10A_12 109.5 . . ?
C1_12 C10_12 H10B_12 109.5 . . ?
H10A_12 C10_12 H10B_12 109.5 . . ?
C1_12 C10_12 H10C_12 109.5 . . ?
H10A_12 C10_12 H10C_12 109.5 . . ?
H10B_12 C10_12 H10C_12 109.5 . . ?
C1_13 O1_13 Al11 146.7(2) . . ?
O1_13 C1_13 C3_13 111.0(3) . . ?
O1_13 C1_13 C2_13 110.9(2) . . ?
C3_13 C1_13 C2_13 108.9(3) . . ?
O1_13 C1_13 C4_13 108.5(3) . . ?
C3_13 C1_13 C4_13 109.0(3) . . ?
C2_13 C1_13 C4_13 108.4(3) . . ?
F3_13 C2_13 F1_13 107.5(3) . . ?
F3_13 C2_13 F2_13 107.8(3) . . ?
F1_13 C2_13 F2_13 107.3(3) . . ?
F3_13 C2_13 C1_13 110.1(3) . . ?
F1_13 C2_13 C1_13 111.2(3) . . ?
F2_13 C2_13 C1_13 112.8(3) . . ?
F4_13 C3_13 F5_13 107.8(3) . . ?
F4_13 C3_13 F6_13 107.5(3) . . ?
F5_13 C3_13 F6_13 106.6(3) . . ?
F4_13 C3_13 C1_13 110.7(3) . . ?
F5_13 C3_13 C1_13 111.4(3) . . ?
F6_13 C3_13 C1_13 112.7(3) . . ?
F9_13 C4_13 F8_13 108.1(3) . . ?
F9_13 C4_13 F7_13 107.1(3) . . ?
F8_13 C4_13 F7_13 107.4(3) . . ?
F9_13 C4_13 C1_13 111.0(3) . . ?
F8_13 C4_13 C1_13 113.1(3) . . ?
F7_13 C4_13 C1_13 110.1(3) . . ?
C1_14 O1_14 Al11 145.2(7) . . ?
O1_14 C1_14 C2_14 112.5(5) . . ?
O1_14 C1_14 C3_14 106.5(6) . . ?
C2_14 C1_14 C3_14 109.5(5) . . ?
O1_14 C1_14 C4_14 109.8(5) . . ?
C2_14 C1_14 C4_14 109.0(5) . . ?
C3_14 C1_14 C4_14 109.5(4) . . ?
F1_14 C2_14 F3_14 105.2(7) . . ?
F1_14 C2_14 F2_14 107.3(7) . . ?
F3_14 C2_14 F2_14 108.2(6) . . ?
F1_14 C2_14 C1_14 112.2(6) . . ?
F3_14 C2_14 C1_14 111.3(5) . . ?
F2_14 C2_14 C1_14 112.3(5) . . ?
F5_14 C3_14 F6_14 107.6(6) . . ?
F5_14 C3_14 F4_14 108.1(6) . . ?
F6_14 C3_14 F4_14 107.7(7) . . ?
F5_14 C3_14 C1_14 111.2(5) . . ?
F6_14 C3_14 C1_14 112.7(6) . . ?
F4_14 C3_14 C1_14 109.3(5) . . ?
F9_14 C4_14 F7_14 106.2(5) . . ?
F9_14 C4_14 F8_14 108.8(5) . . ?
F7_14 C4_14 F8_14 107.9(5) . . ?
F9_14 C4_14 C1_14 110.0(5) . . ?
F7_14 C4_14 C1_14 111.1(5) . . ?
F8_14 C4_14 C1_14 112.6(5) . . ?
C1_15 O1_15 Al11 144.7(7) . . ?
O1_15 C1_15 C2_15 111.5(5) . . ?
O1_15 C1_15 C4_15 107.5(6) . . ?
C2_15 C1_15 C4_15 109.3(4) . . ?
O1_15 C1_15 C3_15 111.6(5) . . ?
C2_15 C1_15 C3_15 108.3(4) . . ?
C4_15 C1_15 C3_15 108.7(4) . . ?
F1_15 C2_15 F3_15 107.0(5) . . ?
F1_15 C2_15 F2_15 108.0(5) . . ?
F3_15 C2_15 F2_15 106.8(5) . . ?
F1_15 C2_15 C1_15 111.1(5) . . ?
F3_15 C2_15 C1_15 110.6(4) . . ?
F2_15 C2_15 C1_15 113.1(4) . . ?
F4_15 C3_15 F6_15 108.1(5) . . ?
F4_15 C3_15 F5_15 108.6(6) . . ?
F6_15 C3_15 F5_15 107.9(6) . . ?
F4_15 C3_15 C1_15 109.9(5) . . ?
F6_15 C3_15 C1_15 112.7(5) . . ?
F5_15 C3_15 C1_15 109.6(6) . . ?
F9_15 C4_15 F8_15 107.7(5) . . ?
F9_15 C4_15 F7_15 107.0(5) . . ?
F8_15 C4_15 F7_15 108.0(5) . . ?
F9_15 C4_15 C1_15 110.7(5) . . ?
F8_15 C4_15 C1_15 112.8(5) . . ?
F7_15 C4_15 C1_15 110.3(5) . . ?
C1_16 O1_16 Al11 145(2) . . ?
O1_16 C1_16 C4_16 111.0(15) . . ?
O1_16 C1_16 C3_16 107.1(14) . . ?
C4_16 C1_16 C3_16 109.4(9) . . ?
O1_16 C1_16 C2_16 112.0(13) . . ?
C4_16 C1_16 C2_16 109.0(9) . . ?
C3_16 C1_16 C2_16 108.2(8) . . ?
F1_16 C2_16 F3_16 108.0(8) . . ?
F1_16 C2_16 F2_16 106.1(9) . . ?
F3_16 C2_16 F2_16 111.3(13) . . ?
F1_16 C2_16 C1_16 111.4(7) . . ?
F3_16 C2_16 C1_16 109.6(11) . . ?
F2_16 C2_16 C1_16 110.4(12) . . ?
F5_16 C3_16 F6_16 107.1(7) . . ?
F5_16 C3_16 F4_16 108.7(8) . . ?
F6_16 C3_16 F4_16 107.7(13) . . ?
F5_16 C3_16 C1_16 111.6(7) . . ?
F6_16 C3_16 C1_16 112.5(10) . . ?
F4_16 C3_16 C1_16 109.1(10) . . ?
F8_16 C4_16 F7_16 104.8(8) . . ?
F8_16 C4_16 F9_16 108.6(11) . . ?
F7_16 C4_16 F9_16 109.2(8) . . ?
F8_16 C4_16 C1_16 113.3(10) . . ?
F7_16 C4_16 C1_16 110.0(7) . . ?
F9_16 C4_16 C1_16 110.8(11) . . ?
C1_17 O1_17 Al12 146.4(7) . . ?
O1_17 C1_17 C4_17 111.9(5) . . ?
O1_17 C1_17 C3_17 110.0(5) . . ?
C4_17 C1_17 C3_17 108.8(4) . . ?
O1_17 C1_17 C2_17 106.4(5) . . ?
C4_17 C1_17 C2_17 108.8(4) . . ?
C3_17 C1_17 C2_17 110.9(4) . . ?
F1_17 C2_17 F3_17 109.6(5) . . ?
F1_17 C2_17 F2_17 108.6(4) . . ?
F3_17 C2_17 F2_17 105.2(6) . . ?
F1_17 C2_17 C1_17 111.8(4) . . ?
F3_17 C2_17 C1_17 111.5(5) . . ?
F2_17 C2_17 C1_17 109.8(4) . . ?
F6_17 C3_17 F4_17 107.3(4) . . ?
F6_17 C3_17 F5_17 108.0(4) . . ?
F4_17 C3_17 F5_17 106.9(4) . . ?
F6_17 C3_17 C1_17 113.4(4) . . ?
F4_17 C3_17 C1_17 109.9(4) . . ?
F5_17 C3_17 C1_17 111.0(4) . . ?
F9_17 C4_17 F8_17 108.4(4) . . ?
F9_17 C4_17 F7_17 107.0(4) . . ?
F8_17 C4_17 F7_17 106.8(4) . . ?
F9_17 C4_17 C1_17 111.1(4) . . ?
F8_17 C4_17 C1_17 112.6(4) . . ?
F7_17 C4_17 C1_17 110.6(4) . . ?
C1_18 O1_18 Al12 148.4(4) . . ?
O1_18 C1_18 C2_18 112.4(5) . . ?
O1_18 C1_18 C4_18 107.4(5) . . ?
C2_18 C1_18 C4_18 108.9(5) . . ?
O1_18 C1_18 C3_18 110.8(5) . . ?
C2_18 C1_18 C3_18 108.7(5) . . ?
C4_18 C1_18 C3_18 108.5(4) . . ?
F1_18 C2_18 F2_18 107.1(5) . . ?
F1_18 C2_18 F3_18 105.4(6) . . ?
F2_18 C2_18 F3_18 108.9(7) . . ?
F1_18 C2_18 C1_18 110.7(5) . . ?
F2_18 C2_18 C1_18 113.4(5) . . ?
F3_18 C2_18 C1_18 111.0(6) . . ?
F6_18 C3_18 F4_18 108.6(4) . . ?
F6_18 C3_18 F5_18 107.5(4) . . ?
F4_18 C3_18 F5_18 106.1(4) . . ?
F6_18 C3_18 C1_18 113.4(4) . . ?
F4_18 C3_18 C1_18 110.4(4) . . ?
F5_18 C3_18 C1_18 110.6(4) . . ?
F9_18 C4_18 F8_18 108.2(4) . . ?
F9_18 C4_18 F7_18 106.7(5) . . ?
F8_18 C4_18 F7_18 106.5(4) . . ?
F9_18 C4_18 C1_18 111.6(4) . . ?
F8_18 C4_18 C1_18 113.1(5) . . ?
F7_18 C4_18 C1_18 110.4(4) . . ?
C1_19 O1_19 Al12 149.2(5) . . ?
O1_19 C1_19 C4_19 111.9(5) . . ?
O1_19 C1_19 C2_19 107.2(5) . . ?
C4_19 C1_19 C2_19 108.5(5) . . ?
O1_19 C1_19 C3_19 110.6(5) . . ?
C4_19 C1_19 C3_19 109.9(5) . . ?
C2_19 C1_19 C3_19 108.7(5) . . ?
F3_19 C2_19 F2_19 107.5(4) . . ?
F3_19 C2_19 F1_19 106.6(6) . . ?
F2_19 C2_19 F1_19 108.0(6) . . ?
F3_19 C2_19 C1_19 110.8(4) . . ?
F2_19 C2_19 C1_19 113.3(4) . . ?
F1_19 C2_19 C1_19 110.4(6) . . ?
F5_19 C3_19 F4_19 107.0(7) . . ?
F5_19 C3_19 F6_19 106.3(6) . . ?
F4_19 C3_19 F6_19 107.9(5) . . ?
F5_19 C3_19 C1_19 111.6(5) . . ?
F4_19 C3_19 C1_19 110.7(5) . . ?
F6_19 C3_19 C1_19 112.9(6) . . ?
F9_19 C4_19 F8_19 108.7(7) . . ?
F9_19 C4_19 F7_19 108.3(6) . . ?
F8_19 C4_19 F7_19 107.6(6) . . ?
F9_19 C4_19 C1_19 111.1(5) . . ?
F8_19 C4_19 C1_19 112.1(5) . . ?
F7_19 C4_19 C1_19 108.9(7) . . ?
C1_20 O1_20 Al12 143.3(4) . . ?
O1_20 C1_20 C3_20 107.7(4) . . ?
O1_20 C1_20 C2_20 110.6(5) . . ?
C3_20 C1_20 C2_20 109.4(5) . . ?
O1_20 C1_20 C4_20 110.8(5) . . ?
C3_20 C1_20 C4_20 108.7(4) . . ?
C2_20 C1_20 C4_20 109.6(4) . . ?
F3_20 C2_20 F1_20 107.2(5) . . ?
F3_20 C2_20 F2_20 108.0(5) . . ?
F1_20 C2_20 F2_20 107.9(5) . . ?
F3_20 C2_20 C1_20 110.5(5) . . ?
F1_20 C2_20 C1_20 111.2(5) . . ?
F2_20 C2_20 C1_20 111.9(5) . . ?
F5_20 C3_20 F6_20 108.2(5) . . ?
F5_20 C3_20 F4_20 107.5(4) . . ?
F6_20 C3_20 F4_20 106.6(4) . . ?
F5_20 C3_20 C1_20 111.4(4) . . ?
F6_20 C3_20 C1_20 112.3(4) . . ?
F4_20 C3_20 C1_20 110.6(5) . . ?
F7_20 C4_20 F9_20 107.8(4) . . ?
F7_20 C4_20 F8_20 108.1(4) . . ?
F9_20 C4_20 F8_20 107.0(4) . . ?
F7_20 C4_20 C1_20 112.1(4) . . ?
F9_20 C4_20 C1_20 110.0(4) . . ?
F8_20 C4_20 C1_20 111.7(4) . . ?
C1_21 O1_21 Al10 145.8(11) . . ?
O1_21 C1_21 C3_21 111.8(7) . . ?
O1_21 C1_21 C2_21 107.9(7) . . ?
C3_21 C1_21 C2_21 108.8(5) . . ?
O1_21 C1_21 C4_21 110.9(7) . . ?
C3_21 C1_21 C4_21 108.2(4) . . ?
C2_21 C1_21 C4_21 109.2(5) . . ?
F3_21 C2_21 F2_21 107.6(6) . . ?
F3_21 C2_21 F1_21 108.4(5) . . ?
F2_21 C2_21 F1_21 107.5(5) . . ?
F3_21 C2_21 C1_21 110.5(5) . . ?
F2_21 C2_21 C1_21 112.8(5) . . ?
F1_21 C2_21 C1_21 109.9(5) . . ?
F4_21 C3_21 F6_21 108.2(4) . . ?
F4_21 C3_21 F5_21 106.5(4) . . ?
F6_21 C3_21 F5_21 107.0(4) . . ?
F4_21 C3_21 C1_21 110.4(4) . . ?
F6_21 C3_21 C1_21 113.3(4) . . ?
F5_21 C3_21 C1_21 111.1(4) . . ?
F9_21 C4_21 F8_21 108.8(6) . . ?
F9_21 C4_21 F7_21 107.5(6) . . ?
F8_21 C4_21 F7_21 108.4(6) . . ?
F9_21 C4_21 C1_21 110.0(5) . . ?
F8_21 C4_21 C1_21 112.1(6) . . ?
F7_21 C4_21 C1_21 110.0(5) . . ?
C1_22 O1_22 Al10 147.7(2) . . ?
O1_22 C1_22 C3_22 111.3(3) . . ?
O1_22 C1_22 C2_22 110.6(3) . . ?
C3_22 C1_22 C2_22 108.9(4) . . ?
O1_22 C1_22 C4_22 108.2(3) . . ?
C3_22 C1_22 C4_22 108.8(3) . . ?
C2_22 C1_22 C4_22 109.0(4) . . ?
F3_22 C2_22 F1_22 107.9(5) . . ?
F3_22 C2_22 F2_22 107.7(5) . . ?
F1_22 C2_22 F2_22 108.2(5) . . ?
F3_22 C2_22 C1_22 109.7(4) . . ?
F1_22 C2_22 C1_22 110.7(4) . . ?
F2_22 C2_22 C1_22 112.6(4) . . ?
F5_22 C3_22 F4_22 106.6(4) . . ?
F5_22 C3_22 F6_22 107.8(4) . . ?
F4_22 C3_22 F6_22 107.3(4) . . ?
F5_22 C3_22 C1_22 111.6(4) . . ?
F4_22 C3_22 C1_22 110.7(4) . . ?
F6_22 C3_22 C1_22 112.6(4) . . ?
F9_22 C4_22 F8_22 108.7(4) . . ?
F9_22 C4_22 F7_22 107.3(4) . . ?
F8_22 C4_22 F7_22 107.7(4) . . ?
F9_22 C4_22 C1_22 110.2(4) . . ?
F8_22 C4_22 C1_22 112.2(4) . . ?
F7_22 C4_22 C1_22 110.6(4) . . ?
C1_23 O1_23 Al10 145.1(14) . . ?
O1_23 C1_23 C2_23 111.7(10) . . ?
O1_23 C1_23 C4_23 111.7(10) . . ?
C2_23 C1_23 C4_23 109.5(7) . . ?
O1_23 C1_23 C3_23 105.6(10) . . ?
C2_23 C1_23 C3_23 108.9(7) . . ?
C4_23 C1_23 C3_23 109.4(7) . . ?
F3_23 C2_23 F1_23 106.4(7) . . ?
F3_23 C2_23 F2_23 107.9(9) . . ?
F1_23 C2_23 F2_23 106.6(10) . . ?
F3_23 C2_23 C1_23 111.6(8) . . ?
F1_23 C2_23 C1_23 110.7(7) . . ?
F2_23 C2_23 C1_23 113.3(10) . . ?
F4_23 C3_23 F5_23 107.8(7) . . ?
F4_23 C3_23 F6_23 109.1(8) . . ?
F5_23 C3_23 F6_23 107.4(8) . . ?
F4_23 C3_23 C1_23 111.3(7) . . ?
F5_23 C3_23 C1_23 109.5(7) . . ?
F6_23 C3_23 C1_23 111.6(8) . . ?
F9_23 C4_23 F7_23 107.6(7) . . ?
F9_23 C4_23 F8_23 107.2(7) . . ?
F7_23 C4_23 F8_23 107.1(7) . . ?
F9_23 C4_23 C1_23 110.4(7) . . ?
F7_23 C4_23 C1_23 111.4(7) . . ?
F8_23 C4_23 C1_23 112.9(7) . . ?
C1_24 O1_24 Al10 147.1(14) . . ?
O1_24 C1_24 C2_24 113.2(10) . . ?
O1_24 C1_24 C3_24 108.7(10) . . ?
C2_24 C1_24 C3_24 108.8(7) . . ?
O1_24 C1_24 C4_24 108.7(11) . . ?
C2_24 C1_24 C4_24 108.4(8) . . ?
C3_24 C1_24 C4_24 109.0(7) . . ?
F3_24 C2_24 F1_24 104.1(9) . . ?
F3_24 C2_24 F2_24 108.7(9) . . ?
F1_24 C2_24 F2_24 108.1(7) . . ?
F3_24 C2_24 C1_24 112.3(8) . . ?
F1_24 C2_24 C1_24 113.4(8) . . ?
F2_24 C2_24 C1_24 110.0(8) . . ?
F4_24 C3_24 F5_24 107.6(6) . . ?
F4_24 C3_24 F6_24 109.0(7) . . ?
F5_24 C3_24 F6_24 106.7(8) . . ?
F4_24 C3_24 C1_24 111.4(7) . . ?
F5_24 C3_24 C1_24 110.9(6) . . ?
F6_24 C3_24 C1_24 111.0(8) . . ?
F7_24 C4_24 F8_24 103.9(7) . . ?
F7_24 C4_24 F9_24 111.0(10) . . ?
F8_24 C4_24 F9_24 108.5(9) . . ?
F7_24 C4_24 C1_24 111.4(7) . . ?
F8_24 C4_24 C1_24 114.6(9) . . ?
F9_24 C4_24 C1_24 107.4(8) . . ?
C1_25 O1_25 Al9 152.7(12) . . ?
O1_25 C1_25 C3_25 113.6(10) . . ?
O1_25 C1_25 C4_25 107.8(10) . . ?
C3_25 C1_25 C4_25 108.8(8) . . ?
O1_25 C1_25 C2_25 109.8(10) . . ?
C3_25 C1_25 C2_25 109.5(7) . . ?
C4_25 C1_25 C2_25 107.2(8) . . ?
F3_25 C2_25 F1_25 110.7(9) . . ?
F3_25 C2_25 F2_25 105.3(8) . . ?
F1_25 C2_25 F2_25 112.6(8) . . ?
F3_25 C2_25 C1_25 108.7(7) . . ?
F1_25 C2_25 C1_25 109.4(7) . . ?
F2_25 C2_25 C1_25 109.9(8) . . ?
F4_25 C3_25 F5_25 114.8(10) . . ?
F4_25 C3_25 F6_25 114.2(11) . . ?
F5_25 C3_25 F6_25 93.3(9) . . ?
F4_25 C3_25 C1_25 110.3(8) . . ?
F5_25 C3_25 C1_25 112.3(9) . . ?
F6_25 C3_25 C1_25 111.1(10) . . ?
F8_25 C4_25 F7_25 110.0(10) . . ?
F8_25 C4_25 F9_25 108.8(11) . . ?
F7_25 C4_25 F9_25 104.0(10) . . ?
F8_25 C4_25 C1_25 117.2(9) . . ?
F7_25 C4_25 C1_25 110.1(9) . . ?
F9_25 C4_25 C1_25 105.8(8) . . ?
C1_28 O1_28 Al9 148.2(16) . . ?
O1_28 C1_28 C2_28 114.9(15) . . ?
O1_28 C1_28 C3_28 107.6(13) . . ?
C2_28 C1_28 C3_28 111.6(11) . . ?
O1_28 C1_28 C4_28 111.1(15) . . ?
C2_28 C1_28 C4_28 107.2(11) . . ?
C3_28 C1_28 C4_28 103.9(10) . . ?
F2_28 C2_28 F3_28 110.9(12) . . ?
F2_28 C2_28 F1_28 111.0(13) . . ?
F3_28 C2_28 F1_28 108.7(12) . . ?
F2_28 C2_28 C1_28 111.6(12) . . ?
F3_28 C2_28 C1_28 109.0(11) . . ?
F1_28 C2_28 C1_28 105.6(12) . . ?
F5_28 C3_28 F4_28 129.5(15) . . ?
F5_28 C3_28 F6_28 109.7(14) . . ?
F4_28 C3_28 F6_28 95.7(14) . . ?
F5_28 C3_28 C1_28 107.7(11) . . ?
F4_28 C3_28 C1_28 100.4(11) . . ?
F6_28 C3_28 C1_28 113.3(15) . . ?
F8_28 C4_28 F9_28 105.4(13) . . ?
F8_28 C4_28 F7_28 106.9(13) . . ?
F9_28 C4_28 F7_28 105.4(13) . . ?
F8_28 C4_28 C1_28 114.1(12) . . ?
F9_28 C4_28 C1_28 111.9(13) . . ?
F7_28 C4_28 C1_28 112.4(11) . . ?
C1_27 O1_27 Al9 149.5(10) . . ?
O1_27 C1_27 C2_27 113.2(12) . . ?
O1_27 C1_27 C3_27 111.1(11) . . ?
C2_27 C1_27 C3_27 111.5(11) . . ?
O1_27 C1_27 C4_27 107.1(11) . . ?
C2_27 C1_27 C4_27 108.3(11) . . ?
C3_27 C1_27 C4_27 105.3(11) . . ?
F2_27 C2_27 F1_27 105.9(11) . . ?
F2_27 C2_27 F3_27 106.7(11) . . ?
F1_27 C2_27 F3_27 104.4(11) . . ?
F2_27 C2_27 C1_27 114.6(11) . . ?
F1_27 C2_27 C1_27 110.0(11) . . ?
F3_27 C2_27 C1_27 114.5(11) . . ?
F6_27 C3_27 F4_27 109.3(12) . . ?
F6_27 C3_27 F5_27 108.4(12) . . ?
F4_27 C3_27 F5_27 103.3(12) . . ?
F6_27 C3_27 C1_27 114.1(12) . . ?
F4_27 C3_27 C1_27 110.3(10) . . ?
F5_27 C3_27 C1_27 110.8(11) . . ?
F9_27 C4_27 F7_27 104.1(13) . . ?
F9_27 C4_27 F8_27 106.3(13) . . ?
F7_27 C4_27 F8_27 108.1(13) . . ?
F9_27 C4_27 C1_27 110.4(11) . . ?
F7_27 C4_27 C1_27 116.0(12) . . ?
F8_27 C4_27 C1_27 111.3(11) . . ?
C1_30 O1_30 Al9 154.1(14) . . ?
O1_30 C1_30 C4_30 111.6(12) . . ?
O1_30 C1_30 C3_30 112.4(12) . . ?
C4_30 C1_30 C3_30 110.8(11) . . ?
O1_30 C1_30 C2_30 106.6(11) . . ?
C4_30 C1_30 C2_30 108.7(11) . . ?
C3_30 C1_30 C2_30 106.4(11) . . ?
F3_30 C2_30 F2_30 117.1(13) . . ?
F3_30 C2_30 F1_30 109.1(15) . . ?
F2_30 C2_30 F1_30 96.3(12) . . ?
F3_30 C2_30 C1_30 112.0(11) . . ?
F2_30 C2_30 C1_30 118.6(12) . . ?
F1_30 C2_30 C1_30 100.4(11) . . ?
F4_30 C3_30 F5_30 104.4(14) . . ?
F4_30 C3_30 F6_30 119.3(13) . . ?
F5_30 C3_30 F6_30 102.7(12) . . ?
F4_30 C3_30 C1_30 111.3(12) . . ?
F5_30 C3_30 C1_30 108.3(11) . . ?
F6_30 C3_30 C1_30 109.8(11) . . ?
F8_30 C4_30 F9_30 108.8(11) . . ?
F8_30 C4_30 F7_30 109.0(13) . . ?
F9_30 C4_30 F7_30 89.3(12) . . ?
F8_30 C4_30 C1_30 117.9(11) . . ?
F9_30 C4_30 C1_30 118.8(11) . . ?
F7_30 C4_30 C1_30 109.1(11) . . ?
C1_31 O1_31 Al9 150.9(17) . . ?
O1_31 C1_31 C4_31 110.0(12) . . ?
O1_31 C1_31 C3_31 110.2(14) . . ?
C4_31 C1_31 C3_31 109.8(9) . . ?
O1_31 C1_31 C2_31 108.0(12) . . ?
C4_31 C1_31 C2_31 110.0(9) . . ?
C3_31 C1_31 C2_31 108.9(9) . . ?
F3_31 C2_31 F1_31 114.7(11) . . ?
F3_31 C2_31 F2_31 108.1(11) . . ?
F1_31 C2_31 F2_31 107.2(11) . . ?
F3_31 C2_31 C1_31 110.8(10) . . ?
F1_31 C2_31 C1_31 106.9(10) . . ?
F2_31 C2_31 C1_31 108.9(10) . . ?
F6_31 C3_31 F4_31 104.9(13) . . ?
F6_31 C3_31 F5_31 109.9(12) . . ?
F4_31 C3_31 F5_31 107.2(12) . . ?
F6_31 C3_31 C1_31 112.8(11) . . ?
F4_31 C3_31 C1_31 111.1(12) . . ?
F5_31 C3_31 C1_31 110.7(10) . . ?
F9_46 F5_31 C3_31 127(2) . . ?
F8_31 C4_31 F9_31 107.5(13) . . ?
F8_31 C4_31 F7_31 102.5(12) . . ?
F9_31 C4_31 F7_31 111.7(12) . . ?
F8_31 C4_31 C1_31 113.6(12) . . ?
F9_31 C4_31 C1_31 111.9(9) . . ?
F7_31 C4_31 C1_31 109.3(9) . . ?
C1_32 O1_32 Al10 147(3) . . ?
O1_32 C1_32 C4_32 108(2) . . ?
O1_32 C1_32 C2_32 105(2) . . ?
C4_32 C1_32 C2_32 110.9(12) . . ?
O1_32 C1_32 C3_32 110(2) . . ?
C4_32 C1_32 C3_32 111.5(12) . . ?
C2_32 C1_32 C3_32 111.4(12) . . ?
F2_32 C2_32 F3_32 106.4(15) . . ?
F2_32 C2_32 F1_32 102.1(14) . . ?
F3_32 C2_32 F1_32 108.4(14) . . ?
F2_32 C2_32 C1_32 117.5(15) . . ?
F3_32 C2_32 C1_32 111.6(12) . . ?
F1_32 C2_32 C1_32 110.2(11) . . ?
F4_32 C3_32 F5_32 104.1(13) . . ?
F4_32 C3_32 F6_32 109.0(13) . . ?
F5_32 C3_32 F6_32 107.5(11) . . ?
F4_32 C3_32 C1_32 112.2(13) . . ?
F5_32 C3_32 C1_32 109.1(11) . . ?
F6_32 C3_32 C1_32 114.4(12) . . ?
F7_32 C4_32 F9_32 108.5(14) . . ?
F7_32 C4_32 F8_32 103.6(14) . . ?
F9_32 C4_32 F8_32 107.9(14) . . ?
F7_32 C4_32 C1_32 109.9(12) . . ?
F9_32 C4_32 C1_32 115.1(15) . . ?
F8_32 C4_32 C1_32 111.3(13) . . ?
C1_33 O1_33 Al11 147(2) . . ?
O1_33 C1_33 C3_33 108.6(15) . . ?
O1_33 C1_33 C4_33 109.5(16) . . ?
C3_33 C1_33 C4_33 110.0(9) . . ?
O1_33 C1_33 C2_33 110.0(16) . . ?
C3_33 C1_33 C2_33 109.0(9) . . ?
C4_33 C1_33 C2_33 109.7(9) . . ?
F2_33 C2_33 F1_33 105.2(7) . . ?
F2_33 C2_33 F3_33 108.8(12) . . ?
F1_33 C2_33 F3_33 111.2(8) . . ?
F2_33 C2_33 C1_33 112.8(10) . . ?
F1_33 C2_33 C1_33 110.2(7) . . ?
F3_33 C2_33 C1_33 108.7(11) . . ?
F5_33 C3_33 F6_33 108.0(7) . . ?
F5_33 C3_33 F4_33 109.6(8) . . ?
F6_33 C3_33 F4_33 107.0(12) . . ?
F5_33 C3_33 C1_33 110.3(7) . . ?
F6_33 C3_33 C1_33 111.5(11) . . ?
F4_33 C3_33 C1_33 110.4(10) . . ?
F8_33 C4_33 F7_33 106.3(10) . . ?
F8_33 C4_33 F9_33 105.2(14) . . ?
F7_33 C4_33 F9_33 109.3(8) . . ?
F8_33 C4_33 C1_33 114.3(11) . . ?
F7_33 C4_33 C1_33 110.5(7) . . ?
F9_33 C4_33 C1_33 111.0(11) . . ?
C1_34 O1_34 Al12 146.3(8) . . ?
O1_34 C1_34 C3_34 110.1(10) . . ?
O1_34 C1_34 C2_34 106.9(9) . . ?
C3_34 C1_34 C2_34 109.8(10) . . ?
O1_34 C1_34 C4_34 109.5(9) . . ?
C3_34 C1_34 C4_34 110.6(10) . . ?
C2_34 C1_34 C4_34 109.8(9) . . ?
F3_34 C2_34 F1_34 107.8(10) . . ?
F3_34 C2_34 F2_34 106.9(9) . . ?
F1_34 C2_34 F2_34 107.4(9) . . ?
F3_34 C2_34 C1_34 112.5(9) . . ?
F1_34 C2_34 C1_34 111.0(9) . . ?
F2_34 C2_34 C1_34 111.0(9) . . ?
F4_34 C3_34 F5_34 106.3(11) . . ?
F4_34 C3_34 F6_34 106.4(10) . . ?
F5_34 C3_34 F6_34 107.2(10) . . ?
F4_34 C3_34 C1_34 111.8(10) . . ?
F5_34 C3_34 C1_34 112.3(10) . . ?
F6_34 C3_34 C1_34 112.3(10) . . ?
F9_34 C4_34 F7_34 108.9(9) . . ?
F9_34 C4_34 F8_34 107.6(10) . . ?
F7_34 C4_34 F8_34 107.2(9) . . ?
F9_34 C4_34 C1_34 111.4(9) . . ?
F7_34 C4_34 C1_34 110.0(9) . . ?
F8_34 C4_34 C1_34 111.5(9) . . ?
C1_35 O1_35 Al12 146.9(9) . . ?
O1_35 C1_35 C3_35 109.5(11) . . ?
O1_35 C1_35 C2_35 107.4(10) . . ?
C3_35 C1_35 C2_35 110.5(11) . . ?
O1_35 C1_35 C4_35 110.6(11) . . ?
C3_35 C1_35 C4_35 109.7(12) . . ?
C2_35 C1_35 C4_35 109.2(10) . . ?
F1_35 C2_35 F3_35 108.3(10) . . ?
F1_35 C2_35 F2_35 107.5(9) . . ?
F3_35 C2_35 F2_35 107.8(9) . . ?
F1_35 C2_35 C1_35 110.6(9) . . ?
F3_35 C2_35 C1_35 111.4(9) . . ?
F2_35 C2_35 C1_35 111.1(10) . . ?
F4_35 C3_35 F5_35 105.5(13) . . ?
F4_35 C3_35 F6_35 109.1(12) . . ?
F5_35 C3_35 F6_35 108.0(13) . . ?
F4_35 C3_35 C1_35 112.2(11) . . ?
F5_35 C3_35 C1_35 110.8(12) . . ?
F6_35 C3_35 C1_35 111.0(11) . . ?
F9_35 C4_35 F7_35 110.2(15) . . ?
F9_35 C4_35 F8_35 109.0(17) . . ?
F7_35 C4_35 F8_35 107.5(12) . . ?
F9_35 C4_35 C1_35 107.8(14) . . ?
F7_35 C4_35 C1_35 111.2(12) . . ?
F8_35 C4_35 C1_35 111.0(11) . . ?
C1_36 O1_36 Al12 140(4) . . ?
O1_36 C1_36 C3_36 111(3) . . ?
O1_36 C1_36 C2_36 108(3) . . ?
C3_36 C1_36 C2_36 110(2) . . ?
O1_36 C1_36 C4_36 104(3) . . ?
C3_36 C1_36 C4_36 114(2) . . ?
C2_36 C1_36 C4_36 108(2) . . ?
F3_36 C2_36 F2_36 111(3) . . ?
F3_36 C2_36 F1_36 110(3) . . ?
F2_36 C2_36 F1_36 106(3) . . ?
F3_36 C2_36 C1_36 112(3) . . ?
F2_36 C2_36 C1_36 109(3) . . ?
F1_36 C2_36 C1_36 108(3) . . ?
F6_36 C3_36 F4_36 106(3) . . ?
F6_36 C3_36 F5_36 104(3) . . ?
F4_36 C3_36 F5_36 106(3) . . ?
F6_36 C3_36 C1_36 114(3) . . ?
F4_36 C3_36 C1_36 111(3) . . ?
F5_36 C3_36 C1_36 114(3) . . ?
F8_36 C4_36 F7_36 112(3) . . ?
F8_36 C4_36 F9_36 105(3) . . ?
F7_36 C4_36 F9_36 107(3) . . ?
F8_36 C4_36 C1_36 116(3) . . ?
F7_36 C4_36 C1_36 111(3) . . ?
F9_36 C4_36 C1_36 107(3) . . ?
C1_37 O1_37 Al12 146.2(9) . . ?
O1_37 C1_37 C2_37 112.1(10) . . ?
O1_37 C1_37 C4_37 109.8(10) . . ?
C2_37 C1_37 C4_37 111.4(9) . . ?
O1_37 C1_37 C3_37 105.8(9) . . ?
C2_37 C1_37 C3_37 109.0(9) . . ?
C4_37 C1_37 C3_37 108.7(9) . . ?
F3_37 C2_37 F2_37 107.6(9) . . ?
F3_37 C2_37 F1_37 106.2(10) . . ?
F2_37 C2_37 F1_37 108.1(9) . . ?
F3_37 C2_37 C1_37 109.8(9) . . ?
F2_37 C2_37 C1_37 111.2(9) . . ?
F1_37 C2_37 C1_37 113.7(10) . . ?
F4_37 C3_37 F5_37 110.5(11) . . ?
F4_37 C3_37 F6_37 107.2(8) . . ?
F5_37 C3_37 F6_37 107.3(13) . . ?
F4_37 C3_37 C1_37 110.2(9) . . ?
F5_37 C3_37 C1_37 110.3(11) . . ?
F6_37 C3_37 C1_37 111.2(9) . . ?
F7_37 C4_37 F9_37 110.3(9) . . ?
F7_37 C4_37 F8_37 110.5(10) . . ?
F9_37 C4_37 F8_37 104.5(9) . . ?
F7_37 C4_37 C1_37 111.7(9) . . ?
F9_37 C4_37 C1_37 108.5(8) . . ?
F8_37 C4_37 C1_37 111.2(9) . . ?
C1_38 O1_38 Al9 148.5(10) . . ?
O1_38 C1_38 C4_38 111.1(11) . . ?
O1_38 C1_38 C3_38 110.9(11) . . ?
C4_38 C1_38 C3_38 109.9(10) . . ?
O1_38 C1_38 C2_38 109.2(11) . . ?
C4_38 C1_38 C2_38 111.1(10) . . ?
C3_38 C1_38 C2_38 104.5(11) . . ?
F2_38 C2_38 F1_38 102.8(13) . . ?
F2_38 C2_38 F3_38 110.8(13) . . ?
F1_38 C2_38 F3_38 112.2(13) . . ?
F2_38 C2_38 C1_38 114.2(13) . . ?
F1_38 C2_38 C1_38 109.4(11) . . ?
F3_38 C2_38 C1_38 107.5(11) . . ?
F7_39 F1_38 C2_38 119.8(14) . . ?
C2_38 F3_38 F4_39 139.9(11) . . ?
F5_38 C3_38 F4_38 108.5(14) . . ?
F5_38 C3_38 F6_38 112.2(15) . . ?
F4_38 C3_38 F6_38 118.7(15) . . ?
F5_38 C3_38 C1_38 109.9(12) . . ?
F4_38 C3_38 C1_38 106.1(12) . . ?
F6_38 C3_38 C1_38 100.7(12) . . ?
F8_38 C4_38 F7_38 104.1(13) . . ?
F8_38 C4_38 F9_38 108.4(12) . . ?
F7_38 C4_38 F9_38 108.6(13) . . ?
F8_38 C4_38 C1_38 113.6(12) . . ?
F7_38 C4_38 C1_38 111.2(12) . . ?
F9_38 C4_38 C1_38 110.6(11) . . ?
C1_39 O1_39 Al9 149.3(15) . . ?
O1_39 C1_39 C4_39 110.7(13) . . ?
O1_39 C1_39 C3_39 110.4(11) . . ?
C4_39 C1_39 C3_39 108.0(10) . . ?
O1_39 C1_39 C2_39 108.2(13) . . ?
C4_39 C1_39 C2_39 109.9(10) . . ?
C3_39 C1_39 C2_39 109.5(10) . . ?
F2_39 C2_39 F1_39 104.4(14) . . ?
F2_39 C2_39 F3_39 105.0(14) . . ?
F1_39 C2_39 F3_39 120.7(13) . . ?
F2_39 C2_39 C1_39 111.0(14) . . ?
F1_39 C2_39 C1_39 106.7(10) . . ?
F3_39 C2_39 C1_39 108.9(10) . . ?
F6_39 C3_39 F4_39 111.2(11) . . ?
F6_39 C3_39 F5_39 100.5(11) . . ?
F4_39 C3_39 F5_39 107.3(11) . . ?
F6_39 C3_39 C1_39 116.2(11) . . ?
F4_39 C3_39 C1_39 112.2(10) . . ?
F5_39 C3_39 C1_39 108.3(10) . . ?
C3_39 F4_39 F3_38 137.7(11) . . ?
F9_39 C4_39 F8_39 117.7(12) . . ?
F9_39 C4_39 F7_39 93.8(12) . . ?
F8_39 C4_39 F7_39 102.9(11) . . ?
F9_39 C4_39 C1_39 114.6(11) . . ?
F8_39 C4_39 C1_39 116.7(10) . . ?
F7_39 C4_39 C1_39 106.5(10) . . ?
F1_38 F7_39 C4_39 141.9(15) . . ?
C1_41 O1_41 Al10 148(4) . . ?
O1_41 C1_41 C2_41 110(2) . . ?
O1_41 C1_41 C4_41 110(2) . . ?
C2_41 C1_41 C4_41 109.7(14) . . ?
O1_41 C1_41 C3_41 109(2) . . ?
C2_41 C1_41 C3_41 109.1(14) . . ?
C4_41 C1_41 C3_41 109.1(13) . . ?
F3_41 C2_41 F2_41 107.5(19) . . ?
F3_41 C2_41 F1_41 107.2(17) . . ?
F2_41 C2_41 F1_41 107.7(18) . . ?
F3_41 C2_41 C1_41 110.2(15) . . ?
F2_41 C2_41 C1_41 113.7(19) . . ?
F1_41 C2_41 C1_41 110.3(15) . . ?
F6_41 C3_41 F4_41 109.8(14) . . ?
F6_41 C3_41 F5_41 109.2(14) . . ?
F4_41 C3_41 F5_41 104.5(15) . . ?
F6_41 C3_41 C1_41 111.6(15) . . ?
F4_41 C3_41 C1_41 110.8(14) . . ?
F5_41 C3_41 C1_41 110.6(12) . . ?
F9_41 C4_41 F7_41 108.5(16) . . ?
F9_41 C4_41 F8_41 106.6(14) . . ?
F7_41 C4_41 F8_41 108.7(16) . . ?
F9_41 C4_41 C1_41 109.7(13) . . ?
F7_41 C4_41 C1_41 110.5(14) . . ?
F8_41 C4_41 C1_41 112.8(15) . . ?
C1_42 O1_42 Al11 155(3) . . ?
O1_42 C1_42 C3_42 109.0(18) . . ?
O1_42 C1_42 C4_42 111.6(17) . . ?
C3_42 C1_42 C4_42 109.4(13) . . ?
O1_42 C1_42 C2_42 109.0(16) . . ?
C3_42 C1_42 C2_42 109.8(12) . . ?
C4_42 C1_42 C2_42 108.0(12) . . ?
F3_42 C2_42 F1_42 105.5(15) . . ?
F3_42 C2_42 F2_42 110.6(14) . . ?
F1_42 C2_42 F2_42 105.9(13) . . ?
F3_42 C2_42 C1_42 110.9(13) . . ?
F1_42 C2_42 C1_42 111.2(13) . . ?
F2_42 C2_42 C1_42 112.3(13) . . ?
F4_42 C3_42 F6_42 110.3(15) . . ?
F4_42 C3_42 F5_42 99.1(18) . . ?
F6_42 C3_42 F5_42 105.4(19) . . ?
F4_42 C3_42 C1_42 113.3(14) . . ?
F6_42 C3_42 C1_42 113.1(13) . . ?
F5_42 C3_42 C1_42 114.5(15) . . ?
F9_42 C4_42 F8_42 108(2) . . ?
F9_42 C4_42 F7_42 107.1(16) . . ?
F8_42 C4_42 F7_42 106.3(19) . . ?
F9_42 C4_42 C1_42 113.5(17) . . ?
F8_42 C4_42 C1_42 111.4(19) . . ?
F7_42 C4_42 C1_42 110.4(13) . . ?
C1_43 O1_43 Al12 149(2) . . ?
O1_43 C1_43 C3_43 111.9(17) . . ?
O1_43 C1_43 C4_43 109.7(16) . . ?
C3_43 C1_43 C4_43 109.0(11) . . ?
O1_43 C1_43 C2_43 110.1(16) . . ?
C3_43 C1_43 C2_43 108.5(11) . . ?
C4_43 C1_43 C2_43 107.7(11) . . ?
F1_43 C2_43 F3_43 114.4(12) . . ?
F1_43 C2_43 F2_43 121.7(13) . . ?
F3_43 C2_43 F2_43 100.6(11) . . ?
F1_43 C2_43 C1_43 105.8(11) . . ?
F3_43 C2_43 C1_43 106.8(11) . . ?
F2_43 C2_43 C1_43 106.6(11) . . ?
F4_43 C3_43 F6_43 100.6(11) . . ?
F4_43 C3_43 F5_43 115.7(12) . . ?
F6_43 C3_43 F5_43 117.3(14) . . ?
F4_43 C3_43 C1_43 108.2(11) . . ?
F6_43 C3_43 C1_43 109.3(11) . . ?
F5_43 C3_43 C1_43 105.4(12) . . ?
F9_43 C4_43 F8_43 109(2) . . ?
F9_43 C4_43 F7_43 110.8(17) . . ?
F8_43 C4_43 F7_43 117.7(14) . . ?
F9_43 C4_43 C1_43 108.6(18) . . ?
F8_43 C4_43 C1_43 106.0(14) . . ?
F7_43 C4_43 C1_43 104.6(11) . . ?
C1_44 O1_44 Al9 151(3) . . ?
O1_44 C1_44 C2_44 108.4(16) . . ?
O1_44 C1_44 C3_44 108.6(14) . . ?
C2_44 C1_44 C3_44 108.9(10) . . ?
O1_44 C1_44 C4_44 110.8(17) . . ?
C2_44 C1_44 C4_44 108.9(10) . . ?
C3_44 C1_44 C4_44 111.2(11) . . ?
F1_44 C2_44 F3_44 110.7(13) . . ?
F1_44 C2_44 F2_44 102.2(10) . . ?
F3_44 C2_44 F2_44 108.7(11) . . ?
F1_44 C2_44 C1_44 110.2(11) . . ?
F3_44 C2_44 C1_44 113.5(11) . . ?
F2_44 C2_44 C1_44 110.9(11) . . ?
F6_44 C3_44 F5_44 108.1(11) . . ?
F6_44 C3_44 F4_44 107.6(13) . . ?
F5_44 C3_44 F4_44 109.2(13) . . ?
F6_44 C3_44 C1_44 112.9(11) . . ?
F5_44 C3_44 C1_44 109.1(11) . . ?
F4_44 C3_44 C1_44 110.0(11) . . ?
F8_44 C4_44 F7_44 106.4(13) . . ?
F8_44 C4_44 F9_44 115.5(13) . . ?
F7_44 C4_44 F9_44 107.5(12) . . ?
F8_44 C4_44 C1_44 111.4(11) . . ?
F7_44 C4_44 C1_44 108.7(11) . . ?
F9_44 C4_44 C1_44 107.1(11) . . ?
C1_45 O1_45 Al9 151(2) . . ?
O1_45 C1_45 C2_45 110.4(13) . . ?
O1_45 C1_45 C4_45 108.8(16) . . ?
C2_45 C1_45 C4_45 109.2(10) . . ?
O1_45 C1_45 C3_45 111.3(15) . . ?
C2_45 C1_45 C3_45 110.4(10) . . ?
C4_45 C1_45 C3_45 106.7(10) . . ?
F1_45 C2_45 F3_45 108.4(12) . . ?
F1_45 C2_45 F2_45 113.4(12) . . ?
F3_45 C2_45 F2_45 101.2(11) . . ?
F1_45 C2_45 C1_45 110.8(11) . . ?
F3_45 C2_45 C1_45 110.1(10) . . ?
F2_45 C2_45 C1_45 112.5(10) . . ?
F5_45 C3_45 F6_45 109.8(10) . . ?
F5_45 C3_45 F4_45 103.6(12) . . ?
F6_45 C3_45 F4_45 107.5(11) . . ?
F5_45 C3_45 C1_45 111.5(11) . . ?
F6_45 C3_45 C1_45 113.2(10) . . ?
F4_45 C3_45 C1_45 110.8(9) . . ?
F9_45 C4_45 F8_45 111.8(13) . . ?
F9_45 C4_45 F7_45 104.1(13) . . ?
F8_45 C4_45 F7_45 108.6(13) . . ?
F9_45 C4_45 C1_45 108.9(12) . . ?
F8_45 C4_45 C1_45 112.9(11) . . ?
F7_45 C4_45 C1_45 110.1(11) . . ?
C1_46 O1_46 Al9 138(4) . . ?
O1_46 C1_46 C4_46 109(3) . . ?
O1_46 C1_46 C2_46 114(3) . . ?
C4_46 C1_46 C2_46 107.8(19) . . ?
O1_46 C1_46 C3_46 110(3) . . ?
C4_46 C1_46 C3_46 113(2) . . ?
C2_46 C1_46 C3_46 103.2(19) . . ?
F3_46 C2_46 F1_46 114(3) . . ?
F3_46 C2_46 F2_46 110(3) . . ?
F1_46 C2_46 F2_46 104(3) . . ?
F3_46 C2_46 C1_46 110(2) . . ?
F1_46 C2_46 C1_46 112(2) . . ?
F2_46 C2_46 C1_46 106(2) . . ?
F6_46 C3_46 F4_46 105(3) . . ?
F6_46 C3_46 F5_46 102(3) . . ?
F4_46 C3_46 F5_46 110(3) . . ?
F6_46 C3_46 C1_46 116(3) . . ?
F4_46 C3_46 C1_46 112(2) . . ?
F5_46 C3_46 C1_46 111(2) . . ?
F5_47 F4_46 C3_46 107(3) . . ?
F7_46 C4_46 F8_46 114(3) . . ?
F7_46 C4_46 F9_46 108(3) . . ?
F8_46 C4_46 F9_46 101(3) . . ?
F7_46 C4_46 C1_46 109(2) . . ?
F8_46 C4_46 C1_46 112(2) . . ?
F9_46 C4_46 C1_46 114(3) . . ?
F5_31 F9_46 C4_46 116(4) . . ?
C1_47 O1_47 Al9 142(3) . . ?
O1_47 C1_47 C2_47 114(2) . . ?
O1_47 C1_47 C4_47 109(2) . . ?
C2_47 C1_47 C4_47 110.8(14) . . ?
O1_47 C1_47 C3_47 112(2) . . ?
C2_47 C1_47 C3_47 102.5(13) . . ?
C4_47 C1_47 C3_47 108.6(14) . . ?
F1_47 C2_47 F3_47 102.0(18) . . ?
F1_47 C2_47 F2_47 120(2) . . ?
F3_47 C2_47 F2_47 104.5(18) . . ?
F1_47 C2_47 C1_47 109.9(16) . . ?
F3_47 C2_47 C1_47 109.8(16) . . ?
F2_47 C2_47 C1_47 110.0(16) . . ?
F4_47 C3_47 F6_47 115.7(17) . . ?
F4_47 C3_47 F5_47 99.4(15) . . ?
F6_47 C3_47 F5_47 107.3(17) . . ?
F4_47 C3_47 C1_47 112.7(14) . . ?
F6_47 C3_47 C1_47 106.8(16) . . ?
F5_47 C3_47 C1_47 115.1(15) . . ?
F4_46 F5_47 C3_47 117(3) . . ?
F7_47 C4_47 F8_47 113.6(18) . . ?
F7_47 C4_47 F9_47 98.3(18) . . ?
F8_47 C4_47 F9_47 112.5(18) . . ?
F7_47 C4_47 C1_47 112.1(15) . . ?
F8_47 C4_47 C1_47 111.8(16) . . ?
F9_47 C4_47 C1_47 107.7(15) . . ?
C1_48 O1_48 Al9 151(2) . . ?
O1_48 C1_48 C4_48 109.4(18) . . ?
O1_48 C1_48 C2_48 112.9(18) . . ?
C4_48 C1_48 C2_48 102.1(14) . . ?
O1_48 C1_48 C3_48 110.1(17) . . ?
C4_48 C1_48 C3_48 115.6(15) . . ?
C2_48 C1_48 C3_48 106.5(14) . . ?
F3_48 C2_48 F1_48 109(2) . . ?
F3_48 C2_48 F2_48 110.2(19) . . ?
F1_48 C2_48 F2_48 101.4(18) . . ?
F3_48 C2_48 C1_48 108.4(16) . . ?
F1_48 C2_48 C1_48 117.6(17) . . ?
F2_48 C2_48 C1_48 109.6(16) . . ?
F6_48 C3_48 F4_48 97.5(18) . . ?
F6_48 C3_48 F5_48 90.3(17) . . ?
F4_48 C3_48 F5_48 133(2) . . ?
F6_48 C3_48 C1_48 112.6(19) . . ?
F4_48 C3_48 C1_48 115.1(16) . . ?
F5_48 C3_48 C1_48 103.5(16) . . ?
F7_48 C4_48 F8_48 112.5(19) . . ?
F7_48 C4_48 F9_48 105.1(18) . . ?
F8_48 C4_48 F9_48 105.1(16) . . ?
F7_48 C4_48 C1_48 109.9(15) . . ?
F8_48 C4_48 C1_48 112.4(15) . . ?
F9_48 C4_48 C1_48 111.5(16) . . ?
C1_49 O1_49 Al9 141.9(9) . . ?
O1_49 C1_49 C2_49 107.5(10) . . ?
O1_49 C1_49 C3_49 113.2(11) . . ?
C2_49 C1_49 C3_49 107.0(11) . . ?
O1_49 C1_49 C4_49 109.3(11) . . ?
C2_49 C1_49 C4_49 108.5(10) . . ?
C3_49 C1_49 C4_49 111.2(11) . . ?
F2_49 C2_49 F1_49 104.6(14) . . ?
F2_49 C2_49 F3_49 113.6(13) . . ?
F1_49 C2_49 F3_49 109.2(13) . . ?
F2_49 C2_49 C1_49 110.7(12) . . ?
F1_49 C2_49 C1_49 108.7(11) . . ?
F3_49 C2_49 C1_49 109.8(11) . . ?
F5_49 C3_49 F4_49 108.1(15) . . ?
F5_49 C3_49 F6_49 108.5(14) . . ?
F4_49 C3_49 F6_49 102.7(14) . . ?
F5_49 C3_49 C1_49 116.7(15) . . ?
F4_49 C3_49 C1_49 110.4(12) . . ?
F6_49 C3_49 C1_49 109.5(13) . . ?
F8_49 C4_49 F9_49 104.5(13) . . ?
F8_49 C4_49 F7_49 107.8(13) . . ?
F9_49 C4_49 F7_49 104.7(14) . . ?
F8_49 C4_49 C1_49 115.7(11) . . ?
F9_49 C4_49 C1_49 113.1(12) . . ?
F7_49 C4_49 C1_49 110.3(11) . . ?
C1_50 O1_50 Al9 152(4) . . ?
O1_50 C1_50 C3_50 108(3) . . ?
O1_50 C1_50 C2_50 108(3) . . ?
C3_50 C1_50 C2_50 113.2(16) . . ?
O1_50 C1_50 C4_50 110(3) . . ?
C3_50 C1_50 C4_50 106.1(16) . . ?
C2_50 C1_50 C4_50 112.2(16) . . ?
F2_50 C2_50 F1_50 110(2) . . ?
F2_50 C2_50 F3_50 95.9(18) . . ?
F1_50 C2_50 F3_50 120(2) . . ?
F2_50 C2_50 C1_50 115.5(19) . . ?
F1_50 C2_50 C1_50 106.1(18) . . ?
F3_50 C2_50 C1_50 109.7(18) . . ?
F6_50 C3_50 F4_50 104(2) . . ?
F6_50 C3_50 F5_50 102(2) . . ?
F4_50 C3_50 F5_50 115(2) . . ?
F6_50 C3_50 C1_50 117(2) . . ?
F4_50 C3_50 C1_50 111.6(18) . . ?
F5_50 C3_50 C1_50 106.9(18) . . ?
F9_50 C4_50 F8_50 107(2) . . ?
F9_50 C4_50 F7_50 106(2) . . ?
F8_50 C4_50 F7_50 110(2) . . ?
F9_50 C4_50 C1_50 112.1(17) . . ?
F8_50 C4_50 C1_50 112.1(18) . . ?
F7_50 C4_50 C1_50 109.1(17) . . ?
C2_51 C1_51 C5_51 108.0(12) . . ?
C2_51 C1_51 Al4 102.1(9) . . ?
C5_51 C1_51 Al4 69.9(8) . . ?
C2_51 C1_51 H1_51 126.0 . . ?
C5_51 C1_51 H1_51 126.0 . . ?
Al4 C1_51 H1_51 96.5 . . ?
C1_51 C2_51 C3_51 107.4(12) . . ?
C1_51 C2_51 H2_51 126.3 . . ?
C3_51 C2_51 H2_51 126.3 . . ?
C2_51 C3_51 C4_51 108.5(11) . . ?
C2_51 C3_51 Al3 86.1(10) . . ?
C4_51 C3_51 Al3 95.8(10) . . ?
C2_51 C3_51 H3_51 125.7 . . ?
C4_51 C3_51 H3_51 125.7 . . ?
Al3 C3_51 H3_51 88.3 . . ?
C5_51 C4_51 C3_51 107.2(11) . . ?
C5_51 C4_51 H4_51 126.4 . . ?
C3_51 C4_51 H4_51 126.4 . . ?
C4_51 C5_51 C1_51 108.9(11) . . ?
C4_51 C5_51 Al4 99.8(8) . . ?
C1_51 C5_51 Al4 76.1(8) . . ?
C4_51 C5_51 H5_51 125.6 . . ?
C1_51 C5_51 H5_51 125.6 . . ?
Al4 C5_51 H5_51 93.5 . . ?
C2_52 C1_52 C5_52 107.0(10) . . ?
C2_52 C1_52 C10_52 124.9(14) . . ?
C5_52 C1_52 C10_52 127.9(15) . . ?
C2_52 C1_52 Al3 70.9(8) . . ?
C5_52 C1_52 Al3 69.6(8) . . ?
C10_52 C1_52 Al3 128.6(10) . . ?
C1_52 C2_52 C3_52 109.3(12) . . ?
C1_52 C2_52 C9_52 125.6(14) . . ?
C3_52 C2_52 C9_52 125.0(15) . . ?
C1_52 C2_52 Al3 72.8(8) . . ?
C3_52 C2_52 Al3 68.9(8) . . ?
C9_52 C2_52 Al3 127.0(14) . . ?
C4_52 C3_52 C2_52 107.2(13) . . ?
C4_52 C3_52 C8_52 128.6(17) . . ?
C2_52 C3_52 C8_52 124.2(16) . . ?
C4_52 C3_52 Al3 70.2(12) . . ?
C2_52 C3_52 Al3 73.4(8) . . ?
C8_52 C3_52 Al3 123.4(16) . . ?
C5_52 C4_52 C3_52 108.2(12) . . ?
C5_52 C4_52 C7_52 128.2(16) . . ?
C3_52 C4_52 C7_52 123.6(16) . . ?
C5_52 C4_52 Al3 73.4(11) . . ?
C3_52 C4_52 Al3 71.5(11) . . ?
C7_52 C4_52 Al3 121.0(17) . . ?
C4_52 C5_52 C1_52 108.3(11) . . ?
C4_52 C5_52 C6_52 124.7(15) . . ?
C1_52 C5_52 C6_52 126.9(14) . . ?
C4_52 C5_52 Al3 69.0(12) . . ?
C1_52 C5_52 Al3 72.9(8) . . ?
C6_52 C5_52 Al3 125.2(11) . . ?
C5_52 C6_52 H6A_52 109.5 . . ?
C5_52 C6_52 H6B_52 109.5 . . ?
H6A_52 C6_52 H6B_52 109.5 . . ?
C5_52 C6_52 H6C_52 109.5 . . ?
H6A_52 C6_52 H6C_52 109.5 . . ?
H6B_52 C6_52 H6C_52 109.5 . . ?
C4_52 C7_52 H7A_52 109.5 . . ?
C4_52 C7_52 H7B_52 109.5 . . ?
H7A_52 C7_52 H7B_52 109.5 . . ?
C4_52 C7_52 H7C_52 109.5 . . ?
H7A_52 C7_52 H7C_52 109.5 . . ?
H7B_52 C7_52 H7C_52 109.5 . . ?
C3_52 C8_52 H8A_52 109.5 . . ?
C3_52 C8_52 H8B_52 109.5 . . ?
H8A_52 C8_52 H8B_52 109.5 . . ?
C3_52 C8_52 H8C_52 109.5 . . ?
H8A_52 C8_52 H8C_52 109.5 . . ?
H8B_52 C8_52 H8C_52 109.5 . . ?
C2_52 C9_52 H9A_52 109.5 . . ?
C2_52 C9_52 H9B_52 109.5 . . ?
H9A_52 C9_52 H9B_52 109.5 . . ?
C2_52 C9_52 H9C_52 109.5 . . ?
H9A_52 C9_52 H9C_52 109.5 . . ?
H9B_52 C9_52 H9C_52 109.5 . . ?
C1_52 C10_52 H10A_52 109.5 . . ?
C1_52 C10_52 H10B_52 109.5 . . ?
H10A_52 C10_52 H10B_52 109.5 . . ?
C1_52 C10_52 H10C_52 109.5 . . ?
H10A_52 C10_52 H10C_52 109.5 . . ?
H10B_52 C10_52 H10C_52 109.5 . . ?
C2_53 C1_53 C5_53 106.6(9) . . ?
C2_53 C1_53 C10_53 128.1(13) . . ?
C5_53 C1_53 C10_53 125.1(13) . . ?
C2_53 C1_53 Al6 73.3(6) . . ?
C5_53 C1_53 Al6 69.7(6) . . ?
C10_53 C1_53 Al6 125.7(8) . . ?
C1_53 C2_53 C3_53 108.8(10) . . ?
C1_53 C2_53 C9_53 124.9(13) . . ?
C3_53 C2_53 C9_53 126.3(13) . . ?
C1_53 C2_53 Al6 69.4(6) . . ?
C3_53 C2_53 Al6 72.7(8) . . ?
C9_53 C2_53 Al6 124.1(9) . . ?
C4_53 C3_53 C2_53 108.8(11) . . ?
C4_53 C3_53 C8_53 127.2(13) . . ?
C2_53 C3_53 C8_53 124.1(13) . . ?
C4_53 C3_53 Al6 69.2(11) . . ?
C2_53 C3_53 Al6 70.6(7) . . ?
C8_53 C3_53 Al6 127.2(13) . . ?
C3_53 C4_53 C5_53 107.0(11) . . ?
C3_53 C4_53 C7_53 123.9(13) . . ?
C5_53 C4_53 C7_53 128.8(14) . . ?
C3_53 C4_53 Al6 73.9(11) . . ?
C5_53 C4_53 Al6 69.4(9) . . ?
C7_53 C4_53 Al6 126.4(14) . . ?
C4_53 C5_53 C1_53 108.8(9) . . ?
C4_53 C5_53 C6_53 123.8(13) . . ?
C1_53 C5_53 C6_53 127.3(12) . . ?
C4_53 C5_53 Al6 72.6(10) . . ?
C1_53 C5_53 Al6 71.6(6) . . ?
C6_53 C5_53 Al6 125.4(8) . . ?
C5_53 C6_53 H6A_53 109.5 . . ?
C5_53 C6_53 H6B_53 109.5 . . ?
H6A_53 C6_53 H6B_53 109.5 . . ?
C5_53 C6_53 H6C_53 109.5 . . ?
H6A_53 C6_53 H6C_53 109.5 . . ?
H6B_53 C6_53 H6C_53 109.5 . . ?
C4_53 C7_53 H7A_53 109.5 . . ?
C4_53 C7_53 H7B_53 109.5 . . ?
H7A_53 C7_53 H7B_53 109.5 . . ?
C4_53 C7_53 H7C_53 109.5 . . ?
H7A_53 C7_53 H7C_53 109.5 . . ?
H7B_53 C7_53 H7C_53 109.5 . . ?
C3_53 C8_53 H8A_53 109.5 . . ?
C3_53 C8_53 H8B_53 109.5 . . ?
H8A_53 C8_53 H8B_53 109.5 . . ?
C3_53 C8_53 H8C_53 109.5 . . ?
H8A_53 C8_53 H8C_53 109.5 . . ?
H8B_53 C8_53 H8C_53 109.5 . . ?
C2_53 C9_53 H9A_53 109.5 . . ?
C2_53 C9_53 H9B_53 109.5 . . ?
H9A_53 C9_53 H9B_53 109.5 . . ?
C2_53 C9_53 H9C_53 109.5 . . ?
H9A_53 C9_53 H9C_53 109.5 . . ?
H9B_53 C9_53 H9C_53 109.5 . . ?
C1_53 C10_53 H10A_53 109.5 . . ?
C1_53 C10_53 H10B_53 109.5 . . ?
H10A_53 C10_53 H10B_53 109.5 . . ?
C1_53 C10_53 H10C_53 109.5 . . ?
H10A_53 C10_53 H10C_53 109.5 . . ?
H10B_53 C10_53 H10C_53 109.5 . . ?
C1_54 O1_54 Al9 149(3) . . ?
O1_54 C1_54 C2_54 108.8(19) . . ?
O1_54 C1_54 C4_54 109.7(19) . . ?
C2_54 C1_54 C4_54 109.9(14) . . ?
O1_54 C1_54 C3_54 110(2) . . ?
C2_54 C1_54 C3_54 108.5(14) . . ?
C4_54 C1_54 C3_54 109.5(13) . . ?
F2_54 C2_54 F3_54 107.4(18) . . ?
F2_54 C2_54 F1_54 111.5(17) . . ?
F3_54 C2_54 F1_54 106.4(18) . . ?
F2_54 C2_54 C1_54 111.5(15) . . ?
F3_54 C2_54 C1_54 111.0(15) . . ?
F1_54 C2_54 C1_54 109.0(16) . . ?
F4_54 C3_54 F5_54 107.9(16) . . ?
F4_54 C3_54 F6_54 106.8(17) . . ?
F5_54 C3_54 F6_54 114.1(17) . . ?
F4_54 C3_54 C1_54 110.6(15) . . ?
F5_54 C3_54 C1_54 106.6(13) . . ?
F6_54 C3_54 C1_54 110.8(17) . . ?
F7_54 C4_54 F9_54 106.1(17) . . ?
F7_54 C4_54 F8_54 109.2(18) . . ?
F9_54 C4_54 F8_54 109.9(17) . . ?
F7_54 C4_54 C1_54 108.6(14) . . ?
F9_54 C4_54 C1_54 114.6(15) . . ?
F8_54 C4_54 C1_54 108.3(15) . . ?
C1_55 O1_55 Al11 148(3) . . ?
O1_55 C1_55 C3_55 110(2) . . ?
O1_55 C1_55 C4_55 110(2) . . ?
C3_55 C1_55 C4_55 107.6(15) . . ?
O1_55 C1_55 C2_55 108(2) . . ?
C3_55 C1_55 C2_55 110.3(15) . . ?
C4_55 C1_55 C2_55 110.7(15) . . ?
F3_55 C2_55 F2_55 110.3(18) . . ?
F3_55 C2_55 F1_55 109(2) . . ?
F2_55 C2_55 F1_55 106.2(19) . . ?
F3_55 C2_55 C1_55 109.7(17) . . ?
F2_55 C2_55 C1_55 112.3(16) . . ?
F1_55 C2_55 C1_55 109.3(17) . . ?
F5_55 C3_55 F6_55 106(2) . . ?
F5_55 C3_55 F4_55 102(2) . . ?
F6_55 C3_55 F4_55 105.9(19) . . ?
F5_55 C3_55 C1_55 118.4(19) . . ?
F6_55 C3_55 C1_55 110.7(17) . . ?
F4_55 C3_55 C1_55 112.6(19) . . ?
F9_55 C4_55 F8_55 107.7(19) . . ?
F9_55 C4_55 F7_55 107.0(18) . . ?
F8_55 C4_55 F7_55 108.9(17) . . ?
F9_55 C4_55 C1_55 109.7(17) . . ?
F8_55 C4_55 C1_55 112.0(16) . . ?
F7_55 C4_55 C1_55 111.3(16) . . ?
C2_56 C1_56 C5_56 108.7(13) . . ?
C2_56 C1_56 Al2 80.3(10) . . ?
C5_56 C1_56 Al2 66.0(12) . . ?
C2_56 C1_56 H1_56 125.4 . . ?
C5_56 C1_56 H1_56 125.4 . . ?
Al2 C1_56 H1_56 125.4 . . ?
C1_56 C2_56 C3_56 108.8(13) . . ?
C1_56 C2_56 Al2 63.8(9) . . ?
C3_56 C2_56 Al2 73.0(10) . . ?
C1_56 C2_56 H2_56 125.6 . . ?
C3_56 C2_56 H2_56 125.6 . . ?
Al2 C2_56 H2_56 129.2 . . ?
C2_56 C3_56 C4_56 106.5(15) . . ?
C2_56 C3_56 Al2 72.4(10) . . ?
C4_56 C3_56 Al2 62(2) . . ?
C2_56 C3_56 H3_56 126.8 . . ?
C4_56 C3_56 H3_56 126.8 . . ?
Al2 C3_56 H3_56 129.8 . . ?
C3_56 C4_56 C5_56 109.6(17) . . ?
C3_56 C4_56 Al2 81.5(19) . . ?
C5_56 C4_56 Al2 66.9(19) . . ?
C3_56 C4_56 H4_56 124.9 . . ?
C5_56 C4_56 H4_56 124.9 . . ?
Al2 C4_56 H4_56 124.9 . . ?
C1_56 C5_56 C4_56 106.2(15) . . ?
C1_56 C5_56 Al2 74.6(12) . . ?
C4_56 C5_56 Al2 73(2) . . ?
C1_56 C5_56 H5_56 126.4 . . ?
C4_56 C5_56 H5_56 126.4 . . ?
Al2 C5_56 H5_56 126.4 . . ?
C1_57 O1_57 Al10 151(3) . . ?
O1_57 C1_57 C4_57 108.7(17) . . ?
O1_57 C1_57 C3_57 111.1(18) . . ?
C4_57 C1_57 C3_57 109.8(12) . . ?
O1_57 C1_57 C2_57 108.1(17) . . ?
C4_57 C1_57 C2_57 109.6(11) . . ?
C3_57 C1_57 C2_57 109.6(11) . . ?
F3_57 C2_57 F1_57 108.0(9) . . ?
F3_57 C2_57 F2_57 108.4(10) . . ?
F1_57 C2_57 F2_57 107.2(9) . . ?
F3_57 C2_57 C1_57 110.1(9) . . ?
F1_57 C2_57 C1_57 111.8(10) . . ?
F2_57 C2_57 C1_57 111.1(10) . . ?
F4_57 C3_57 F5_57 108.2(13) . . ?
F4_57 C3_57 F6_57 106.7(16) . . ?
F5_57 C3_57 F6_57 106.7(18) . . ?
F4_57 C3_57 C1_57 111.0(14) . . ?
F5_57 C3_57 C1_57 112.0(12) . . ?
F6_57 C3_57 C1_57 112.0(17) . . ?
F9_57 C4_57 F7_57 107.2(12) . . ?
F9_57 C4_57 F8_57 106.6(14) . . ?
F7_57 C4_57 F8_57 107.6(13) . . ?
F9_57 C4_57 C1_57 110.5(12) . . ?
F7_57 C4_57 C1_57 112.5(13) . . ?
F8_57 C4_57 C1_57 112.0(12) . . ?

loop_
_geom_bond_atom_site_label_1
_geom_bond_atom_site_label_2
_geom_bond_distance
_geom_bond_site_symmetry_2
_geom_bond_publ_flag
Al1 C1_12 2.149(4) . ?
Al1 C5_12 2.153(4) . ?
Al1 C2_12 2.198(4) . ?
Al1 C4_12 2.207(4) . ?
Al1 C3_12 2.240(4) . ?
Al1 C3_4 2.325(4) . ?
Al1 Al2 2.4912(15) . ?
Al3 C3_9 2.125(10) . ?
Al3 C4_52 2.16(3) . ?
Al3 C4_9 2.165(7) . ?
Al3 C2_9 2.169(12) . ?
Al3 C3_52 2.18(2) . ?
Al3 C5_52 2.215(16) . ?
Al3 C2_52 2.236(19) . ?
Al3 C1_52 2.260(14) . ?
Al3 C1_9 2.264(12) . ?
Al3 C5_9 2.270(7) . ?
Al3 C3_51 2.342(16) . ?
Al3 C2_2 2.357(7) . ?
Al4 C4_1 2.153(4) . ?
Al4 C5_1 2.185(4) . ?
Al4 C3_1 2.207(4) . ?
Al4 C1_1 2.278(4) . ?
Al4 C5_2 2.293(8) . ?
Al4 C2_1 2.297(4) . ?
Al4 C5_51 2.343(11) . ?
Al4 C1_51 2.422(14) . ?
Al5 C2_6 2.165(4) . ?
Al5 C1_6 2.199(4) . ?
Al5 C3_6 2.206(4) . ?
Al5 C5_6 2.277(4) . ?
Al5 C4_6 2.287(4) . ?
Al5 C1_5 2.312(4) . ?
Al5 Al6 2.4916(13) . ?
Al6 C5_53 2.141(12) . ?
Al6 C1_53 2.166(10) . ?
Al6 C2_10 2.169(7) . ?
Al6 C4_53 2.18(2) . ?
Al6 C1_10 2.194(9) . ?
Al6 C3_10 2.195(8) . ?
Al6 C2_53 2.217(12) . ?
Al6 C3_53 2.243(19) . ?
Al6 C5_10 2.247(14) . ?
Al6 C4_10 2.255(16) . ?
Al6 C4_5 2.312(3) . ?
Al7 C3_11 2.164(4) . ?
Al7 C4_11 2.177(4) . ?
Al7 C2_11 2.188(4) . ?
Al7 C5_11 2.232(4) . ?
Al7 C1_11 2.253(4) . ?
Al7 C2_7 2.389(4) . ?
Al7 C3_7 2.391(4) . ?
Al7 Al8 2.4837(14) . ?
Al8 C1_8 2.161(4) . ?
Al8 C5_8 2.178(4) . ?
Al8 C2_8 2.225(4) . ?
Al8 C4_8 2.267(4) . ?
Al8 C3_8 2.301(4) . ?
Al8 C5_7 2.301(4) . ?
Al9 O1_38 1.675(10) . ?
Al9 O1_30 1.691(13) . ?
Al9 O1_31 1.700(15) . ?
Al9 O1_44 1.70(2) . ?
Al9 O1_45 1.705(18) . ?
Al9 O1_39 1.709(15) . ?
Al9 O1_47 1.72(3) . ?
Al9 O1_48 1.72(2) . ?
Al9 O1_28 1.730(17) . ?
Al9 O1_54 1.73(3) . ?
Al9 O1_25 1.739(11) . ?
Al9 O1_49 1.745(10) . ?
Al10 O1_57 1.69(2) . ?
Al10 O1_41 1.70(3) . ?
Al10 O1_32 1.71(3) . ?
Al10 O1_24 1.726(14) . ?
Al10 O1_22 1.727(3) . ?
Al10 O1_21 1.737(9) . ?
Al10 O1_23 1.745(15) . ?
Al11 O1_55 1.63(3) . ?
Al11 O1_33 1.70(2) . ?
Al11 O1_42 1.70(2) . ?
Al11 O1_13 1.729(2) . ?
Al11 O1_14 1.737(7) . ?
Al11 O1_15 1.755(7) . ?
Al11 O1_16 1.759(19) . ?
Al12 O1_35 1.699(8) . ?
Al12 O1_17 1.714(6) . ?
Al12 O1_37 1.717(10) . ?
Al12 O1_19 1.728(5) . ?
Al12 O1_20 1.735(3) . ?
Al12 O1_18 1.737(3) . ?
Al12 O1_34 1.740(7) . ?
Al12 O1_43 1.76(2) . ?
Al12 O1_36 1.80(5) . ?
Al2 C5_56 2.03(3) . ?
Al2 C4_56 2.11(5) . ?
Al2 C1_56 2.138(16) . ?
Al2 C5_3 2.206(7) . ?
Al2 C1_3 2.227(17) . ?
Al2 C4_3 2.240(5) . ?
Al2 C2_3 2.275(8) . ?
Al2 C3_3 2.290(6) . ?
Al2 C5_4 2.321(4) . ?
Al2 C2_56 2.349(14) . ?
Al2 C3_56 2.36(2) . ?
Al2 C1_4 2.415(4) . ?
C1_1 C2_1 1.400(5) . ?
C1_1 C5_1 1.410(6) . ?
C1_1 H1_1 0.9500 . ?
C2_1 C3_1 1.410(5) . ?
C2_1 H2_1 1.0000 . ?
C3_1 C4_1 1.399(6) . ?
C3_1 H3_1 1.0000 . ?
C4_1 C5_1 1.408(6) . ?
C4_1 H4_1 1.0000 . ?
C5_1 H5_1 1.0000 . ?
C1_2 C5_2 1.380(11) . ?
C1_2 C2_2 1.401(10) . ?
C1_2 H1_2 0.9500 . ?
C2_2 C3_2 1.408(9) . ?
C2_2 H2_2 0.9500 . ?
C3_2 C4_2 1.389(10) . ?
C3_2 H3_2 0.9500 . ?
C4_2 C5_2 1.423(12) . ?
C4_2 H4_2 0.9500 . ?
C5_2 H5_2 0.9500 . ?
C1_3 C2_3 1.413(9) . ?
C1_3 C5_3 1.414(9) . ?
C1_3 H1_3 1.0000 . ?
C2_3 C3_3 1.394(9) . ?
C2_3 H2_3 1.0000 . ?
C3_3 C4_3 1.411(8) . ?
C3_3 H3_3 1.0000 . ?
C4_3 C5_3 1.417(7) . ?
C4_3 H4_3 1.0000 . ?
C5_3 H5_3 1.0000 . ?
C1_4 C2_4 1.383(5) . ?
C1_4 C5_4 1.417(5) . ?
C1_4 H1_4 0.9500 . ?
C2_4 C3_4 1.404(6) . ?
C2_4 H2_4 0.9500 . ?
C3_4 C4_4 1.409(7) . ?
C3_4 H3_4 0.9500 . ?
C4_4 C5_4 1.395(6) . ?
C4_4 H4_4 0.9500 . ?
C5_4 H5_4 0.9500 . ?
C1_5 C5_5 1.393(7) . ?
C1_5 C2_5 1.409(7) . ?
C1_5 H1_5 0.9500 . ?
C2_5 C3_5 1.387(7) . ?
C2_5 H2_5 0.9500 . ?
C3_5 C4_5 1.418(6) . ?
C3_5 H3_5 0.9500 . ?
C4_5 C5_5 1.395(5) . ?
C4_5 H4_5 0.9500 . ?
C5_5 H5_5 0.9500 . ?
C1_6 C2_6 1.385(6) . ?
C1_6 C5_6 1.388(7) . ?
C1_6 H1_6 1.0000 . ?
C2_6 C3_6 1.400(6) . ?
C2_6 H2_6 1.0000 . ?
C3_6 C4_6 1.422(6) . ?
C3_6 H3_6 1.0000 . ?
C4_6 C5_6 1.400(7) . ?
C4_6 H4_6 1.0000 . ?
C5_6 H5_6 1.0000 . ?
C1_7 C5_7 1.405(7) . ?
C1_7 C2_7 1.420(7) . ?
C1_7 H1_7 0.9500 . ?
C2_7 C3_7 1.404(6) . ?
C2_7 H2_7 0.9500 . ?
C3_7 C4_7 1.363(6) . ?
C3_7 H3_7 0.9500 . ?
C4_7 C5_7 1.359(7) . ?
C4_7 H4_7 0.9500 . ?
C5_7 H5_7 0.9500 . ?
C1_8 C5_8 1.395(7) . ?
C1_8 C2_8 1.413(6) . ?
C1_8 H1_8 1.0000 . ?
C2_8 C3_8 1.398(6) . ?
C2_8 H2_8 1.0000 . ?
C3_8 C4_8 1.386(7) . ?
C3_8 H3_8 1.0000 . ?
C4_8 C5_8 1.419(6) . ?
C4_8 H4_8 1.0000 . ?
C5_8 H5_8 1.0000 . ?
C1_9 C5_9 1.398(8) . ?
C1_9 C2_9 1.430(9) . ?
C1_9 C10_9 1.499(9) . ?
C2_9 C3_9 1.415(11) . ?
C2_9 C9_9 1.510(10) . ?
C3_9 C4_9 1.457(10) . ?
C3_9 C8_9 1.493(9) . ?
C4_9 C5_9 1.416(9) . ?
C4_9 C7_9 1.499(9) . ?
C5_9 C6_9 1.521(8) . ?
C6_9 H6A_9 0.9800 . ?
C6_9 H6B_9 0.9800 . ?
C6_9 H6C_9 0.9800 . ?
C7_9 H7A_9 0.9800 . ?
C7_9 H7B_9 0.9800 . ?
C7_9 H7C_9 0.9800 . ?
C8_9 H8A_9 0.9800 . ?
C8_9 H8B_9 0.9800 . ?
C8_9 H8C_9 0.9800 . ?
C9_9 H9A_9 0.9800 . ?
C9_9 H9B_9 0.9800 . ?
C9_9 H9C_9 0.9800 . ?
C10_9 H10A_9 0.9800 . ?
C10_9 H10B_9 0.9800 . ?
C10_9 H10C_9 0.9800 . ?
C1_10 C5_10 1.414(12) . ?
C1_10 C2_10 1.439(11) . ?
C1_10 C10_10 1.486(11) . ?
C2_10 C3_10 1.406(10) . ?
C2_10 C9_10 1.505(10) . ?
C3_10 C4_10 1.417(9) . ?
C3_10 C8_10 1.512(9) . ?
C4_10 C5_10 1.423(11) . ?
C4_10 C7_10 1.500(11) . ?
C5_10 C6_10 1.498(11) . ?
C6_10 H6A_10 0.9800 . ?
C6_10 H6B_10 0.9800 . ?
C6_10 H6C_10 0.9800 . ?
C7_10 H7A_10 0.9800 . ?
C7_10 H7B_10 0.9800 . ?
C7_10 H7C_10 0.9800 . ?
C8_10 H8A_10 0.9800 . ?
C8_10 H8B_10 0.9800 . ?
C8_10 H8C_10 0.9800 . ?
C9_10 H9A_10 0.9800 . ?
C9_10 H9B_10 0.9800 . ?
C9_10 H9C_10 0.9800 . ?
C10_10 H10A_10 0.9800 . ?
C10_10 H10B_10 0.9800 . ?
C10_10 H10C_10 0.9800 . ?
C1_11 C5_11 1.391(7) . ?
C1_11 C2_11 1.442(7) . ?
C1_11 C10_11 1.503(6) . ?
C2_11 C3_11 1.423(7) . ?
C2_11 C9_11 1.495(7) . ?
C3_11 C4_11 1.417(6) . ?
C3_11 C8_11 1.505(6) . ?
C4_11 C5_11 1.413(5) . ?
C4_11 C7_11 1.502(6) . ?
C5_11 C6_11 1.512(7) . ?
C6_11 H6A_11 0.9800 . ?
C6_11 H6B_11 0.9800 . ?
C6_11 H6C_11 0.9800 . ?
C7_11 H7A_11 0.9800 . ?
C7_11 H7B_11 0.9800 . ?
C7_11 H7C_11 0.9800 . ?
C8_11 H8A_11 0.9800 . ?
C8_11 H8B_11 0.9800 . ?
C8_11 H8C_11 0.9800 . ?
C9_11 H9A_11 0.9800 . ?
C9_11 H9B_11 0.9800 . ?
C9_11 H9C_11 0.9800 . ?
C10_11 H10A_11 0.9800 . ?
C10_11 H10B_11 0.9800 . ?
C10_11 H10C_11 0.9800 . ?
C1_12 C2_12 1.430(6) . ?
C1_12 C5_12 1.437(7) . ?
C1_12 C10_12 1.499(6) . ?
C2_12 C3_12 1.415(7) . ?
C2_12 C9_12 1.501(7) . ?
C3_12 C4_12 1.393(7) . ?
C3_12 C8_12 1.526(6) . ?
C4_12 C5_12 1.421(6) . ?
C4_12 C7_12 1.520(7) . ?
C5_12 C6_12 1.505(6) . ?
C6_12 H6A_12 0.9800 . ?
C6_12 H6B_12 0.9800 . ?
C6_12 H6C_12 0.9800 . ?
C7_12 H7A_12 0.9800 . ?
C7_12 H7B_12 0.9800 . ?
C7_12 H7C_12 0.9800 . ?
C8_12 H8A_12 0.9800 . ?
C8_12 H8B_12 0.9800 . ?
C8_12 H8C_12 0.9800 . ?
C9_12 H9A_12 0.9800 . ?
C9_12 H9B_12 0.9800 . ?
C9_12 H9C_12 0.9800 . ?
C10_12 H10A_12 0.9800 . ?
C10_12 H10B_12 0.9800 . ?
C10_12 H10C_12 0.9800 . ?
O1_13 C1_13 1.343(4) . ?
C1_13 C3_13 1.554(5) . ?
C1_13 C2_13 1.556(4) . ?
C1_13 C4_13 1.559(5) . ?
C2_13 F3_13 1.326(4) . ?
C2_13 F1_13 1.330(5) . ?
C2_13 F2_13 1.339(4) . ?
C3_13 F4_13 1.329(4) . ?
C3_13 F5_13 1.337(4) . ?
C3_13 F6_13 1.349(4) . ?
C4_13 F9_13 1.324(4) . ?
C4_13 F8_13 1.334(4) . ?
C4_13 F7_13 1.340(4) . ?
O1_14 C1_14 1.352(7) . ?
C1_14 C2_14 1.545(7) . ?
C1_14 C3_14 1.550(7) . ?
C1_14 C4_14 1.562(7) . ?
C2_14 F1_14 1.303(10) . ?
C2_14 F3_14 1.321(8) . ?
C2_14 F2_14 1.336(6) . ?
C3_14 F5_14 1.311(7) . ?
C3_14 F6_14 1.335(8) . ?
C3_14 F4_14 1.341(8) . ?
C4_14 F9_14 1.315(7) . ?
C4_14 F7_14 1.319(7) . ?
C4_14 F8_14 1.329(6) . ?
O1_15 C1_15 1.348(6) . ?
C1_15 C2_15 1.548(6) . ?
C1_15 C4_15 1.557(7) . ?
C1_15 C3_15 1.565(6) . ?
C2_15 F1_15 1.335(6) . ?
C2_15 F3_15 1.336(6) . ?
C2_15 F2_15 1.348(6) . ?
C3_15 F4_15 1.321(6) . ?
C3_15 F6_15 1.338(6) . ?
C3_15 F5_15 1.338(7) . ?
C4_15 F9_15 1.330(7) . ?
C4_15 F8_15 1.333(7) . ?
C4_15 F7_15 1.338(7) . ?
O1_16 C1_16 1.346(13) . ?
C1_16 C4_16 1.546(12) . ?
C1_16 C3_16 1.554(12) . ?
C1_16 C2_16 1.564(12) . ?
C2_16 F1_16 1.324(9) . ?
C2_16 F3_16 1.332(13) . ?
C2_16 F2_16 1.339(12) . ?
C3_16 F5_16 1.333(9) . ?
C3_16 F6_16 1.334(11) . ?
C3_16 F4_16 1.348(12) . ?
C4_16 F8_16 1.323(11) . ?
C4_16 F7_16 1.337(10) . ?
C4_16 F9_16 1.344(13) . ?
O1_17 C1_17 1.346(6) . ?
C1_17 C4_17 1.545(6) . ?
C1_17 C3_17 1.562(6) . ?
C1_17 C2_17 1.574(6) . ?
C2_17 F1_17 1.293(6) . ?
C2_17 F3_17 1.307(8) . ?
C2_17 F2_17 1.382(6) . ?
C3_17 F6_17 1.320(6) . ?
C3_17 F4_17 1.325(6) . ?
C3_17 F5_17 1.332(6) . ?
C4_17 F9_17 1.298(6) . ?
C4_17 F8_17 1.335(5) . ?
C4_17 F7_17 1.344(6) . ?
O1_18 C1_18 1.351(7) . ?
C1_18 C2_18 1.546(7) . ?
C1_18 C4_18 1.552(7) . ?
C1_18 C3_18 1.559(8) . ?
C2_18 F1_18 1.330(8) . ?
C2_18 F2_18 1.330(7) . ?
C2_18 F3_18 1.333(9) . ?
C3_18 F6_18 1.323(6) . ?
C3_18 F4_18 1.330(6) . ?
C3_18 F5_18 1.338(6) . ?
C4_18 F9_18 1.313(6) . ?
C4_18 F8_18 1.330(6) . ?
C4_18 F7_18 1.347(6) . ?
O1_19 C1_19 1.351(7) . ?
C1_19 C4_19 1.544(8) . ?
C1_19 C2_19 1.548(8) . ?
C1_19 C3_19 1.549(8) . ?
C2_19 F3_19 1.326(6) . ?
C2_19 F2_19 1.329(5) . ?
C2_19 F1_19 1.338(10) . ?
C3_19 F5_19 1.315(10) . ?
C3_19 F4_19 1.330(7) . ?
C3_19 F6_19 1.338(7) . ?
C4_19 F9_19 1.316(9) . ?
C4_19 F8_19 1.340(7) . ?
C4_19 F7_19 1.360(10) . ?
O1_20 C1_20 1.357(7) . ?
C1_20 C3_20 1.548(7) . ?
C1_20 C2_20 1.554(8) . ?
C1_20 C4_20 1.561(8) . ?
C2_20 F3_20 1.325(7) . ?
C2_20 F1_20 1.332(6) . ?
C2_20 F2_20 1.339(7) . ?
C3_20 F5_20 1.330(6) . ?
C3_20 F6_20 1.339(6) . ?
C3_20 F4_20 1.344(6) . ?
C4_20 F7_20 1.319(6) . ?
C4_20 F9_20 1.335(6) . ?
C4_20 F8_20 1.343(5) . ?
O1_21 C1_21 1.355(7) . ?
C1_21 C3_21 1.545(7) . ?
C1_21 C2_21 1.555(7) . ?
C1_21 C4_21 1.563(7) . ?
C2_21 F3_21 1.325(8) . ?
C2_21 F2_21 1.329(7) . ?
C2_21 F1_21 1.335(8) . ?
C3_21 F4_21 1.326(5) . ?
C3_21 F6_21 1.328(5) . ?
C3_21 F5_21 1.336(6) . ?
C4_21 F9_21 1.314(7) . ?
C4_21 F8_21 1.326(7) . ?
C4_21 F7_21 1.337(7) . ?
O1_22 C1_22 1.347(4) . ?
C1_22 C3_22 1.539(5) . ?
C1_22 C2_22 1.548(6) . ?
C1_22 C4_22 1.550(6) . ?
C2_22 F3_22 1.325(7) . ?
C2_22 F1_22 1.331(7) . ?
C2_22 F2_22 1.342(5) . ?
C3_22 F5_22 1.329(6) . ?
C3_22 F4_22 1.330(6) . ?
C3_22 F6_22 1.335(6) . ?
C4_22 F9_22 1.314(5) . ?
C4_22 F8_22 1.327(5) . ?
C4_22 F7_22 1.342(6) . ?
O1_23 C1_23 1.352(10) . ?
C1_23 C2_23 1.543(9) . ?
C1_23 C4_23 1.555(10) . ?
C1_23 C3_23 1.563(10) . ?
C2_23 F3_23 1.323(8) . ?
C2_23 F1_23 1.342(9) . ?
C2_23 F2_23 1.344(9) . ?
C3_23 F4_23 1.318(9) . ?
C3_23 F5_23 1.338(10) . ?
C3_23 F6_23 1.343(9) . ?
C4_23 F9_23 1.325(9) . ?
C4_23 F7_23 1.328(10) . ?
C4_23 F8_23 1.331(8) . ?
O1_24 C1_24 1.348(10) . ?
C1_24 C2_24 1.546(12) . ?
C1_24 C3_24 1.553(9) . ?
C1_24 C4_24 1.566(10) . ?
C2_24 F3_24 1.289(12) . ?
C2_24 F1_24 1.313(10) . ?
C2_24 F2_24 1.353(8) . ?
C3_24 F4_24 1.314(11) . ?
C3_24 F5_24 1.325(9) . ?
C3_24 F6_24 1.348(10) . ?
C4_24 F7_24 1.311(12) . ?
C4_24 F8_24 1.314(10) . ?
C4_24 F9_24 1.341(9) . ?
O1_25 C1_25 1.318(10) . ?
C1_25 C3_25 1.534(12) . ?
C1_25 C4_25 1.548(12) . ?
C1_25 C2_25 1.569(11) . ?
C2_25 F3_25 1.310(10) . ?
C2_25 F1_25 1.326(10) . ?
C2_25 F2_25 1.346(10) . ?
C3_25 F4_25 1.337(12) . ?
C3_25 F5_25 1.343(12) . ?
C3_25 F6_25 1.372(13) . ?
C4_25 F8_25 1.253(12) . ?
C4_25 F7_25 1.349(12) . ?
C4_25 F9_25 1.419(13) . ?
O1_28 C1_28 1.334(16) . ?
C1_28 C2_28 1.534(15) . ?
C1_28 C3_28 1.568(14) . ?
C1_28 C4_28 1.570(15) . ?
C2_28 F2_28 1.333(13) . ?
C2_28 F3_28 1.337(14) . ?
C2_28 F1_28 1.386(15) . ?
C3_28 F5_28 1.323(14) . ?
C3_28 F4_28 1.342(15) . ?
C3_28 F6_28 1.348(16) . ?
C4_28 F8_28 1.258(15) . ?
C4_28 F9_28 1.322(15) . ?
C4_28 F7_28 1.355(15) . ?
O1_27 C1_27 1.345(15) . ?
C1_27 C2_27 1.537(15) . ?
C1_27 C3_27 1.547(15) . ?
C1_27 C4_27 1.597(15) . ?
C2_27 F2_27 1.331(13) . ?
C2_27 F1_27 1.333(14) . ?
C2_27 F3_27 1.357(14) . ?
C3_27 F6_27 1.280(14) . ?
C3_27 F4_27 1.340(14) . ?
C3_27 F5_27 1.364(15) . ?
C4_27 F9_27 1.269(14) . ?
C4_27 F7_27 1.302(15) . ?
C4_27 F8_27 1.343(14) . ?
O1_30 C1_30 1.341(14) . ?
C1_30 C4_30 1.517(14) . ?
C1_30 C3_30 1.567(15) . ?
C1_30 C2_30 1.573(14) . ?
C2_30 F3_30 1.237(14) . ?
C2_30 F2_30 1.239(13) . ?
C2_30 F1_30 1.414(16) . ?
C3_30 F4_30 1.309(15) . ?
C3_30 F5_30 1.316(15) . ?
C3_30 F6_30 1.338(14) . ?
C4_30 F8_30 1.290(13) . ?
C4_30 F9_30 1.310(13) . ?
C4_30 F7_30 1.372(15) . ?
O1_31 C1_31 1.335(15) . ?
C1_31 C4_31 1.534(13) . ?
C1_31 C3_31 1.562(13) . ?
C1_31 C2_31 1.592(14) . ?
C2_31 F3_31 1.296(14) . ?
C2_31 F1_31 1.316(13) . ?
C2_31 F2_31 1.352(13) . ?
C3_31 F6_31 1.298(14) . ?
C3_31 F4_31 1.311(15) . ?
C3_31 F5_31 1.347(14) . ?
F5_31 F9_46 1.12(5) . ?
C4_31 F8_31 1.324(15) . ?
C4_31 F9_31 1.324(13) . ?
C4_31 F7_31 1.363(14) . ?
O1_32 C1_32 1.374(17) . ?
C1_32 C4_32 1.535(15) . ?
C1_32 C2_32 1.553(15) . ?
C1_32 C3_32 1.554(15) . ?
C2_32 F2_32 1.318(15) . ?
C2_32 F3_32 1.325(15) . ?
C2_32 F1_32 1.336(15) . ?
C3_32 F4_32 1.309(15) . ?
C3_32 F5_32 1.338(14) . ?
C3_32 F6_32 1.344(14) . ?
C4_32 F7_32 1.335(16) . ?
C4_32 F9_32 1.348(17) . ?
C4_32 F8_32 1.356(14) . ?
O1_33 C1_33 1.358(14) . ?
C1_33 C3_33 1.553(13) . ?
C1_33 C4_33 1.556(13) . ?
C1_33 C2_33 1.562(12) . ?
C2_33 F2_33 1.332(11) . ?
C2_33 F1_33 1.335(9) . ?
C2_33 F3_33 1.337(13) . ?
C3_33 F5_33 1.340(9) . ?
C3_33 F6_33 1.341(11) . ?
C3_33 F4_33 1.346(13) . ?
C4_33 F8_33 1.321(13) . ?
C4_33 F7_33 1.322(9) . ?
C4_33 F9_33 1.329(13) . ?
O1_34 C1_34 1.363(13) . ?
C1_34 C3_34 1.534(13) . ?
C1_34 C2_34 1.555(14) . ?
C1_34 C4_34 1.560(13) . ?
C2_34 F3_34 1.327(12) . ?
C2_34 F1_34 1.330(12) . ?
C2_34 F2_34 1.353(12) . ?
C3_34 F4_34 1.325(14) . ?
C3_34 F5_34 1.331(13) . ?
C3_34 F6_34 1.344(13) . ?
C4_34 F9_34 1.320(12) . ?
C4_34 F7_34 1.339(12) . ?
C4_34 F8_34 1.345(12) . ?
O1_35 C1_35 1.360(15) . ?
C1_35 C3_35 1.538(15) . ?
C1_35 C2_35 1.548(14) . ?
C1_35 C4_35 1.552(15) . ?
C2_35 F1_35 1.328(12) . ?
C2_35 F3_35 1.328(12) . ?
C2_35 F2_35 1.338(12) . ?
C3_35 F4_35 1.319(14) . ?
C3_35 F5_35 1.330(16) . ?
C3_35 F6_35 1.340(13) . ?
C4_35 F9_35 1.309(16) . ?
C4_35 F7_35 1.317(15) . ?
C4_35 F8_35 1.337(14) . ?
O1_36 C1_36 1.36(2) . ?
C1_36 C3_36 1.538(18) . ?
C1_36 C2_36 1.555(19) . ?
C1_36 C4_36 1.555(19) . ?
C2_36 F3_36 1.33(2) . ?
C2_36 F2_36 1.33(2) . ?
C2_36 F1_36 1.34(2) . ?
C3_36 F6_36 1.33(2) . ?
C3_36 F4_36 1.33(2) . ?
C3_36 F5_36 1.34(2) . ?
C4_36 F8_36 1.32(2) . ?
C4_36 F7_36 1.33(2) . ?
C4_36 F9_36 1.35(2) . ?
O1_37 C1_37 1.362(13) . ?
C1_37 C2_37 1.536(13) . ?
C1_37 C4_37 1.553(13) . ?
C1_37 C3_37 1.576(13) . ?
C2_37 F3_37 1.321(11) . ?
C2_37 F2_37 1.326(11) . ?
C2_37 F1_37 1.344(13) . ?
C3_37 F4_37 1.325(11) . ?
C3_37 F5_37 1.333(13) . ?
C3_37 F6_37 1.335(10) . ?
C4_37 F7_37 1.326(13) . ?
C4_37 F9_37 1.338(12) . ?
C4_37 F8_37 1.362(11) . ?
O1_38 C1_38 1.349(13) . ?
C1_38 C4_38 1.547(15) . ?
C1_38 C3_38 1.551(15) . ?
C1_38 C2_38 1.553(15) . ?
C2_38 F2_38 1.300(15) . ?
C2_38 F1_38 1.301(16) . ?
C2_38 F3_38 1.312(15) . ?
F1_38 F7_39 1.048(15) . ?
F3_38 F4_39 1.491(14) . ?
C3_38 F5_38 1.318(16) . ?
C3_38 F4_38 1.334(16) . ?
C3_38 F6_38 1.407(16) . ?
C4_38 F8_38 1.331(14) . ?
C4_38 F7_38 1.348(15) . ?
C4_38 F9_38 1.371(15) . ?
O1_39 C1_39 1.346(15) . ?
C1_39 C4_39 1.535(14) . ?
C1_39 C3_39 1.549(14) . ?
C1_39 C2_39 1.557(14) . ?
C2_39 F2_39 1.337(16) . ?
C2_39 F1_39 1.360(15) . ?
C2_39 F3_39 1.432(14) . ?
C3_39 F6_39 1.279(12) . ?
C3_39 F4_39 1.287(14) . ?
C3_39 F5_39 1.345(14) . ?
C4_39 F9_39 1.242(14) . ?
C4_39 F8_39 1.302(12) . ?
C4_39 F7_39 1.429(15) . ?
O1_41 C1_41 1.356(18) . ?
C1_41 C2_41 1.538(17) . ?
C1_41 C4_41 1.545(16) . ?
C1_41 C3_41 1.549(17) . ?
C2_41 F3_41 1.323(17) . ?
C2_41 F2_41 1.341(17) . ?
C2_41 F1_41 1.350(17) . ?
C3_41 F6_41 1.308(15) . ?
C3_41 F4_41 1.321(16) . ?
C3_41 F5_41 1.322(15) . ?
C4_41 F9_41 1.325(16) . ?
C4_41 F7_41 1.325(17) . ?
C4_41 F8_41 1.336(16) . ?
O1_42 C1_42 1.362(17) . ?
C1_42 C3_42 1.530(16) . ?
C1_42 C4_42 1.533(16) . ?
C1_42 C2_42 1.556(15) . ?
C2_42 F3_42 1.306(16) . ?
C2_42 F1_42 1.327(16) . ?
C2_42 F2_42 1.329(14) . ?
C3_42 F4_42 1.307(16) . ?
C3_42 F6_42 1.324(14) . ?
C3_42 F5_42 1.332(18) . ?
C4_42 F9_42 1.322(17) . ?
C4_42 F8_42 1.337(18) . ?
C4_42 F7_42 1.345(17) . ?
O1_43 C1_43 1.339(18) . ?
C1_43 C3_43 1.559(15) . ?
C1_43 C4_43 1.571(15) . ?
C1_43 C2_43 1.580(15) . ?
C2_43 F1_43 1.356(15) . ?
C2_43 F3_43 1.364(14) . ?
C2_43 F2_43 1.398(15) . ?
C3_43 F4_43 1.359(15) . ?
C3_43 F6_43 1.368(14) . ?
C3_43 F5_43 1.374(16) . ?
C4_43 F9_43 1.309(17) . ?
C4_43 F8_43 1.360(16) . ?
C4_43 F7_43 1.391(15) . ?
O1_44 C1_44 1.343(16) . ?
C1_44 C2_44 1.533(14) . ?
C1_44 C3_44 1.566(14) . ?
C1_44 C4_44 1.578(15) . ?
C2_44 F1_44 1.308(14) . ?
C2_44 F3_44 1.312(14) . ?
C2_44 F2_44 1.388(13) . ?
C3_44 F6_44 1.296(14) . ?
C3_44 F5_44 1.345(15) . ?
C3_44 F4_44 1.353(15) . ?
C4_44 F8_44 1.312(14) . ?
C4_44 F7_44 1.336(15) . ?
C4_44 F9_44 1.345(15) . ?
O1_45 C1_45 1.336(15) . ?
C1_45 C2_45 1.540(14) . ?
C1_45 C4_45 1.543(15) . ?
C1_45 C3_45 1.549(14) . ?
C2_45 F1_45 1.327(14) . ?
C2_45 F3_45 1.351(14) . ?
C2_45 F2_45 1.374(13) . ?
C3_45 F5_45 1.318(14) . ?
C3_45 F6_45 1.332(12) . ?
C3_45 F4_45 1.341(14) . ?
C4_45 F9_45 1.306(15) . ?
C4_45 F8_45 1.319(14) . ?
C4_45 F7_45 1.350(15) . ?
O1_46 C1_46 1.34(2) . ?
C1_46 C4_46 1.549(18) . ?
C1_46 C2_46 1.552(18) . ?
C1_46 C3_46 1.555(18) . ?
C2_46 F3_46 1.329(19) . ?
C2_46 F1_46 1.33(2) . ?
C2_46 F2_46 1.36(2) . ?
C3_46 F6_46 1.31(2) . ?
C3_46 F4_46 1.32(2) . ?
C3_46 F5_46 1.35(2) . ?
F4_46 F5_47 1.06(4) . ?
C4_46 F7_46 1.32(2) . ?
C4_46 F8_46 1.33(2) . ?
C4_46 F9_46 1.34(2) . ?
O1_47 C1_47 1.343(18) . ?
C1_47 C2_47 1.546(17) . ?
C1_47 C4_47 1.555(16) . ?
C1_47 C3_47 1.579(17) . ?
C2_47 F1_47 1.307(18) . ?
C2_47 F3_47 1.357(18) . ?
C2_47 F2_47 1.368(18) . ?
C3_47 F4_47 1.309(17) . ?
C3_47 F6_47 1.318(16) . ?
C3_47 F5_47 1.322(17) . ?
C4_47 F7_47 1.293(17) . ?
C4_47 F8_47 1.303(17) . ?
C4_47 F9_47 1.363(18) . ?
O1_48 C1_48 1.336(18) . ?
C1_48 C4_48 1.530(17) . ?
C1_48 C2_48 1.550(17) . ?
C1_48 C3_48 1.569(17) . ?
C2_48 F3_48 1.317(18) . ?
C2_48 F1_48 1.341(18) . ?
C2_48 F2_48 1.352(18) . ?
C3_48 F6_48 1.315(18) . ?
C3_48 F4_48 1.325(17) . ?
C3_48 F5_48 1.360(17) . ?
C4_48 F7_48 1.296(18) . ?
C4_48 F8_48 1.350(17) . ?
C4_48 F9_48 1.356(18) . ?
O1_49 C1_49 1.372(14) . ?
C1_49 C2_49 1.541(15) . ?
C1_49 C3_49 1.558(16) . ?
C1_49 C4_49 1.560(15) . ?
C2_49 F2_49 1.310(14) . ?
C2_49 F1_49 1.314(16) . ?
C2_49 F3_49 1.342(15) . ?
C3_49 F5_49 1.311(16) . ?
C3_49 F4_49 1.351(17) . ?
C3_49 F6_49 1.357(16) . ?
C4_49 F8_49 1.318(14) . ?
C4_49 F9_49 1.325(16) . ?
C4_49 F7_49 1.338(15) . ?
O1_50 C1_50 1.353(19) . ?
C1_50 C3_50 1.541(18) . ?
C1_50 C2_50 1.546(17) . ?
C1_50 C4_50 1.557(18) . ?
C2_50 F2_50 1.331(18) . ?
C2_50 F1_50 1.348(18) . ?
C2_50 F3_50 1.364(18) . ?
C3_50 F6_50 1.326(19) . ?
C3_50 F4_50 1.331(18) . ?
C3_50 F5_50 1.339(19) . ?
C4_50 F9_50 1.309(19) . ?
C4_50 F8_50 1.326(18) . ?
C4_50 F7_50 1.342(18) . ?
C1_51 C2_51 1.396(15) . ?
C1_51 C5_51 1.396(13) . ?
C1_51 H1_51 0.9500 . ?
C2_51 C3_51 1.401(16) . ?
C2_51 H2_51 0.9500 . ?
C3_51 C4_51 1.403(16) . ?
C3_51 H3_51 0.9500 . ?
C4_51 C5_51 1.388(14) . ?
C4_51 H4_51 0.9500 . ?
C5_51 H5_51 0.9500 . ?
C1_52 C2_52 1.401(15) . ?
C1_52 C5_52 1.438(14) . ?
C1_52 C10_52 1.503(14) . ?
C2_52 C3_52 1.426(15) . ?
C2_52 C9_52 1.509(16) . ?
C3_52 C4_52 1.421(17) . ?
C3_52 C8_52 1.502(16) . ?
C4_52 C5_52 1.411(15) . ?
C4_52 C7_52 1.494(15) . ?
C5_52 C6_52 1.492(15) . ?
C6_52 H6A_52 0.9800 . ?
C6_52 H6B_52 0.9800 . ?
C6_52 H6C_52 0.9800 . ?
C7_52 H7A_52 0.9800 . ?
C7_52 H7B_52 0.9800 . ?
C7_52 H7C_52 0.9800 . ?
C8_52 H8A_52 0.9800 . ?
C8_52 H8B_52 0.9800 . ?
C8_52 H8C_52 0.9800 . ?
C9_52 H9A_52 0.9800 . ?
C9_52 H9B_52 0.9800 . ?
C9_52 H9C_52 0.9800 . ?
C10_52 H10A_52 0.9800 . ?
C10_52 H10B_52 0.9800 . ?
C10_52 H10C_52 0.9800 . ?
C1_53 C2_53 1.403(13) . ?
C1_53 C5_53 1.429(13) . ?
C1_53 C10_53 1.511(13) . ?
C2_53 C3_53 1.405(14) . ?
C2_53 C9_53 1.532(13) . ?
C3_53 C4_53 1.404(15) . ?
C3_53 C8_53 1.508(15) . ?
C4_53 C5_53 1.411(14) . ?
C4_53 C7_53 1.508(14) . ?
C5_53 C6_53 1.507(13) . ?
C6_53 H6A_53 0.9800 . ?
C6_53 H6B_53 0.9800 . ?
C6_53 H6C_53 0.9800 . ?
C7_53 H7A_53 0.9800 . ?
C7_53 H7B_53 0.9800 . ?
C7_53 H7C_53 0.9800 . ?
C8_53 H8A_53 0.9800 . ?
C8_53 H8B_53 0.9800 . ?
C8_53 H8C_53 0.9800 . ?
C9_53 H9A_53 0.9800 . ?
C9_53 H9B_53 0.9800 . ?
C9_53 H9C_53 0.9800 . ?
C10_53 H10A_53 0.9800 . ?
C10_53 H10B_53 0.9800 . ?
C10_53 H10C_53 0.9800 . ?
O1_54 C1_54 1.351(18) . ?
C1_54 C2_54 1.560(17) . ?
C1_54 C4_54 1.568(17) . ?
C1_54 C3_54 1.574(17) . ?
C2_54 F2_54 1.323(17) . ?
C2_54 F3_54 1.325(17) . ?
C2_54 F1_54 1.327(17) . ?
C3_54 F4_54 1.316(17) . ?
C3_54 F5_54 1.354(17) . ?
C3_54 F6_54 1.356(17) . ?
C4_54 F7_54 1.299(17) . ?
C4_54 F9_54 1.341(17) . ?
C4_54 F8_54 1.348(17) . ?
O1_55 C1_55 1.357(18) . ?
C1_55 C3_55 1.531(17) . ?
C1_55 C4_55 1.546(17) . ?
C1_55 C2_55 1.551(17) . ?
C2_55 F3_55 1.322(17) . ?
C2_55 F2_55 1.326(17) . ?
C2_55 F1_55 1.337(18) . ?
C3_55 F5_55 1.325(19) . ?
C3_55 F6_55 1.340(19) . ?
C3_55 F4_55 1.343(18) . ?
C4_55 F9_55 1.315(18) . ?
C4_55 F8_55 1.337(17) . ?
C4_55 F7_55 1.350(17) . ?
C1_56 C2_56 1.398(17) . ?
C1_56 C5_56 1.406(17) . ?
C1_56 H1_56 1.0000 . ?
C2_56 C3_56 1.402(16) . ?
C2_56 H2_56 0.9500 . ?
C3_56 C4_56 1.407(19) . ?
C3_56 H3_56 0.9500 . ?
C4_56 C5_56 1.411(19) . ?
C4_56 H4_56 1.0000 . ?
C5_56 H5_56 1.0000 . ?
O1_57 C1_57 1.360(16) . ?
C1_57 C4_57 1.542(14) . ?
C1_57 C3_57 1.553(14) . ?
C1_57 C2_57 1.558(14) . ?
C2_57 F3_57 1.317(12) . ?
C2_57 F1_57 1.329(12) . ?
C2_57 F2_57 1.335(11) . ?
C3_57 F4_57 1.311(14) . ?
C3_57 F5_57 1.321(15) . ?
C3_57 F6_57 1.331(17) . ?
C4_57 F9_57 1.322(15) . ?
C4_57 F7_57 1.337(14) . ?
C4_57 F8_57 1.345(14) . ?
